data_4312444
loop_
_publ_author_name
'Leigh F. Jones'
'Euan K. Brechin'
'David Collison'
'James Raftery'
'Simon J. Teat'

_publ_contact_author_address
; 
Department of Chemistry 
University of Manchester 
Manchester M13 9PL 
England  UK 
;
_publ_contact_author_email jrtest@spec.ch.man.ac.uk
_publ_contact_author_fax 44(161)275-4734
_publ_contact_author_name 'Raftery, James'
_publ_contact_author_phone 44(161)275-4700
_publ_section_title
;
 New Routes to High Nuclearity Clusters: Fluoride-Based Octametallic and
 Tridecametallic Clusters of Manganese
;
_journal_name_full 'Inorganic Chemistry'
_journal_page_first 6971
_journal_page_last 6973
_journal_paper_doi 10.1021/ic034979b
_journal_volume 42
_journal_year 2003
_chemical_formula_sum 'C68.5 H86 F8 Mn8 N21 O17'
_chemical_formula_weight 2067.10
_chemical_name_systematic
; 
 ? 
;
_space_group_IT_number 14
_symmetry_cell_setting monoclinic
_symmetry_space_group_name_Hall '-P 2ybc'
_symmetry_space_group_name_H-M 'P 1 21/c 1'
_atom_sites_solution_hydrogens geom
_atom_sites_solution_primary direct
_atom_sites_solution_secondary difmap
_audit_creation_method SHELXL-97
_cell_angle_alpha 90.00
_cell_angle_beta 91.495(3)
_cell_angle_gamma 90.00
_cell_formula_units_Z 8
_cell_length_a 52.079(7)
_cell_length_b 15.469(2)
_cell_length_c 24.016(3)
_cell_measurement_reflns_used 6337
_cell_measurement_temperature 100(2)
_cell_measurement_theta_max 24.274
_cell_measurement_theta_min 2.278
_cell_volume 19341(4)
_computing_cell_refinement 'Bruker SMART'
_computing_data_collection 'Bruker SMART'
_computing_data_reduction 'Bruker SAINT'
_computing_molecular_graphics 'Bruker SHELXTL'
_computing_publication_material 'Bruker SHELXTL'
_computing_structure_refinement 'SHELXL-97 (Sheldrick, 1997)'
_computing_structure_solution 'SHELXS-97 (Sheldrick, 1990)'
_diffrn_ambient_temperature 100(2)
_diffrn_measured_fraction_theta_full 0.996
_diffrn_measured_fraction_theta_max 0.996
_diffrn_measurement_device_type 'CCD area detector'
_diffrn_measurement_method 'phi and omega scans'
_diffrn_radiation_monochromator graphite
_diffrn_radiation_source 'fine-focus sealed tube'
_diffrn_radiation_type MoK\a
_diffrn_radiation_wavelength 0.71073
_diffrn_reflns_av_R_equivalents 0.1355
_diffrn_reflns_av_sigmaI/netI 0.2504
_diffrn_reflns_limit_h_max 61
_diffrn_reflns_limit_h_min -65
_diffrn_reflns_limit_k_max 18
_diffrn_reflns_limit_k_min -19
_diffrn_reflns_limit_l_max 18
_diffrn_reflns_limit_l_min -30
_diffrn_reflns_number 109583
_diffrn_reflns_theta_full 26.37
_diffrn_reflns_theta_max 26.37
_diffrn_reflns_theta_min 1.37
_exptl_absorpt_coefficient_mu 1.091
_exptl_absorpt_correction_T_max 0.9785
_exptl_absorpt_correction_T_min 0.6694
_exptl_absorpt_correction_type none
_exptl_crystal_colour black
_exptl_crystal_density_diffrn 1.420
_exptl_crystal_density_meas 0
_exptl_crystal_density_method 'not measured'
_exptl_crystal_description plate
_exptl_crystal_F_000 8416
_exptl_crystal_size_max 0.40
_exptl_crystal_size_mid 0.30
_exptl_crystal_size_min 0.02
_refine_diff_density_max 2.078
_refine_diff_density_min -0.742
_refine_diff_density_rms 0.174
_refine_ls_extinction_method none
_refine_ls_goodness_of_fit_ref 0.828
_refine_ls_hydrogen_treatment mixed
_refine_ls_matrix_type full
_refine_ls_number_parameters 1037
_refine_ls_number_reflns 39375
_refine_ls_number_restraints 0
_refine_ls_restrained_S_all 0.828
_refine_ls_R_factor_all 0.2409
_refine_ls_R_factor_gt 0.0731
_refine_ls_shift/su_max 0.840
_refine_ls_shift/su_mean 0.086
_refine_ls_structure_factor_coef Fsqd
_refine_ls_weighting_details 'calc w=1/[\s^2^(Fo^2^)+(0.1037P)^2^+0.0000P] where P=(Fo^2^+2Fc^2^)/3'
_refine_ls_weighting_scheme calc
_refine_ls_wR_factor_gt 0.2031
_refine_ls_wR_factor_ref 0.2575
_reflns_number_gt 10703
_reflns_number_total 39375
_reflns_threshold_expression >2sigma(I)
_cod_data_source_file ic034979bsi20030818_045854.cif
_cod_data_source_block s1477n2f
_cod_depositor_comments
;
The following automatic conversions were performed:

'_symmetry_cell_setting' value 'Monoclinic' changed to 'monoclinic'
according to the built-in table from CIF Core dictionary named
'cif_core.dic' version 2.4.1 from 2010-06-29.

Automatic conversion script
Id: cif_fix_values 1646 2011-03-28 12:23:43Z adriana 
;
_cod_original_formula_sum 'C68.50 H86 F8 Mn8 N21 O17'
_cod_database_code 4312444

loop_
_symmetry_equiv_pos_as_xyz
'x, y, z'
'-x, y+1/2, -z+1/2'
'-x, -y, -z'
'x, -y-1/2, z-1/2'

loop_
_atom_site_label
_atom_site_type_symbol
_atom_site_fract_x
_atom_site_fract_y
_atom_site_fract_z
_atom_site_U_iso_or_equiv
_atom_site_adp_type
_atom_site_occupancy
_atom_site_symmetry_multiplicity
_atom_site_calc_flag
_atom_site_refinement_flags
_atom_site_disorder_assembly
_atom_site_disorder_group
C1 C 0.43727(15) 1.0326(7) 0.0059(4) 0.018(4) Uiso 1 1 d G . .
C2 C 0.45019(17) 1.0806(7) -0.0335(3) 0.021(3) Uiso 1 1 d G . .
H2 H 0.4421 1.0934 -0.0684 0.025 Uiso 1 1 calc R . .
C3 C 0.47499(17) 1.1098(7) -0.0218(4) 0.026(3) Uiso 1 1 d G . .
C4 C 0.48686(15) 1.0911(7) 0.0293(4) 0.031(4) Uiso 1 1 d G . .
C5 C 0.4739(2) 1.0431(8) 0.0686(3) 0.039(5) Uiso 1 1 d G . .
H5 H 0.4821 1.0303 0.1036 0.047 Uiso 1 1 calc R . .
C6 C 0.4491(2) 1.0139(7) 0.0570(4) 0.029(5) Uiso 1 1 d G . .
C7 C 0.4922(4) 1.1656(13) -0.0521(8) 0.043(6) Uiso 1 1 d . . .
H7A H 0.5089 1.1370 -0.0555 0.065 Uiso 1 1 calc R . .
H7B H 0.4945 1.2203 -0.0320 0.065 Uiso 1 1 calc R . .
H7C H 0.4848 1.1772 -0.0894 0.065 Uiso 1 1 calc R . .
C8 C 0.5151(3) 1.1223(12) 0.0563(7) 0.033(5) Uiso 1 1 d . . .
H8A H 0.5183 1.0926 0.0919 0.049 Uiso 1 1 calc R . .
H8B H 0.5149 1.1849 0.0625 0.049 Uiso 1 1 calc R . .
H8C H 0.5287 1.1077 0.0306 0.049 Uiso 1 1 calc R . .
C9 C 0.42977(19) 1.2132(8) 0.0990(5) 0.018(4) Uiso 1 1 d G . .
C10 C 0.4441(2) 1.2608(8) 0.0617(4) 0.019(4) Uiso 1 1 d G . .
H10 H 0.4394 1.2611 0.0233 0.023 Uiso 1 1 calc R . .
C11 C 0.4653(2) 1.3078(8) 0.0808(5) 0.026(5) Uiso 1 1 d G . .
C12 C 0.4722(2) 1.3074(9) 0.1371(5) 0.057(7) Uiso 1 1 d G . .
C13 C 0.4579(3) 1.2598(9) 0.1743(4) 0.052(6) Uiso 1 1 d G . .
H13 H 0.4626 1.2595 0.2128 0.062 Uiso 1 1 calc R . .
C14 C 0.4367(2) 1.2128(8) 0.1553(5) 0.033(6) Uiso 1 1 d G . .
C15 C 0.4974(3) 1.3485(12) 0.1616(7) 0.036(5) Uiso 1 1 d . . .
H15A H 0.4972 1.4111 0.1550 0.054 Uiso 1 1 calc R . .
H15B H 0.5123 1.3231 0.1434 0.054 Uiso 1 1 calc R . .
H15C H 0.4987 1.3373 0.2017 0.054 Uiso 1 1 calc R . .
C16 C 0.4813(4) 1.3624(14) 0.0452(8) 0.040(6) Uiso 1 1 d . . .
H16A H 0.4818 1.4215 0.0599 0.061 Uiso 1 1 calc R . .
H16B H 0.4741 1.3628 0.0071 0.061 Uiso 1 1 calc R . .
H16C H 0.4988 1.3391 0.0450 0.061 Uiso 1 1 calc R . .
C17 C 0.3369(2) 1.2996(6) 0.1101(5) 0.020(5) Uiso 1 1 d G . .
C18 C 0.3266(2) 1.3602(8) 0.0732(4) 0.014(4) Uiso 1 1 d G . .
H18 H 0.3213 1.3432 0.0367 0.017 Uiso 1 1 calc R . .
C19 C 0.3241(2) 1.4459(7) 0.0896(5) 0.022(5) Uiso 1 1 d G . .
C20 C 0.3319(2) 1.4709(6) 0.1430(5) 0.038(6) Uiso 1 1 d G . .
C21 C 0.3422(2) 1.4102(9) 0.1800(4) 0.025(5) Uiso 1 1 d G . .
H21 H 0.3475 1.4273 0.2165 0.030 Uiso 1 1 calc R . .
C22 C 0.3447(2) 1.3246(8) 0.1635(5) 0.022(5) Uiso 1 1 d G . .
C23 C 0.3131(4) 1.5145(14) 0.0516(9) 0.032(6) Uiso 1 1 d . . .
H23A H 0.3260 1.5596 0.0461 0.048 Uiso 1 1 calc R . .
H23B H 0.2979 1.5399 0.0684 0.048 Uiso 1 1 calc R . .
H23C H 0.3082 1.4886 0.0156 0.048 Uiso 1 1 calc R . .
C24 C 0.3290(4) 1.5640(13) 0.1637(8) 0.033(6) Uiso 1 1 d . . .
H24A H 0.3366 1.5692 0.2012 0.050 Uiso 1 1 calc R . .
H24B H 0.3107 1.5790 0.1645 0.050 Uiso 1 1 calc R . .
H24C H 0.3377 1.6034 0.1385 0.050 Uiso 1 1 calc R . .
C25 C 0.29404(19) 0.9895(8) 0.2357(4) 0.015(4) Uiso 1 1 d G . .
C26 C 0.26786(17) 0.9752(7) 0.2407(4) 0.016(4) Uiso 1 1 d G . .
H26 H 0.2564 0.9859 0.2100 0.019 Uiso 1 1 calc R . .
C27 C 0.25837(14) 0.9452(8) 0.2907(4) 0.018(4) Uiso 1 1 d G . .
C28 C 0.2751(2) 0.9295(8) 0.3357(4) 0.032(5) Uiso 1 1 d G . .
C29 C 0.30125(19) 0.9438(9) 0.3306(4) 0.044(6) Uiso 1 1 d G . .
H29 H 0.3127 0.9331 0.3613 0.053 Uiso 1 1 calc R . .
C30 C 0.31074(14) 0.9738(8) 0.2806(5) 0.020(4) Uiso 1 1 d G . .
C31 C 0.2298(4) 0.9316(15) 0.2986(9) 0.043(6) Uiso 1 1 d . . .
H31A H 0.2248 0.9590 0.3334 0.064 Uiso 1 1 calc R . .
H31B H 0.2262 0.8696 0.3002 0.064 Uiso 1 1 calc R . .
H31C H 0.2202 0.9575 0.2673 0.064 Uiso 1 1 calc R . .
C32 C 0.2649(4) 0.8953(14) 0.3899(8) 0.041(6) Uiso 1 1 d . . .
H32A H 0.2518 0.9349 0.4036 0.062 Uiso 1 1 calc R . .
H32B H 0.2790 0.8908 0.4175 0.062 Uiso 1 1 calc R . .
H32C H 0.2573 0.8381 0.3836 0.062 Uiso 1 1 calc R . .
C33 C 0.29719(19) 0.7878(8) 0.0994(5) 0.016(5) Uiso 1 1 d G . .
C34 C 0.2785(2) 0.7357(8) 0.1223(4) 0.025(5) Uiso 1 1 d G . .
H34 H 0.2795 0.7209 0.1607 0.030 Uiso 1 1 calc R . .
C35 C 0.2582(2) 0.7053(8) 0.0891(5) 0.023(5) Uiso 1 1 d G . .
C36 C 0.2566(2) 0.7270(8) 0.0329(5) 0.027(5) Uiso 1 1 d G . .
C37 C 0.2753(2) 0.7791(8) 0.0100(4) 0.023(5) Uiso 1 1 d G . .
H37 H 0.2742 0.7939 -0.0284 0.028 Uiso 1 1 calc R . .
C38 C 0.2956(2) 0.8095(8) 0.0432(5) 0.018(5) Uiso 1 1 d G . .
C39 C 0.2328(4) 0.6935(16) -0.0013(9) 0.042(7) Uiso 1 1 d . . .
H39A H 0.2327 0.7189 -0.0387 0.063 Uiso 1 1 calc R . .
H39B H 0.2170 0.7101 0.0175 0.063 Uiso 1 1 calc R . .
H39C H 0.2336 0.6303 -0.0042 0.063 Uiso 1 1 calc R . .
C40 C 0.2378(4) 0.6471(15) 0.1140(9) 0.043(7) Uiso 1 1 d . . .
H40A H 0.2431 0.6312 0.1521 0.065 Uiso 1 1 calc R . .
H40B H 0.2359 0.5947 0.0913 0.065 Uiso 1 1 calc R . .
H40C H 0.2214 0.6780 0.1145 0.065 Uiso 1 1 calc R . .
C41 C 0.3906(2) 0.6774(6) 0.1198(5) 0.015(4) Uiso 1 1 d G . .
C42 C 0.3994(2) 0.6080(8) 0.1516(3) 0.031(5) Uiso 1 1 d G . .
H42 H 0.4049 0.6167 0.1892 0.037 Uiso 1 1 calc R . .
C43 C 0.4003(2) 0.5257(6) 0.1283(4) 0.027(5) Uiso 1 1 d G . .
C44 C 0.3922(2) 0.5129(6) 0.0733(4) 0.014(4) Uiso 1 1 d G . .
C45 C 0.3834(2) 0.5824(7) 0.0415(3) 0.011(4) Uiso 1 1 d G . .
H45 H 0.3779 0.5736 0.0039 0.013 Uiso 1 1 calc R . .
C46 C 0.3825(2) 0.6646(6) 0.0647(4) 0.021(4) Uiso 1 1 d G . .
C47 C 0.4127(4) 0.4523(14) 0.1646(9) 0.032(6) Uiso 1 1 d . . .
H47A H 0.4177 0.4754 0.2013 0.048 Uiso 1 1 calc R . .
H47B H 0.4279 0.4299 0.1463 0.048 Uiso 1 1 calc R . .
H47C H 0.4002 0.4055 0.1691 0.048 Uiso 1 1 calc R . .
C48 C 0.3933(4) 0.4234(13) 0.0501(8) 0.028(5) Uiso 1 1 d . . .
H48A H 0.3826 0.3849 0.0721 0.041 Uiso 1 1 calc R . .
H48B H 0.4111 0.4027 0.0516 0.041 Uiso 1 1 calc R . .
H48C H 0.3869 0.4238 0.0113 0.041 Uiso 1 1 calc R . .
C49 C 0.4155(2) 0.7322(9) -0.1076(4) 0.029(6) Uiso 1 1 d G . .
C50 C 0.4269(3) 0.6520(8) -0.0987(4) 0.049(7) Uiso 1 1 d G . .
H50 H 0.4266 0.6100 -0.1276 0.059 Uiso 1 1 calc R . .
C51 C 0.4387(2) 0.6332(6) -0.0476(5) 0.037(5) Uiso 1 1 d G . .
C52 C 0.4391(2) 0.6946(7) -0.0053(4) 0.017(4) Uiso 1 1 d G . .
C53 C 0.4277(2) 0.7749(6) -0.0142(4) 0.014(4) Uiso 1 1 d G . .
H53 H 0.4280 0.8169 0.0146 0.017 Uiso 1 1 calc R . .
C54 C 0.4159(2) 0.7937(6) -0.0654(5) 0.021(5) Uiso 1 1 d G . .
C55 C 0.4519(4) 0.6658(14) 0.0474(8) 0.032(6) Uiso 1 1 d . . .
H55A H 0.4544 0.7155 0.0722 0.048 Uiso 1 1 calc R . .
H55B H 0.4686 0.6402 0.0393 0.048 Uiso 1 1 calc R . .
H55C H 0.4411 0.6227 0.0654 0.048 Uiso 1 1 calc R . .
C56 C 0.4511(4) 0.5410(13) -0.0429(8) 0.032(6) Uiso 1 1 d . . .
H56A H 0.4672 0.5445 -0.0210 0.048 Uiso 1 1 calc R . .
H56B H 0.4545 0.5191 -0.0802 0.048 Uiso 1 1 calc R . .
H56C H 0.4392 0.5018 -0.0244 0.048 Uiso 1 1 calc R . .
C57 C 0.3935(4) 1.3186(14) 0.3094(8) 0.046(6) Uiso 1 1 d . . .
H57A H 0.4071 1.3093 0.3378 0.069 Uiso 1 1 calc R . .
H57B H 0.3773 1.3313 0.3276 0.069 Uiso 1 1 calc R . .
H57C H 0.3982 1.3673 0.2856 0.069 Uiso 1 1 calc R . .
C58 C 0.2766(4) 1.0581(14) 0.0643(8) 0.032(6) Uiso 1 1 d . . .
H58A H 0.2736 1.0870 0.0284 0.049 Uiso 1 1 calc R . .
H58B H 0.2614 1.0650 0.0872 0.049 Uiso 1 1 calc R . .
H58C H 0.2798 0.9965 0.0581 0.049 Uiso 1 1 calc R . .
C59 C 0.3349(4) 0.7065(16) -0.0718(9) 0.039(7) Uiso 1 1 d . . .
H59A H 0.3260 0.6839 -0.0393 0.058 Uiso 1 1 calc R . .
H59B H 0.3465 0.6623 -0.0858 0.058 Uiso 1 1 calc R . .
H59C H 0.3222 0.7219 -0.1010 0.058 Uiso 1 1 calc R . .
C60 C 0.3372(4) 0.7614(14) 0.2615(8) 0.039(6) Uiso 1 1 d . . .
H60A H 0.3496 0.7192 0.2768 0.059 Uiso 1 1 calc R . .
H60B H 0.3214 0.7315 0.2496 0.059 Uiso 1 1 calc R . .
H60C H 0.3333 0.8042 0.2901 0.059 Uiso 1 1 calc R . .
C61 C 0.3774(3) 1.2085(10) -0.0346(6) 0.013(4) Uiso 1 1 d . . .
H61A H 0.3672 1.2014 -0.0691 0.019 Uiso 1 1 calc R . .
H61B H 0.3957 1.2123 -0.0433 0.019 Uiso 1 1 calc R . .
H61C H 0.3721 1.2616 -0.0158 0.019 Uiso 1 1 calc R . .
C62 C 0.3472(3) 0.9868(13) -0.1498(8) 0.027(5) Uiso 1 1 d . . .
H62A H 0.3628 1.0041 -0.1689 0.041 Uiso 1 1 calc R . .
H62B H 0.3343 1.0324 -0.1540 0.041 Uiso 1 1 calc R . .
H62C H 0.3406 0.9331 -0.1663 0.041 Uiso 1 1 calc R . .
C63 C 0.3354(3) 1.1202(13) 0.3971(7) 0.027(5) Uiso 1 1 d . . .
H63A H 0.3223 1.0760 0.3899 0.040 Uiso 1 1 calc R . .
H63B H 0.3271 1.1747 0.4070 0.040 Uiso 1 1 calc R . .
H63C H 0.3468 1.1015 0.4280 0.040 Uiso 1 1 calc R . .
C64 C 0.44942(17) 0.8158(6) 0.1868(4) 0.0070(19) Uiso 1 1 d . . .
H64A H 0.4421 0.7583 0.1800 0.010 Uiso 1 1 calc R . .
H64B H 0.4581 0.8170 0.2235 0.010 Uiso 1 1 calc R . .
H64C H 0.4618 0.8290 0.1580 0.010 Uiso 1 1 calc R . .
C65 C 0.4629(6) 1.032(2) 0.2327(12) 0.113(12) Uiso 1 1 d . . .
H65A H 0.4605 1.0282 0.1922 0.170 Uiso 1 1 calc R . .
H65B H 0.4760 0.9899 0.2450 0.170 Uiso 1 1 calc R . .
H65C H 0.4684 1.0901 0.2432 0.170 Uiso 1 1 calc R . .
C66 C 0.4057(4) 1.0996(13) 0.3867(8) 0.032(5) Uiso 1 1 d . . .
H66A H 0.3945 1.1499 0.3914 0.048 Uiso 1 1 calc R . .
H66B H 0.4236 1.1167 0.3934 0.048 Uiso 1 1 calc R . .
H66C H 0.4011 1.0544 0.4132 0.048 Uiso 1 1 calc R . .
C200 C 0.2171(3) 0.9014(13) 0.1085(8) 0.027(5) Uiso 1 1 d . . .
C201 C 0.2803(4) 0.3984(13) 0.3931(8) 0.032(5) Uiso 1 1 d . . .
C202 C 0.3010(4) 0.2358(16) 0.2672(10) 0.050(7) Uiso 1 1 d . . .
C203 C 0.1973(3) 0.7344(12) 0.2285(8) 0.024(5) Uiso 1 1 d . . .
C204 C 0.2364(4) 0.1733(17) 0.1913(9) 0.054(7) Uiso 1 1 d . . .
C205 C 0.2667(4) 0.6766(16) 0.3055(9) 0.044(6) Uiso 1 1 d . . .
F1 F 0.3046(2) 0.8949(8) -0.0813(4) 0.031(3) Uani 1 1 d . . .
F2 F 0.3207(2) 1.2012(7) 0.0012(4) 0.025(3) Uani 1 1 d . . .
F3 F 0.4404(2) 1.1834(9) 0.2939(5) 0.032(3) Uani 1 1 d . . .
F4 F 0.3628(2) 0.9582(8) 0.3662(5) 0.031(3) Uani 1 1 d . . .
F5 F 0.4008(2) 1.0533(8) -0.0989(5) 0.037(3) Uani 1 1 d . . .
F6 F 0.4002(2) 0.7474(8) 0.2402(4) 0.028(3) Uani 1 1 d . . .
F7 F 0.3888(2) 0.9054(7) 0.2685(4) 0.023(3) Uani 1 1 d . . .
F8 F 0.3231(2) 1.0372(7) -0.0038(5) 0.022(3) Uani 1 1 d . . .
Mn1 Mn 0.41249(6) 1.1261(2) 0.26358(13) 0.0233(8) Uani 1 1 d . . .
Mn2 Mn 0.37016(6) 1.0191(2) 0.30326(13) 0.0215(8) Uani 1 1 d . . .
Mn3 Mn 0.36752(6) 1.05954(19) 0.16576(12) 0.0153(7) Uani 1 1 d . . .
Mn4 Mn 0.38819(6) 0.8425(2) 0.20114(12) 0.0184(7) Uani 1 1 d . . .
Mn5 Mn 0.33484(6) 1.12009(19) 0.04771(12) 0.0165(7) Uani 1 1 d . . .
Mn6 Mn 0.36911(6) 0.92922(19) 0.08097(12) 0.0151(7) Uani 1 1 d . . .
Mn7 Mn 0.38507(6) 0.9851(2) -0.05001(13) 0.0208(8) Uani 1 1 d . . .
Mn8 Mn 0.33323(6) 0.9130(2) -0.03653(13) 0.0191(7) Uani 1 1 d . . .
N1 N 0.4132(3) 0.9993(11) 0.0067(7) 0.024(4) Uiso 1 1 d . . .
N2 N 0.4107(3) 0.9610(11) 0.0579(7) 0.019(4) Uiso 1 1 d . . .
N3 N 0.4320(3) 0.9690(11) 0.0885(7) 0.028(4) Uiso 1 1 d . . .
N4 N 0.4082(3) 1.1617(12) 0.0908(7) 0.027(4) Uiso 1 1 d . . .
N5 N 0.4033(3) 1.1313(11) 0.1424(7) 0.023(4) Uiso 1 1 d . . .
N6 N 0.4195(3) 1.1584(11) 0.1825(6) 0.020(4) Uiso 1 1 d . . .
N7 N 0.3422(3) 1.2126(10) 0.1062(6) 0.014(4) Uiso 1 1 d . . .
N8 N 0.3528(3) 1.1869(11) 0.1559(6) 0.017(4) Uiso 1 1 d . . .
N9 N 0.3547(3) 1.2520(11) 0.1922(7) 0.023(4) Uiso 1 1 d . . .
N10 N 0.3086(3) 1.0189(12) 0.1932(7) 0.027(4) Uiso 1 1 d . . .
N11 N 0.3324(3) 1.0232(11) 0.2112(7) 0.020(4) Uiso 1 1 d . . .
N12 N 0.3355(3) 0.9965(11) 0.2650(7) 0.019(4) Uiso 1 1 d . . .
N13 N 0.3181(3) 0.8287(11) 0.1225(6) 0.020(4) Uiso 1 1 d . . .
N14 N 0.3294(3) 0.8708(11) 0.0803(6) 0.017(4) Uiso 1 1 d . . .
N15 N 0.3162(3) 0.8608(10) 0.0317(6) 0.017(4) Uiso 1 1 d . . .
N16 N 0.3881(3) 0.7643(10) 0.1309(6) 0.013(4) Uiso 1 1 d . . .
N17 N 0.3791(3) 0.8022(11) 0.0825(7) 0.022(4) Uiso 1 1 d . . .
N18 N 0.3755(3) 0.7413(11) 0.0429(6) 0.019(4) Uiso 1 1 d . . .
N19 N 0.4032(3) 0.7713(11) -0.1512(7) 0.025(4) Uiso 1 1 d . . .
N20 N 0.3948(3) 0.8499(12) -0.1384(7) 0.032(5) Uiso 1 1 d . . .
N21 N 0.4030(3) 0.8632(11) -0.0852(7) 0.024(4) Uiso 1 1 d . . .
O1 O 0.4026(2) 1.0676(10) 0.3317(6) 0.024(3) Uiso 1 1 d . . .
O2 O 0.3808(2) 1.0756(8) 0.2373(5) 0.016(3) Uiso 1 1 d . . .
O3 O 0.3906(2) 1.2435(9) 0.2766(5) 0.030(4) Uiso 1 1 d . . .
O4 O 0.4402(3) 1.0129(10) 0.2576(6) 0.036(4) Uiso 1 1 d . . .
O5 O 0.3503(3) 1.1328(10) 0.3477(6) 0.030(4) Uiso 1 1 d . . .
O6 O 0.3482(3) 0.8041(10) 0.2144(6) 0.030(4) Uiso 1 1 d . . .
O7 O 0.4286(2) 0.8810(9) 0.1850(5) 0.025(3) Uiso 1 1 d . . .
O8 O 0.3774(2) 0.9369(8) 0.1569(5) 0.014(3) Uiso 1 1 d . . .
O9 O 0.3497(2) 0.7839(10) -0.0554(6) 0.027(4) Uiso 1 1 d . . .
O10 O 0.3532(2) 0.9732(9) -0.0914(5) 0.020(3) Uiso 1 1 d . . .
O11 O 0.3650(2) 0.9277(9) 0.0030(5) 0.016(3) Uiso 1 1 d . . .
O12 O 0.3552(2) 1.0443(8) 0.0924(5) 0.012(3) Uiso 1 1 d . . .
O13 O 0.3732(2) 1.1343(8) 0.0020(5) 0.014(3) Uiso 1 1 d . . .
O14 O 0.2981(2) 1.0952(9) 0.0920(5) 0.022(3) Uiso 1 1 d . . .
O100 O 0.1978(3) 0.8346(10) 0.1032(6) 0.039(4) Uiso 1 1 d . . .
H100 H 0.1847 0.8546 0.0867 0.058 Uiso 1 1 calc R . .
O101 O 0.3013(3) 0.3356(10) 0.3974(6) 0.034(4) Uiso 1 1 d . . .
H101 H 0.3153 0.3607 0.3921 0.051 Uiso 1 1 calc R . .
O102 O 0.3223(3) 0.2649(10) 0.3052(6) 0.038(4) Uiso 1 1 d . . .
H102 H 0.3246 0.3182 0.3012 0.057 Uiso 1 1 calc R . .
O103 O 0.1756(2) 0.7697(9) 0.1946(5) 0.027(3) Uiso 1 1 d . . .
H103 H 0.1805 0.7797 0.1622 0.041 Uiso 1 1 calc R . .
O104 O 0.2182(3) 0.1055(13) 0.1855(8) 0.072(6) Uiso 1 1 d . . .
H104 H 0.2247 0.0643 0.1680 0.108 Uiso 1 1 calc R . .
O105 O 0.2794(3) 0.5996(11) 0.3177(7) 0.058(5) Uiso 1 1 d . . .
H105 H 0.2692 0.5646 0.3321 0.086 Uiso 1 1 calc R . .
C71 C 0.0623(2) 0.7100(7) 0.3416(4) 0.019(4) Uiso 1 1 d G . .
C72 C 0.0406(2) 0.7539(8) 0.3221(3) 0.025(4) Uiso 1 1 d G . .
H72 H 0.0356 0.7509 0.2838 0.030 Uiso 1 1 calc R . .
C73 C 0.02611(19) 0.8023(8) 0.3586(5) 0.024(4) Uiso 1 1 d G . .
C74 C 0.0333(2) 0.8068(8) 0.4146(4) 0.039(6) Uiso 1 1 d G . .
C75 C 0.0551(2) 0.7629(9) 0.4342(3) 0.036(6) Uiso 1 1 d G . .
H75 H 0.0600 0.7660 0.4725 0.044 Uiso 1 1 calc R . .
C76 C 0.06953(19) 0.7145(8) 0.3976(5) 0.022(5) Uiso 1 1 d G . .
C77 C 0.0185(4) 0.8605(14) 0.4590(8) 0.041(6) Uiso 1 1 d . . .
H77A H 0.0013 0.8359 0.4632 0.061 Uiso 1 1 calc R . .
H77B H 0.0170 0.9207 0.4466 0.061 Uiso 1 1 calc R . .
H77C H 0.0279 0.8583 0.4948 0.061 Uiso 1 1 calc R . .
C78 C 0.0029(5) 0.8560(19) 0.3423(12) 0.112(12) Uiso 1 1 d . . .
H78A H 0.0082 0.9158 0.3357 0.168 Uiso 1 1 calc R . .
H78B H -0.0095 0.8545 0.3723 0.168 Uiso 1 1 calc R . .
H78C H -0.0051 0.8324 0.3081 0.168 Uiso 1 1 calc R . .
C79 C 0.05010(16) 0.5113(7) 0.4379(4) 0.014(4) Uiso 1 1 d G . .
C80 C 0.02551(17) 0.5383(6) 0.4221(3) 0.017(3) Uiso 1 1 d G . .
H80 H 0.0185 0.5230 0.3865 0.021 Uiso 1 1 calc R . .
C81 C 0.01116(14) 0.5875(6) 0.4584(4) 0.023(3) Uiso 1 1 d G . .
C82 C 0.02141(17) 0.6098(6) 0.5105(4) 0.028(4) Uiso 1 1 d G . .
C83 C 0.04600(18) 0.5828(7) 0.5263(3) 0.030(4) Uiso 1 1 d G . .
H83 H 0.0530 0.5981 0.5618 0.036 Uiso 1 1 calc R . .
C84 C 0.06034(14) 0.5336(7) 0.4900(4) 0.023(4) Uiso 1 1 d G . .
C85 C 0.0105(4) 0.6655(14) 0.5618(8) 0.051(6) Uiso 1 1 d . . .
H85A H -0.0034 0.6333 0.5794 0.076 Uiso 1 1 calc R . .
H85B H 0.0038 0.7209 0.5479 0.076 Uiso 1 1 calc R . .
H85C H 0.0244 0.6761 0.5893 0.076 Uiso 1 1 calc R . .
C86 C -0.0148(4) 0.6237(15) 0.4526(9) 0.057(7) Uiso 1 1 d . . .
H86A H -0.0142 0.6861 0.4594 0.085 Uiso 1 1 calc R . .
H86B H -0.0260 0.5962 0.4796 0.085 Uiso 1 1 calc R . .
H86C H -0.0216 0.6128 0.4148 0.085 Uiso 1 1 calc R . .
C87 C 0.1548(2) 0.8227(7) 0.3360(5) 0.018(5) Uiso 1 1 d G . .
C88 C 0.1572(2) 0.9077(8) 0.3182(4) 0.021(5) Uiso 1 1 d G . .
H88 H 0.1518 0.9235 0.2815 0.025 Uiso 1 1 calc R . .
C89 C 0.1676(2) 0.9697(6) 0.3540(5) 0.014(4) Uiso 1 1 d G . .
C90 C 0.1756(2) 0.9467(7) 0.4077(4) 0.024(5) Uiso 1 1 d G . .
C91 C 0.1732(2) 0.8617(8) 0.4255(4) 0.030(6) Uiso 1 1 d G . .
H91 H 0.1786 0.8460 0.4621 0.035 Uiso 1 1 calc R . .
C92 C 0.1628(2) 0.7997(6) 0.3896(5) 0.018(5) Uiso 1 1 d G . .
C93 C 0.1864(4) 1.0123(14) 0.4480(9) 0.033(6) Uiso 1 1 d . . .
H93A H 0.1736 1.0574 0.4542 0.049 Uiso 1 1 calc R . .
H93B H 0.2019 1.0383 0.4327 0.049 Uiso 1 1 calc R . .
H93C H 0.1909 0.9839 0.4834 0.049 Uiso 1 1 calc R . .
C94 C 0.1690(4) 1.0653(13) 0.3357(8) 0.032(5) Uiso 1 1 d . . .
H94A H 0.1635 1.0702 0.2965 0.048 Uiso 1 1 calc R . .
H94B H 0.1867 1.0861 0.3403 0.048 Uiso 1 1 calc R . .
H94C H 0.1577 1.1002 0.3587 0.048 Uiso 1 1 calc R . .
C95 C 0.18738(15) 0.4736(8) 0.2172(4) 0.020(4) Uiso 1 1 d G . .
C96 C 0.19626(16) 0.4448(7) 0.1663(4) 0.010(3) Uiso 1 1 d G . .
H96 H 0.1845 0.4348 0.1361 0.012 Uiso 1 1 calc R . .
C97 C 0.22236(18) 0.4307(7) 0.1596(4) 0.017(4) Uiso 1 1 d G . .
C98 C 0.23958(14) 0.4454(9) 0.2038(5) 0.035(5) Uiso 1 1 d G . .
C99 C 0.2307(2) 0.4742(9) 0.2547(4) 0.043(6) Uiso 1 1 d G . .
H99 H 0.2425 0.4843 0.2848 0.051 Uiso 1 1 calc R . .
C100 C 0.2046(2) 0.4883(9) 0.2613(3) 0.026(5) Uiso 1 1 d G . .
C101 C 0.2688(4) 0.4347(16) 0.1980(9) 0.048(7) Uiso 1 1 d . . .
H1D H 0.2748 0.4726 0.1683 0.071 Uiso 1 1 calc R . .
H1E H 0.2727 0.3744 0.1888 0.071 Uiso 1 1 calc R . .
H1F H 0.2776 0.4501 0.2332 0.071 Uiso 1 1 calc R . .
C102 C 0.2322(4) 0.3985(13) 0.1049(7) 0.033(5) Uiso 1 1 d . . .
H2D H 0.2448 0.4397 0.0907 0.050 Uiso 1 1 calc R . .
H2E H 0.2179 0.3928 0.0780 0.050 Uiso 1 1 calc R . .
H2F H 0.2405 0.3421 0.1105 0.050 Uiso 1 1 calc R . .
C103 C 0.2031(3) 0.2896(11) 0.4010(6) 0.023(5) Uiso 1 1 d . . .
C104 C 0.2213(3) 0.2344(10) 0.3739(6) 0.024(5) Uiso 1 1 d . . .
H4D H 0.2198 0.2209 0.3353 0.029 Uiso 1 1 calc R . .
C105 C 0.2407(3) 0.2032(11) 0.4069(7) 0.032(5) Uiso 1 1 d . . .
C106 C 0.2430(3) 0.2258(11) 0.4661(7) 0.030(6) Uiso 1 1 d . . .
C107 C 0.2253(3) 0.2795(10) 0.4930(6) 0.023(5) Uiso 1 1 d . . .
H7D H 0.2269 0.2942 0.5313 0.028 Uiso 1 1 calc R . .
C108 C 0.2048(3) 0.3094(10) 0.4584(6) 0.020(5) Uiso 1 1 d . . .
C109 C 0.2666(4) 0.1966(16) 0.5021(9) 0.039(6) Uiso 1 1 d . . .
H9D H 0.2824 0.2100 0.4826 0.058 Uiso 1 1 calc R . .
H9E H 0.2656 0.1341 0.5086 0.058 Uiso 1 1 calc R . .
H9F H 0.2666 0.2270 0.5379 0.058 Uiso 1 1 calc R . .
C110 C 0.2609(4) 0.1446(13) 0.3832(8) 0.031(5) Uiso 1 1 d . . .
H10D H 0.2776 0.1743 0.3844 0.046 Uiso 1 1 calc R . .
H10E H 0.2562 0.1300 0.3446 0.046 Uiso 1 1 calc R . .
H10F H 0.2622 0.0915 0.4054 0.046 Uiso 1 1 calc R . .
C111 C 0.1161(2) 0.1653(7) 0.4322(4) 0.018(4) Uiso 1 1 d G . .
C112 C 0.1154(2) 0.0827(8) 0.4548(3) 0.028(5) Uiso 1 1 d G . .
H12D H 0.1211 0.0734 0.4923 0.034 Uiso 1 1 calc R . .
C113 C 0.1064(2) 0.0138(6) 0.4227(5) 0.030(5) Uiso 1 1 d G . .
C114 C 0.0981(2) 0.0275(6) 0.3680(4) 0.013(4) Uiso 1 1 d G . .
C115 C 0.0988(2) 0.1101(7) 0.3453(3) 0.012(4) Uiso 1 1 d G . .
H15D H 0.0931 0.1194 0.3079 0.014 Uiso 1 1 calc R . .
C116 C 0.1078(2) 0.1790(5) 0.3774(5) 0.017(4) Uiso 1 1 d G . .
C117 C 0.0886(4) -0.0483(13) 0.3361(8) 0.031(6) Uiso 1 1 d . . .
H17D H 0.1018 -0.0936 0.3368 0.046 Uiso 1 1 calc R . .
H17E H 0.0848 -0.0312 0.2975 0.046 Uiso 1 1 calc R . .
H17F H 0.0729 -0.0703 0.3529 0.046 Uiso 1 1 calc R . .
C118 C 0.1059(4) -0.0763(14) 0.4496(8) 0.029(6) Uiso 1 1 d . . .
H18D H 0.1136 -0.1184 0.4245 0.044 Uiso 1 1 calc R . .
H18E H 0.0881 -0.0928 0.4564 0.044 Uiso 1 1 calc R . .
H18F H 0.1157 -0.0752 0.4850 0.044 Uiso 1 1 calc R . .
C119 C 0.0844(2) 0.2297(8) 0.6080(4) 0.024(5) Uiso 1 1 d G . .
C120 C 0.0729(2) 0.1491(7) 0.6016(4) 0.020(4) Uiso 1 1 d G . .
H20D H 0.0733 0.1089 0.6315 0.024 Uiso 1 1 calc R . .
C121 C 0.0608(2) 0.1271(6) 0.5513(5) 0.021(4) Uiso 1 1 d G . .
C122 C 0.0601(2) 0.1858(8) 0.5074(4) 0.036(5) Uiso 1 1 d G . .
C123 C 0.0716(2) 0.2664(7) 0.5139(4) 0.031(5) Uiso 1 1 d G . .
H23D H 0.0712 0.3065 0.4839 0.038 Uiso 1 1 calc R . .
C124 C 0.0837(2) 0.2884(6) 0.5642(5) 0.025(5) Uiso 1 1 d G . .
C125 C 0.0490(4) 0.0410(14) 0.5389(9) 0.041(6) Uiso 1 1 d . . .
H25D H 0.0590 0.0115 0.5105 0.061 Uiso 1 1 calc R . .
H25E H 0.0313 0.0489 0.5252 0.061 Uiso 1 1 calc R . .
H25F H 0.0491 0.0061 0.5730 0.061 Uiso 1 1 calc R . .
C126 C 0.0481(4) 0.1695(14) 0.4499(7) 0.031(6) Uiso 1 1 d . . .
H26D H 0.0578 0.1246 0.4309 0.046 Uiso 1 1 calc R . .
H26E H 0.0484 0.2230 0.4280 0.046 Uiso 1 1 calc R . .
H26F H 0.0302 0.1506 0.4537 0.046 Uiso 1 1 calc R . .
C127 C 0.1610(3) 0.2632(12) 0.2371(7) 0.025(5) Uiso 1 1 d . . .
H27D H 0.1796 0.2718 0.2373 0.037 Uiso 1 1 calc R . .
H27E H 0.1532 0.2897 0.2036 0.037 Uiso 1 1 calc R . .
H27F H 0.1572 0.2011 0.2371 0.037 Uiso 1 1 calc R . .
C128 C 0.1627(4) 0.6192(15) 0.1011(8) 0.038(6) Uiso 1 1 d . . .
H28D H 0.1806 0.6028 0.1089 0.057 Uiso 1 1 calc R . .
H28E H 0.1622 0.6729 0.0794 0.057 Uiso 1 1 calc R . .
H28F H 0.1541 0.5731 0.0798 0.057 Uiso 1 1 calc R . .
C129 C 0.0346(3) 0.5234(12) 0.2661(7) 0.038(5) Uiso 1 1 d . . .
H29D H 0.0356 0.5370 0.3059 0.057 Uiso 1 1 calc R . .
H29E H 0.0251 0.4693 0.2603 0.057 Uiso 1 1 calc R . .
H29F H 0.0257 0.5703 0.2461 0.057 Uiso 1 1 calc R . .
C130 C 0.1041(4) 0.8249(15) 0.1950(8) 0.046(6) Uiso 1 1 d . . .
C131 C 0.0932(4) 0.6077(13) 0.1149(8) 0.033(5) Uiso 1 1 d . . .
H31D H 0.1020 0.6637 0.1145 0.049 Uiso 1 1 calc R . .
H31E H 0.0748 0.6163 0.1074 0.049 Uiso 1 1 calc R . .
H31F H 0.1003 0.5701 0.0863 0.049 Uiso 1 1 calc R . .
C132 C 0.2245(3) 0.5577(13) 0.4354(8) 0.026(5) Uiso 1 1 d . . .
H32D H 0.2379 0.5504 0.4080 0.040 Uiso 1 1 calc R . .
H32E H 0.2204 0.5015 0.4518 0.040 Uiso 1 1 calc R . .
H32F H 0.2306 0.5972 0.4648 0.040 Uiso 1 1 calc R . .
C133 C 0.1207(4) 0.7025(15) 0.5321(9) 0.050(7) Uiso 1 1 d . . .
H33D H 0.1332 0.7005 0.5633 0.075 Uiso 1 1 calc R . .
H33E H 0.1033 0.6967 0.5462 0.075 Uiso 1 1 calc R . .
H33F H 0.1222 0.7579 0.5126 0.075 Uiso 1 1 calc R . .
C134 C 0.1525(4) 0.4923(14) 0.6485(8) 0.035(6) Uiso 1 1 d . . .
H34D H 0.1679 0.4599 0.6598 0.053 Uiso 1 1 calc R . .
H34E H 0.1381 0.4745 0.6714 0.053 Uiso 1 1 calc R . .
H34F H 0.1556 0.5543 0.6535 0.053 Uiso 1 1 calc R . .
C135 C 0.1661(3) 0.2090(13) 0.5723(7) 0.026(5) Uiso 1 1 d . . .
H35D H 0.1754 0.1877 0.5402 0.039 Uiso 1 1 calc R . .
H35E H 0.1548 0.1633 0.5859 0.039 Uiso 1 1 calc R . .
H35F H 0.1783 0.2258 0.6020 0.039 Uiso 1 1 calc R . .
F9 F 0.1788(2) 0.7035(8) 0.4977(4) 0.023(3) Uani 1 1 d . . .
F10 F 0.0992(2) 0.2486(7) 0.2591(5) 0.028(3) Uani 1 1 d . . .
F11 F 0.0591(2) 0.6824(8) 0.2064(5) 0.033(3) Uani 1 1 d . . .
F12 F 0.1368(2) 0.4585(8) 0.1342(5) 0.031(3) Uani 1 1 d . . .
F13 F 0.19506(19) 0.3957(7) 0.5803(5) 0.025(3) Uani 1 1 d . . .
F14 F 0.0990(2) 0.5551(8) 0.6001(4) 0.028(3) Uani 1 1 d . . .
F15 F 0.11066(19) 0.4079(8) 0.2315(4) 0.026(3) Uani 1 1 d . . .
F16 F 0.1760(2) 0.5363(7) 0.5033(4) 0.020(3) Uani 1 1 d . . .
Mn9 Mn 0.08715(6) 0.6261(2) 0.23604(13) 0.0238(8) Uani 1 1 d . . .
Mn10 Mn 0.12941(5) 0.5191(2) 0.19586(13) 0.0213(8) Uani 1 1 d . . .
Mn11 Mn 0.13213(5) 0.5597(2) 0.33406(13) 0.0176(7) Uani 1 1 d . . .
Mn12 Mn 0.16493(5) 0.6198(2) 0.45191(13) 0.0183(7) Uani 1 1 d . . .
Mn13 Mn 0.13054(5) 0.4288(2) 0.41857(13) 0.0162(7) Uani 1 1 d . . .
Mn14 Mn 0.11445(6) 0.4851(2) 0.54953(13) 0.0215(8) Uani 1 1 d . . .
Mn15 Mn 0.16629(6) 0.4131(2) 0.53623(13) 0.0187(7) Uani 1 1 d . . .
Mn16 Mn 0.11156(6) 0.3418(2) 0.29848(13) 0.0190(7) Uani 1 1 d . . .
N22 N 0.0801(3) 0.6573(11) 0.3181(7) 0.023(4) Uiso 1 1 d . . .
N23 N 0.0971(3) 0.6307(10) 0.3572(6) 0.013(4) Uiso 1 1 d . . .
N24 N 0.0912(3) 0.6617(10) 0.4061(6) 0.015(4) Uiso 1 1 d . . .
N25 N 0.0683(3) 0.4674(10) 0.4088(6) 0.017(4) Uiso 1 1 d . . .
N26 N 0.0893(3) 0.4609(11) 0.4424(7) 0.022(4) Uiso 1 1 d . . .
N27 N 0.0854(3) 0.4983(10) 0.4917(6) 0.012(3) Uiso 1 1 d . . .
N28 N 0.1451(3) 0.7529(11) 0.3090(6) 0.020(4) Uiso 1 1 d . . .
N29 N 0.1475(3) 0.6872(11) 0.3452(6) 0.019(4) Uiso 1 1 d . . .
N30 N 0.1577(3) 0.7123(11) 0.3947(7) 0.019(4) Uiso 1 1 d . . .
N31 N 0.1636(3) 0.4948(11) 0.2362(7) 0.025(4) Uiso 1 1 d . . .
N32 N 0.1670(3) 0.5217(11) 0.2903(7) 0.019(4) Uiso 1 1 d . . .
N33 N 0.1915(3) 0.5190(11) 0.3060(6) 0.017(4) Uiso 1 1 d . . .
N34 N 0.1815(3) 0.3281(12) 0.3768(7) 0.024(4) Uiso 1 1 d . . .
N35 N 0.1703(3) 0.3701(11) 0.4183(7) 0.021(4) Uiso 1 1 d . . .
N36 N 0.1835(3) 0.3601(11) 0.4670(7) 0.020(4) Uiso 1 1 d . . .
N37 N 0.1244(3) 0.2421(11) 0.4567(6) 0.019(4) Uiso 1 1 d . . .
N38 N 0.1205(3) 0.2990(10) 0.4157(6) 0.013(4) Uiso 1 1 d . . .
N39 N 0.1112(3) 0.2650(11) 0.3672(7) 0.023(4) Uiso 1 1 d . . .
N40 N 0.0973(4) 0.2686(13) 0.6511(8) 0.037(5) Uiso 1 1 d . . .
N41 N 0.1036(3) 0.3501(11) 0.6360(7) 0.026(4) Uiso 1 1 d . . .
N42 N 0.0966(3) 0.3656(12) 0.5852(7) 0.028(5) Uiso 1 1 d . . .
O26 O 0.1110(3) 0.7398(9) 0.2194(6) 0.035(4) Uiso 1 1 d . . .
O27 O 0.0598(3) 0.5143(10) 0.2455(6) 0.037(4) Uiso 1 1 d . . .
O28 O 0.1181(2) 0.5775(9) 0.2605(5) 0.020(3) Uiso 1 1 d . . .
O29 O 0.0970(2) 0.5683(10) 0.1686(6) 0.026(4) Uiso 1 1 d . . .
O30 O 0.1499(3) 0.6321(10) 0.1525(6) 0.028(4) Uiso 1 1 d . . .
O31 O 0.0698(2) 0.3762(9) 0.3142(5) 0.024(3) Uiso 1 1 d . . .
O32 O 0.1217(2) 0.4367(9) 0.3424(5) 0.017(3) Uiso 1 1 d . . .
O33 O 0.1506(3) 0.3022(10) 0.2853(6) 0.030(4) Uiso 1 1 d . . .
O34 O 0.1463(3) 0.4750(10) 0.5913(6) 0.029(4) Uiso 1 1 d . . .
O35 O 0.1347(2) 0.4273(9) 0.4978(5) 0.018(3) Uiso 1 1 d . . .
O36 O 0.1507(2) 0.2837(9) 0.5557(5) 0.021(3) Uiso 1 1 d . . .
O37 O 0.2012(2) 0.5940(9) 0.4079(5) 0.025(4) Uiso 1 1 d . . .
O38 O 0.1256(2) 0.6341(9) 0.4948(5) 0.029(4) Uiso 1 1 d . . .
O39 O 0.1440(2) 0.5441(9) 0.4073(5) 0.019(3) Uiso 1 1 d . . .

loop_
_atom_site_aniso_label
_atom_site_aniso_U_11
_atom_site_aniso_U_22
_atom_site_aniso_U_33
_atom_site_aniso_U_23
_atom_site_aniso_U_13
_atom_site_aniso_U_12
F1 0.053(8) 0.019(7) 0.020(7) -0.011(5) -0.013(6) -0.002(7)
F2 0.051(8) 0.005(6) 0.020(7) 0.001(5) 0.003(5) -0.002(6)
F3 0.032(7) 0.035(8) 0.029(8) -0.002(6) -0.004(6) -0.004(7)
F4 0.036(7) 0.041(9) 0.016(7) -0.001(6) 0.010(5) 0.001(7)
F5 0.069(9) 0.020(7) 0.023(7) 0.016(6) 0.010(6) -0.002(7)
F6 0.042(7) 0.031(8) 0.011(6) 0.002(6) 0.000(5) 0.010(7)
F7 0.046(7) 0.012(6) 0.012(6) 0.004(5) 0.000(5) 0.007(6)
F8 0.033(6) 0.008(6) 0.027(7) -0.002(5) 0.001(5) 0.000(6)
Mn1 0.0334(18) 0.0134(17) 0.023(2) -0.0082(15) 0.0004(15) 0.0003(16)
Mn2 0.0406(18) 0.0119(17) 0.0120(17) 0.0001(14) 0.0032(14) 0.0042(16)
Mn3 0.0323(16) 0.0046(15) 0.0092(16) -0.0007(13) 0.0029(13) -0.0011(15)
Mn4 0.0366(18) 0.0076(16) 0.0110(17) 0.0019(13) 0.0008(14) 0.0010(16)
Mn5 0.0335(17) 0.0029(15) 0.0131(17) 0.0012(13) 0.0001(14) 0.0001(15)
Mn6 0.0336(17) 0.0034(15) 0.0085(16) 0.0002(13) 0.0027(13) -0.0012(15)
Mn7 0.0359(18) 0.0144(18) 0.0124(17) 0.0035(14) 0.0041(14) -0.0012(17)
Mn8 0.0367(18) 0.0074(16) 0.0130(17) 0.0000(13) -0.0009(14) -0.0027(16)
F9 0.027(6) 0.021(7) 0.022(7) -0.004(5) -0.007(5) -0.003(6)
F10 0.049(8) 0.009(6) 0.025(7) 0.001(5) -0.004(6) -0.007(6)
F11 0.036(7) 0.029(8) 0.035(8) 0.015(6) -0.006(6) 0.001(7)
F12 0.043(7) 0.025(8) 0.024(7) -0.013(6) 0.005(6) -0.017(7)
F13 0.023(6) 0.018(7) 0.032(7) -0.004(5) -0.001(5) -0.003(6)
F14 0.031(6) 0.033(8) 0.022(7) 0.000(6) 0.012(5) 0.008(6)
F15 0.023(6) 0.036(8) 0.021(7) 0.012(6) 0.003(5) -0.009(6)
F16 0.030(6) 0.019(7) 0.012(6) 0.003(5) -0.002(5) 0.001(6)
Mn9 0.0186(16) 0.034(2) 0.0190(19) 0.0048(16) 0.0020(14) -0.0013(17)
Mn10 0.0156(14) 0.030(2) 0.0185(19) -0.0007(16) 0.0053(13) -0.0063(16)
Mn11 0.0114(14) 0.0200(18) 0.0215(19) 0.0004(15) 0.0041(12) -0.0008(15)
Mn12 0.0166(15) 0.0166(18) 0.0218(19) -0.0009(15) 0.0020(13) 0.0013(15)
Mn13 0.0125(14) 0.0169(18) 0.0194(18) 0.0003(15) 0.0029(12) 0.0024(14)
Mn14 0.0255(17) 0.0202(19) 0.0193(19) -0.0031(15) 0.0075(14) 0.0031(16)
Mn15 0.0210(15) 0.0168(18) 0.0181(18) -0.0008(15) -0.0007(13) 0.0013(16)
Mn16 0.0193(15) 0.0195(19) 0.0186(18) -0.0001(15) 0.0048(13) -0.0034(15)

loop_
_atom_type_symbol
_atom_type_description
_atom_type_scat_dispersion_real
_atom_type_scat_dispersion_imag
_atom_type_scat_source
C C 0.0033 0.0016 'International Tables Vol C Tables 4.2.6.8 and 6.1.1.4'
Mn Mn 0.3368 0.7283 'International Tables Vol C Tables 4.2.6.8 and 6.1.1.4'
N N 0.0061 0.0033 'International Tables Vol C Tables 4.2.6.8 and 6.1.1.4'
O O 0.0106 0.0060 'International Tables Vol C Tables 4.2.6.8 and 6.1.1.4'
H H 0.0000 0.0000 'International Tables Vol C Tables 4.2.6.8 and 6.1.1.4'
F F 0.0171 0.0103 'International Tables Vol C Tables 4.2.6.8 and 6.1.1.4'

loop_
_geom_angle_atom_site_label_1
_geom_angle_atom_site_label_2
_geom_angle_atom_site_label_3
_geom_angle
_geom_angle_site_symmetry_1
_geom_angle_site_symmetry_3
_geom_angle_publ_flag
N1 C1 C2 132.6(10) . . ?
N1 C1 C6 107.3(10) . . ?
C2 C1 C6 120.0 . . ?
C1 C2 C3 120.0 . . ?
C1 C2 H2 120.0 . . ?
C3 C2 H2 120.0 . . ?
C2 C3 C4 120.0 . . ?
C2 C3 C7 132.4(10) . . ?
C4 C3 C7 107.5(10) . . ?
C5 C4 C3 120.0 . . ?
C5 C4 C8 109.1(9) . . ?
C3 C4 C8 130.8(9) . . ?
C6 C5 C4 120.0 . . ?
C6 C5 H5 120.0 . . ?
C4 C5 H5 120.0 . . ?
N3 C6 C5 131.7(10) . . ?
N3 C6 C1 108.2(10) . . ?
C5 C6 C1 120.0 . . ?
C3 C7 H7A 109.6 . . ?
C3 C7 H7B 109.6 . . ?
H7A C7 H7B 109.5 . . ?
C3 C7 H7C 109.2 . . ?
H7A C7 H7C 109.5 . . ?
H7B C7 H7C 109.5 . . ?
C4 C8 H8A 109.7 . . ?
C4 C8 H8B 109.5 . . ?
H8A C8 H8B 109.5 . . ?
C4 C8 H8C 109.2 . . ?
H8A C8 H8C 109.5 . . ?
H8B C8 H8C 109.5 . . ?
N4 C9 C10 131.2(11) . . ?
N4 C9 C14 108.8(11) . . ?
C10 C9 C14 120.0 . . ?
C9 C10 C11 120.0 . . ?
C9 C10 H10 120.0 . . ?
C11 C10 H10 120.0 . . ?
C12 C11 C10 120.0 . . ?
C12 C11 C16 115.5(12) . . ?
C10 C11 C16 124.5(12) . . ?
C13 C12 C11 120.0 . . ?
C13 C12 C15 115.6(11) . . ?
C11 C12 C15 124.0(11) . . ?
C12 C13 C14 120.0 . . ?
C12 C13 H13 120.0 . . ?
C14 C13 H13 120.0 . . ?
C13 C14 C9 120.0 . . ?
C13 C14 N6 132.3(11) . . ?
C9 C14 N6 107.6(11) . . ?
C12 C15 H15A 109.5 . . ?
C12 C15 H15B 109.5 . . ?
H15A C15 H15B 109.5 . . ?
C12 C15 H15C 109.5 . . ?
H15A C15 H15C 109.5 . . ?
H15B C15 H15C 109.5 . . ?
C11 C16 H16A 109.4 . . ?
C11 C16 H16B 109.4 . . ?
H16A C16 H16B 109.5 . . ?
C11 C16 H16C 109.7 . . ?
H16A C16 H16C 109.5 . . ?
H16B C16 H16C 109.5 . . ?
N7 C17 C18 133.7(11) . . ?
N7 C17 C22 106.3(11) . . ?
C18 C17 C22 120.0 . . ?
C19 C18 C17 120.0 . . ?
C19 C18 H18 120.0 . . ?
C17 C18 H18 120.0 . . ?
C18 C19 C20 120.0 . . ?
C18 C19 C23 122.5(12) . . ?
C20 C19 C23 117.5(12) . . ?
C19 C20 C21 120.0 . . ?
C19 C20 C24 122.1(11) . . ?
C21 C20 C24 117.9(11) . . ?
C22 C21 C20 120.0 . . ?
C22 C21 H21 120.0 . . ?
C20 C21 H21 120.0 . . ?
C21 C22 C17 120.0 . . ?
C21 C22 N9 131.0(11) . . ?
C17 C22 N9 108.9(11) . . ?
C19 C23 H23A 109.6 . . ?
C19 C23 H23B 109.4 . . ?
H23A C23 H23B 109.5 . . ?
C19 C23 H23C 109.4 . . ?
H23A C23 H23C 109.5 . . ?
H23B C23 H23C 109.5 . . ?
C20 C24 H24A 109.4 . . ?
C20 C24 H24B 109.6 . . ?
H24A C24 H24B 109.5 . . ?
C20 C24 H24C 109.4 . . ?
H24A C24 H24C 109.5 . . ?
H24B C24 H24C 109.5 . . ?
N10 C25 C26 133.0(10) . . ?
N10 C25 C30 107.0(10) . . ?
C26 C25 C30 120.0 . . ?
C25 C26 C27 120.0 . . ?
C25 C26 H26 120.0 . . ?
C27 C26 H26 120.0 . . ?
C26 C27 C28 120.0 . . ?
C26 C27 C31 121.7(10) . . ?
C28 C27 C31 118.3(10) . . ?
C29 C28 C27 120.0 . . ?
C29 C28 C32 119.8(10) . . ?
C27 C28 C32 120.2(10) . . ?
C28 C29 C30 120.0 . . ?
C28 C29 H29 120.0 . . ?
C30 C29 H29 120.0 . . ?
C29 C30 C25 120.0 . . ?
C29 C30 N12 131.9(10) . . ?
C25 C30 N12 108.0(10) . . ?
C27 C31 H31A 109.4 . . ?
C27 C31 H31B 109.6 . . ?
H31A C31 H31B 109.5 . . ?
C27 C31 H31C 109.4 . . ?
H31A C31 H31C 109.5 . . ?
H31B C31 H31C 109.5 . . ?
C28 C32 H32A 109.2 . . ?
C28 C32 H32B 109.4 . . ?
H32A C32 H32B 109.4 . . ?
C28 C32 H32C 110.0 . . ?
H32A C32 H32C 109.4 . . ?
H32B C32 H32C 109.4 . . ?
N13 C33 C34 131.9(11) . . ?
N13 C33 C38 108.0(11) . . ?
C34 C33 C38 120.0 . . ?
C35 C34 C33 120.0 . . ?
C35 C34 H34 120.0 . . ?
C33 C34 H34 120.0 . . ?
C34 C35 C36 120.0 . . ?
C34 C35 C40 120.1(11) . . ?
C36 C35 C40 119.9(11) . . ?
C37 C36 C35 120.0 . . ?
C37 C36 C39 122.7(11) . . ?
C35 C36 C39 117.2(11) . . ?
C38 C37 C36 120.0 . . ?
C38 C37 H37 120.0 . . ?
C36 C37 H37 120.0 . . ?
N15 C38 C37 132.0(10) . . ?
N15 C38 C33 108.0(10) . . ?
C37 C38 C33 120.0 . . ?
C36 C39 H39A 109.4 . . ?
C36 C39 H39B 109.4 . . ?
H39A C39 H39B 109.5 . . ?
C36 C39 H39C 109.6 . . ?
H39A C39 H39C 109.5 . . ?
H39B C39 H39C 109.5 . . ?
C35 C40 H40A 109.5 . . ?
C35 C40 H40B 109.5 . . ?
H40A C40 H40B 109.5 . . ?
C35 C40 H40C 109.4 . . ?
H40A C40 H40C 109.5 . . ?
H40B C40 H40C 109.5 . . ?
N16 C41 C42 132.7(10) . . ?
N16 C41 C46 107.3(10) . . ?
C42 C41 C46 120.0 . . ?
C41 C42 C43 120.0 . . ?
C41 C42 H42 120.0 . . ?
C43 C42 H42 120.0 . . ?
C44 C43 C42 120.0 . . ?
C44 C43 C47 122.5(11) . . ?
C42 C43 C47 117.3(11) . . ?
C43 C44 C45 120.0 . . ?
C43 C44 C48 118.3(11) . . ?
C45 C44 C48 121.7(11) . . ?
C46 C45 C44 120.0 . . ?
C46 C45 H45 120.0 . . ?
C44 C45 H45 120.0 . . ?
N18 C46 C45 131.5(10) . . ?
N18 C46 C41 108.5(10) . . ?
C45 C46 C41 120.0 . . ?
C43 C47 H47A 109.5 . . ?
C43 C47 H47B 109.5 . . ?
H47A C47 H47B 109.5 . . ?
C43 C47 H47C 109.5 . . ?
H47A C47 H47C 109.5 . . ?
H47B C47 H47C 109.5 . . ?
C44 C48 H48A 109.5 . . ?
C44 C48 H48B 109.5 . . ?
H48A C48 H48B 109.5 . . ?
C44 C48 H48C 109.4 . . ?
H48A C48 H48C 109.5 . . ?
H48B C48 H48C 109.5 . . ?
N19 C49 C50 135.1(12) . . ?
N19 C49 C54 104.9(12) . . ?
C50 C49 C54 120.0 . . ?
C49 C50 C51 120.0 . . ?
C49 C50 H50 120.0 . . ?
C51 C50 H50 120.0 . . ?
C52 C51 C50 120.0 . . ?
C52 C51 C56 124.8(11) . . ?
C50 C51 C56 115.2(11) . . ?
C51 C52 C53 120.0 . . ?
C51 C52 C55 114.6(11) . . ?
C53 C52 C55 125.4(11) . . ?
C52 C53 C54 120.0 . . ?
C52 C53 H53 120.0 . . ?
C54 C53 H53 120.0 . . ?
N21 C54 C53 133.2(11) . . ?
N21 C54 C49 106.8(11) . . ?
C53 C54 C49 120.0 . . ?
C52 C55 H55A 109.4 . . ?
C52 C55 H55B 109.5 . . ?
H55A C55 H55B 109.5 . . ?
C52 C55 H55C 109.5 . . ?
H55A C55 H55C 109.5 . . ?
H55B C55 H55C 109.5 . . ?
C51 C56 H56A 109.4 . . ?
C51 C56 H56B 109.5 . . ?
H56A C56 H56B 109.5 . . ?
C51 C56 H56C 109.5 . . ?
H56A C56 H56C 109.5 . . ?
H56B C56 H56C 109.5 . . ?
O3 C57 H57A 109.4 . . ?
O3 C57 H57B 109.7 . . ?
H57A C57 H57B 109.5 . . ?
O3 C57 H57C 109.4 . . ?
H57A C57 H57C 109.5 . . ?
H57B C57 H57C 109.5 . . ?
O14 C58 H58A 109.6 . . ?
O14 C58 H58B 109.4 . . ?
H58A C58 H58B 109.5 . . ?
O14 C58 H58C 109.4 . . ?
H58A C58 H58C 109.5 . . ?
H58B C58 H58C 109.5 . . ?
O9 C59 H59A 109.3 . . ?
O9 C59 H59B 110.0 . . ?
H59A C59 H59B 109.5 . . ?
O9 C59 H59C 109.2 . . ?
H59A C59 H59C 109.4 . . ?
H59B C59 H59C 109.4 . . ?
O6 C60 H60A 109.3 . . ?
O6 C60 H60B 109.5 . . ?
H60A C60 H60B 109.5 . . ?
O6 C60 H60C 109.5 . . ?
H60A C60 H60C 109.5 . . ?
H60B C60 H60C 109.5 . . ?
O13 C61 H61A 109.6 . . ?
O13 C61 H61B 109.4 . . ?
H61A C61 H61B 109.5 . . ?
O13 C61 H61C 109.4 . . ?
H61A C61 H61C 109.5 . . ?
H61B C61 H61C 109.5 . . ?
O10 C62 H62A 109.5 . . ?
O10 C62 H62B 109.5 . . ?
H62A C62 H62B 109.5 . . ?
O10 C62 H62C 109.4 . . ?
H62A C62 H62C 109.5 . . ?
H62B C62 H62C 109.5 . . ?
O5 C63 H63A 109.7 . . ?
O5 C63 H63B 109.3 . . ?
H63A C63 H63B 109.5 . . ?
O5 C63 H63C 109.4 . . ?
H63A C63 H63C 109.5 . . ?
H63B C63 H63C 109.5 . . ?
O7 C64 H64A 109.5 . . ?
O7 C64 H64B 109.5 . . ?
H64A C64 H64B 109.5 . . ?
O7 C64 H64C 109.5 . . ?
H64A C64 H64C 109.5 . . ?
H64B C64 H64C 109.5 . . ?
O4 C65 H65A 109.6 . . ?
O4 C65 H65B 108.8 . . ?
H65A C65 H65B 109.5 . . ?
O4 C65 H65C 110.0 . . ?
H65A C65 H65C 109.5 . . ?
H65B C65 H65C 109.5 . . ?
O1 C66 H66A 109.5 . . ?
O1 C66 H66B 109.3 . . ?
H66A C66 H66B 109.5 . . ?
O1 C66 H66C 109.7 . . ?
H66A C66 H66C 109.5 . . ?
H66B C66 H66C 109.5 . . ?
Mn4 F7 Mn2 138.2(5) . . ?
Mn5 F8 Mn8 140.9(6) . . ?
F3 Mn1 O2 172.9(6) . . ?
F3 Mn1 O1 96.6(5) . . ?
O2 Mn1 O1 80.9(5) . . ?
F3 Mn1 N6 95.8(6) . . ?
O2 Mn1 N6 87.7(6) . . ?
O1 Mn1 N6 165.0(6) . . ?
F3 Mn1 O3 87.3(5) . . ?
O2 Mn1 O3 86.5(5) . . ?
O1 Mn1 O3 96.6(5) . . ?
N6 Mn1 O3 92.3(6) . . ?
F3 Mn1 O4 84.2(5) . . ?
O2 Mn1 O4 102.0(5) . . ?
O1 Mn1 O4 83.0(6) . . ?
N6 Mn1 O4 90.0(6) . . ?
O3 Mn1 O4 171.4(5) . . ?
F3 Mn1 Mn2 137.4(4) . . ?
O2 Mn1 Mn2 39.6(4) . . ?
O1 Mn1 Mn2 41.3(4) . . ?
N6 Mn1 Mn2 126.7(5) . . ?
O3 Mn1 Mn2 91.3(4) . . ?
O4 Mn1 Mn2 94.0(4) . . ?
F4 Mn2 O2 174.3(6) . . ?
F4 Mn2 O1 96.1(5) . . ?
O2 Mn2 O1 81.2(5) . . ?
F4 Mn2 N12 94.7(6) . . ?
O2 Mn2 N12 88.7(6) . . ?
O1 Mn2 N12 166.5(7) . . ?
F4 Mn2 F7 90.3(5) . . ?
O2 Mn2 F7 84.8(5) . . ?
O1 Mn2 F7 93.1(5) . . ?
N12 Mn2 F7 94.9(5) . . ?
F4 Mn2 O5 84.5(5) . . ?
O2 Mn2 O5 100.3(5) . . ?
O1 Mn2 O5 86.5(5) . . ?
N12 Mn2 O5 86.4(6) . . ?
F7 Mn2 O5 174.7(5) . . ?
F4 Mn2 Mn1 137.2(4) . . ?
O2 Mn2 Mn1 40.0(4) . . ?
O1 Mn2 Mn1 41.3(4) . . ?
N12 Mn2 Mn1 128.0(5) . . ?
F7 Mn2 Mn1 89.2(3) . . ?
O5 Mn2 Mn1 94.0(4) . . ?
O2 Mn3 O12 178.0(5) . . ?
O2 Mn3 O8 97.8(5) . . ?
O12 Mn3 O8 82.1(5) . . ?
O2 Mn3 N8 96.0(6) . . ?
O12 Mn3 N8 84.2(6) . . ?
O8 Mn3 N8 166.2(6) . . ?
O2 Mn3 N11 82.6(5) . . ?
O12 Mn3 N11 99.4(6) . . ?
O8 Mn3 N11 91.6(6) . . ?
N8 Mn3 N11 89.5(6) . . ?
O2 Mn3 N5 82.7(6) . . ?
O12 Mn3 N5 95.4(6) . . ?
O8 Mn3 N5 103.1(6) . . ?
N8 Mn3 N5 79.3(6) . . ?
N11 Mn3 N5 160.4(6) . . ?
O2 Mn3 Mn6 137.4(4) . . ?
O12 Mn3 Mn6 42.3(4) . . ?
O8 Mn3 Mn6 40.3(3) . . ?
N8 Mn3 Mn6 126.1(4) . . ?
N11 Mn3 Mn6 102.1(4) . . ?
N5 Mn3 Mn6 97.5(4) . . ?
F6 Mn4 O8 175.8(6) . . ?
F6 Mn4 F7 88.7(5) . . ?
O8 Mn4 F7 94.6(5) . . ?
F6 Mn4 N16 86.7(5) . . ?
O8 Mn4 N16 90.0(6) . . ?
F7 Mn4 N16 175.3(5) . . ?
F6 Mn4 O6 91.3(5) . . ?
O8 Mn4 O6 91.1(5) . . ?
F7 Mn4 O6 90.5(5) . . ?
N16 Mn4 O6 88.8(5) . . ?
F6 Mn4 O7 89.5(5) . . ?
O8 Mn4 O7 88.0(5) . . ?
F7 Mn4 O7 91.0(5) . . ?
N16 Mn4 O7 89.8(5) . . ?
O6 Mn4 O7 178.3(5) . . ?
F2 Mn5 F8 87.0(5) . . ?
F2 Mn5 O12 169.9(5) . . ?
F8 Mn5 O12 96.8(5) . . ?
F2 Mn5 N7 90.3(6) . . ?
F8 Mn5 N7 171.9(6) . . ?
O12 Mn5 N7 87.2(6) . . ?
F2 Mn5 O14 94.1(5) . . ?
F8 Mn5 O14 85.9(5) . . ?
O12 Mn5 O14 95.5(5) . . ?
N7 Mn5 O14 86.7(5) . . ?
F2 Mn5 O13 89.2(5) . . ?
F8 Mn5 O13 91.3(5) . . ?
O12 Mn5 O13 81.4(5) . . ?
N7 Mn5 O13 96.4(5) . . ?
O14 Mn5 O13 175.6(5) . . ?
O8 Mn6 O11 172.7(6) . . ?
O8 Mn6 O12 83.1(5) . . ?
O11 Mn6 O12 96.9(5) . . ?
O8 Mn6 N17 89.5(6) . . ?
O11 Mn6 N17 91.6(6) . . ?
O12 Mn6 N17 168.1(6) . . ?
O8 Mn6 N14 102.7(5) . . ?
O11 Mn6 N14 84.7(5) . . ?
O12 Mn6 N14 91.3(5) . . ?
N17 Mn6 N14 81.2(6) . . ?
O8 Mn6 N2 91.6(5) . . ?
O11 Mn6 N2 81.2(5) . . ?
O12 Mn6 N2 101.3(5) . . ?
N17 Mn6 N2 88.2(6) . . ?
N14 Mn6 N2 162.1(6) . . ?
O8 Mn6 Mn3 43.2(4) . . ?
O11 Mn6 Mn3 135.4(4) . . ?
O12 Mn6 Mn3 40.4(3) . . ?
N17 Mn6 Mn3 132.8(5) . . ?
N14 Mn6 Mn3 104.0(4) . . ?
N2 Mn6 Mn3 93.8(4) . . ?
F5 Mn7 O11 171.3(6) . . ?
F5 Mn7 O10 97.0(6) . . ?
O11 Mn7 O10 79.4(5) . . ?
F5 Mn7 N1 92.3(6) . . ?
O11 Mn7 N1 90.1(6) . . ?
O10 Mn7 N1 167.8(6) . . ?
F5 Mn7 N21 92.5(6) . . ?
O11 Mn7 N21 95.7(6) . . ?
O10 Mn7 N21 94.9(6) . . ?
N1 Mn7 N21 92.5(6) . . ?
F5 Mn7 Mn8 137.0(4) . . ?
O11 Mn7 Mn8 39.0(4) . . ?
O10 Mn7 Mn8 40.4(4) . . ?
N1 Mn7 Mn8 128.9(5) . . ?
N21 Mn7 Mn8 96.5(4) . . ?
F1 Mn8 O11 173.6(6) . . ?
F1 Mn8 O10 96.7(5) . . ?
O11 Mn8 O10 78.9(5) . . ?
F1 Mn8 N15 92.7(6) . . ?
O11 Mn8 N15 92.1(6) . . ?
O10 Mn8 N15 169.8(6) . . ?
F1 Mn8 F8 98.5(5) . . ?
O11 Mn8 F8 86.0(5) . . ?
O10 Mn8 F8 87.7(5) . . ?
N15 Mn8 F8 86.8(5) . . ?
F1 Mn8 O9 93.2(5) . . ?
O11 Mn8 O9 82.7(5) . . ?
O10 Mn8 O9 94.4(5) . . ?
N15 Mn8 O9 89.2(6) . . ?
F8 Mn8 O9 167.8(5) . . ?
F1 Mn8 Mn7 136.5(4) . . ?
O11 Mn8 Mn7 38.8(4) . . ?
O10 Mn8 Mn7 40.0(4) . . ?
N15 Mn8 Mn7 130.8(4) . . ?
F8 Mn8 Mn7 86.3(3) . . ?
O9 Mn8 Mn7 87.6(4) . . ?
C1 N1 N2 106.8(13) . . ?
C1 N1 Mn7 134.3(12) . . ?
N2 N1 Mn7 118.5(12) . . ?
N3 N2 N1 110.9(15) . . ?
N3 N2 Mn6 132.0(13) . . ?
N1 N2 Mn6 114.9(11) . . ?
N2 N3 C6 106.8(15) . . ?
N5 N4 C9 103.8(14) . . ?
N6 N5 N4 115.1(16) . . ?
N6 N5 Mn3 119.1(13) . . ?
N4 N5 Mn3 125.0(12) . . ?
N5 N6 C14 104.6(14) . . ?
N5 N6 Mn1 119.1(13) . . ?
C14 N6 Mn1 135.9(11) . . ?
N8 N7 C17 107.6(14) . . ?
N8 N7 Mn5 117.7(13) . . ?
C17 N7 Mn5 134.4(11) . . ?
N9 N8 N7 112.0(16) . . ?
N9 N8 Mn3 127.3(12) . . ?
N7 N8 Mn3 120.3(12) . . ?
N8 N9 C22 105.1(14) . . ?
N11 N10 C25 108.1(15) . . ?
N10 N11 N12 112.5(16) . . ?
N10 N11 Mn3 129.6(13) . . ?
N12 N11 Mn3 117.8(11) . . ?
N11 N12 C30 104.3(13) . . ?
N11 N12 Mn2 117.1(12) . . ?
C30 N12 Mn2 137.4(11) . . ?
N14 N13 C33 106.2(14) . . ?
N15 N14 N13 111.7(15) . . ?
N15 N14 Mn6 119.9(12) . . ?
N13 N14 Mn6 127.3(12) . . ?
N14 N15 C38 106.1(13) . . ?
N14 N15 Mn8 115.2(12) . . ?
C38 N15 Mn8 138.4(11) . . ?
N17 N16 C41 106.4(13) . . ?
N17 N16 Mn4 115.6(12) . . ?
C41 N16 Mn4 136.8(11) . . ?
N18 N17 N16 109.7(16) . . ?
N18 N17 Mn6 129.2(13) . . ?
N16 N17 Mn6 120.6(12) . . ?
C46 N18 N17 108.1(14) . . ?
N20 N19 C49 112.4(16) . . ?
N19 N20 N21 105.1(16) . . ?
C54 N21 N20 110.8(16) . . ?
C54 N21 Mn7 137.3(12) . . ?
N20 N21 Mn7 110.8(13) . . ?
C66 O1 Mn1 126.4(13) . . ?
C66 O1 Mn2 122.5(11) . . ?
Mn1 O1 Mn2 97.4(6) . . ?
Mn3 O2 Mn2 126.9(7) . . ?
Mn3 O2 Mn1 131.1(7) . . ?
Mn2 O2 Mn1 100.4(5) . . ?
C57 O3 Mn1 136.2(12) . . ?
C65 O4 Mn1 114.9(16) . . ?
C63 O5 Mn2 122.1(12) . . ?
C60 O6 Mn4 129.3(12) . . ?
C64 O7 Mn4 120.4(8) . . ?
Mn6 O8 Mn4 124.0(7) . . ?
Mn6 O8 Mn3 96.4(6) . . ?
Mn4 O8 Mn3 139.3(7) . . ?
C59 O9 Mn8 125.4(12) . . ?
C62 O10 Mn7 130.4(11) . . ?
C62 O10 Mn8 128.7(11) . . ?
Mn7 O10 Mn8 99.5(6) . . ?
Mn6 O11 Mn7 127.9(7) . . ?
Mn6 O11 Mn8 125.1(7) . . ?
Mn7 O11 Mn8 102.1(6) . . ?
Mn3 O12 Mn5 128.9(7) . . ?
Mn3 O12 Mn6 97.4(5) . . ?
Mn5 O12 Mn6 133.7(7) . . ?
C61 O13 Mn5 120.1(9) . . ?
C58 O14 Mn5 121.5(12) . . ?
C200 O100 H100 109.6 . . ?
C201 O101 H101 109.5 . . ?
C202 O102 H102 109.4 . . ?
C203 O103 H103 109.6 . . ?
C204 O104 H104 109.0 . . ?
C205 O105 H105 110.0 . . ?
N22 C71 C72 134.9(10) . . ?
N22 C71 C76 105.1(10) . . ?
C72 C71 C76 120.0 . . ?
C71 C72 C73 120.0 . . ?
C71 C72 H72 120.0 . . ?
C73 C72 H72 120.0 . . ?
C74 C73 C72 120.0 . . ?
C74 C73 C78 114.8(13) . . ?
C72 C73 C78 125.2(13) . . ?
C73 C74 C75 120.0 . . ?
C73 C74 C77 123.9(11) . . ?
C75 C74 C77 116.1(11) . . ?
C74 C75 C76 120.0 . . ?
C74 C75 H75 120.0 . . ?
C76 C75 H75 120.0 . . ?
C75 C76 C71 120.0 . . ?
C75 C76 N24 132.0(10) . . ?
C71 C76 N24 108.0(10) . . ?
C74 C77 H77A 109.4 . . ?
C74 C77 H77B 109.7 . . ?
H77A C77 H77B 109.5 . . ?
C74 C77 H77C 109.4 . . ?
H77A C77 H77C 109.5 . . ?
H77B C77 H77C 109.5 . . ?
C73 C78 H78A 109.9 . . ?
C73 C78 H78B 109.4 . . ?
H78A C78 H78B 109.5 . . ?
C73 C78 H78C 109.2 . . ?
H78A C78 H78C 109.5 . . ?
H78B C78 H78C 109.5 . . ?
N25 C79 C80 130.8(9) . . ?
N25 C79 C84 109.0(9) . . ?
C80 C79 C84 120.0 . . ?
C79 C80 C81 120.0 . . ?
C79 C80 H80 120.0 . . ?
C81 C80 H80 120.0 . . ?
C82 C81 C80 120.0 . . ?
C82 C81 C86 108.8(10) . . ?
C80 C81 C86 131.2(10) . . ?
C81 C82 C83 120.0 . . ?
C81 C82 C85 133.0(9) . . ?
C83 C82 C85 107.0(9) . . ?
C84 C83 C82 120.0 . . ?
C84 C83 H83 120.0 . . ?
C82 C83 H83 120.0 . . ?
C83 C84 C79 120.0 . . ?
C83 C84 N27 134.7(9) . . ?
C79 C84 N27 105.2(9) . . ?
C82 C85 H85A 109.3 . . ?
C82 C85 H85B 109.2 . . ?
H85A C85 H85B 109.5 . . ?
C82 C85 H85C 109.9 . . ?
H85A C85 H85C 109.5 . . ?
H85B C85 H85C 109.5 . . ?
C81 C86 H86A 109.7 . . ?
C81 C86 H86B 109.7 . . ?
H86A C86 H86B 109.5 . . ?
C81 C86 H86C 109.0 . . ?
H86A C86 H86C 109.5 . . ?
H86B C86 H86C 109.5 . . ?
N28 C87 C88 130.2(11) . . ?
N28 C87 C92 109.8(11) . . ?
C88 C87 C92 120.0 . . ?
C89 C88 C87 120.0 . . ?
C89 C88 H88 120.0 . . ?
C87 C88 H88 120.0 . . ?
C90 C89 C88 120.0 . . ?
C90 C89 C94 119.6(11) . . ?
C88 C89 C94 120.3(11) . . ?
C89 C90 C91 120.0 . . ?
C89 C90 C93 121.5(12) . . ?
C91 C90 C93 118.5(12) . . ?
C90 C91 C92 120.0 . . ?
C90 C91 H91 120.0 . . ?
C92 C91 H91 120.0 . . ?
N30 C92 C91 133.8(11) . . ?
N30 C92 C87 106.2(11) . . ?
C91 C92 C87 120.0 . . ?
C90 C93 H93A 109.4 . . ?
C90 C93 H93B 109.5 . . ?
H93A C93 H93B 109.5 . . ?
C90 C93 H93C 109.5 . . ?
H93A C93 H93C 109.5 . . ?
H93B C93 H93C 109.5 . . ?
C89 C94 H94A 109.5 . . ?
C89 C94 H94B 109.4 . . ?
H94A C94 H94B 109.5 . . ?
C89 C94 H94C 109.5 . . ?
H94A C94 H94C 109.5 . . ?
H94B C94 H94C 109.5 . . ?
N31 C95 C96 133.9(10) . . ?
N31 C95 C100 106.0(10) . . ?
C96 C95 C100 120.0 . . ?
C95 C96 C97 120.0 . . ?
C95 C96 H96 120.0 . . ?
C97 C96 H96 120.0 . . ?
C98 C97 C96 120.0 . . ?
C98 C97 C102 119.4(10) . . ?
C96 C97 C102 120.6(10) . . ?
C97 C98 C99 120.0 . . ?
C97 C98 C101 122.2(11) . . ?
C99 C98 C101 117.8(11) . . ?
C100 C99 C98 120.0 . . ?
C100 C99 H99 120.0 . . ?
C98 C99 H99 120.0 . . ?
N33 C100 C99 130.8(10) . . ?
N33 C100 C95 109.2(10) . . ?
C99 C100 C95 120.0 . . ?
C98 C101 H1D 109.5 . . ?
C98 C101 H1E 109.3 . . ?
H1D C101 H1E 109.5 . . ?
C98 C101 H1F 109.6 . . ?
H1D C101 H1F 109.5 . . ?
H1E C101 H1F 109.5 . . ?
C97 C102 H2D 109.8 . . ?
C97 C102 H2E 109.5 . . ?
H2D C102 H2E 109.5 . . ?
C97 C102 H2F 109.1 . . ?
H2D C102 H2F 109.4 . . ?
H2E C102 H2F 109.5 . . ?
N34 C103 C108 110.3(14) . . ?
N34 C103 C104 126.9(14) . . ?
C108 C103 C104 122.8(11) . . ?
C105 C104 C103 115.8(12) . . ?
C105 C104 H4D 122.0 . . ?
C103 C104 H4D 122.2 . . ?
C104 C105 C106 121.6(12) . . ?
C104 C105 C110 120.7(15) . . ?
C106 C105 C110 117.7(14) . . ?
C107 C106 C105 123.0(11) . . ?
C107 C106 C109 115.7(15) . . ?
C105 C106 C109 121.1(14) . . ?
C108 C107 C106 114.7(11) . . ?
C108 C107 H7D 122.6 . . ?
C106 C107 H7D 122.7 . . ?
N36 C108 C107 134.3(14) . . ?
N36 C108 C103 103.7(13) . . ?
C107 C108 C103 122.1(10) . . ?
C106 C109 H9D 109.7 . . ?
C106 C109 H9E 109.3 . . ?
H9D C109 H9E 109.4 . . ?
C106 C109 H9F 109.5 . . ?
H9D C109 H9F 109.5 . . ?
H9E C109 H9F 109.5 . . ?
C105 C110 H10D 109.5 . . ?
C105 C110 H10E 109.5 . . ?
H10D C110 H10E 109.5 . . ?
C105 C110 H10F 109.4 . . ?
H10D C110 H10F 109.5 . . ?
H10E C110 H10F 109.5 . . ?
C112 C111 C116 120.0 . . ?
C112 C111 N37 129.1(10) . . ?
C116 C111 N37 110.9(10) . . ?
C113 C112 C111 120.0 . . ?
C113 C112 H12D 120.0 . . ?
C111 C112 H12D 120.0 . . ?
C114 C113 C112 120.0 . . ?
C114 C113 C118 121.8(11) . . ?
C112 C113 C118 118.2(11) . . ?
C113 C114 C115 120.0 . . ?
C113 C114 C117 117.5(11) . . ?
C115 C114 C117 122.5(11) . . ?
C116 C115 C114 120.0 . . ?
C116 C115 H15D 120.0 . . ?
C114 C115 H15D 120.0 . . ?
N39 C116 C115 133.7(10) . . ?
N39 C116 C111 106.3(10) . . ?
C115 C116 C111 120.0 . . ?
C114 C117 H17D 109.5 . . ?
C114 C117 H17E 109.5 . . ?
H17D C117 H17E 109.5 . . ?
C114 C117 H17F 109.5 . . ?
H17D C117 H17F 109.5 . . ?
H17E C117 H17F 109.5 . . ?
C113 C118 H18D 109.4 . . ?
C113 C118 H18E 109.6 . . ?
H18D C118 H18E 109.5 . . ?
C113 C118 H18F 109.5 . . ?
H18D C118 H18F 109.5 . . ?
H18E C118 H18F 109.5 . . ?
N40 C119 C120 133.3(12) . . ?
N40 C119 C124 106.7(12) . . ?
C120 C119 C124 120.0 . . ?
C121 C120 C119 120.0 . . ?
C121 C120 H20D 120.0 . . ?
C119 C120 H20D 120.0 . . ?
C122 C121 C120 120.0 . . ?
C122 C121 C125 115.5(11) . . ?
C120 C121 C125 124.4(11) . . ?
C121 C122 C123 120.0 . . ?
C121 C122 C126 125.4(11) . . ?
C123 C122 C126 114.5(11) . . ?
C124 C123 C122 120.0 . . ?
C124 C123 H23D 120.0 . . ?
C122 C123 H23D 120.0 . . ?
C123 C124 C119 120.0 . . ?
C123 C124 N42 134.2(11) . . ?
C119 C124 N42 105.8(11) . . ?
C121 C125 H25D 109.4 . . ?
C121 C125 H25E 109.7 . . ?
H25D C125 H25E 109.5 . . ?
C121 C125 H25F 109.3 . . ?
H25D C125 H25F 109.5 . . ?
H25E C125 H25F 109.5 . . ?
C122 C126 H26D 109.4 . . ?
C122 C126 H26E 109.5 . . ?
H26D C126 H26E 109.5 . . ?
C122 C126 H26F 109.5 . . ?
H26D C126 H26F 109.5 . . ?
H26E C126 H26F 109.5 . . ?
O33 C127 H27D 109.4 . . ?
O33 C127 H27E 109.4 . . ?
H27D C127 H27E 109.5 . . ?
O33 C127 H27F 109.6 . . ?
H27D C127 H27F 109.5 . . ?
H27E C127 H27F 109.5 . . ?
O30 C128 H28D 109.5 . . ?
O30 C128 H28E 109.5 . . ?
H28D C128 H28E 109.5 . . ?
O30 C128 H28F 109.3 . . ?
H28D C128 H28F 109.5 . . ?
H28E C128 H28F 109.5 . . ?
O27 C129 H29D 109.4 . . ?
O27 C129 H29E 109.7 . . ?
H29D C129 H29E 109.5 . . ?
O27 C129 H29F 109.3 . . ?
H29D C129 H29F 109.5 . . ?
H29E C129 H29F 109.5 . . ?
O29 C131 H31D 109.5 . . ?
O29 C131 H31E 109.6 . . ?
H31D C131 H31E 109.5 . . ?
O29 C131 H31F 109.4 . . ?
H31D C131 H31F 109.5 . . ?
H31E C131 H31F 109.5 . . ?
O37 C132 H32D 109.5 . . ?
O37 C132 H32E 109.5 . . ?
H32D C132 H32E 109.5 . . ?
O37 C132 H32F 109.4 . . ?
H32D C132 H32F 109.5 . . ?
H32E C132 H32F 109.5 . . ?
O38 C133 H33D 109.4 . . ?
O38 C133 H33E 109.7 . . ?
H33D C133 H33E 109.5 . . ?
O38 C133 H33F 109.3 . . ?
H33D C133 H33F 109.5 . . ?
H33E C133 H33F 109.5 . . ?
O34 C134 H34D 109.4 . . ?
O34 C134 H34E 109.5 . . ?
H34D C134 H34E 109.5 . . ?
O34 C134 H34F 109.5 . . ?
H34D C134 H34F 109.5 . . ?
H34E C134 H34F 109.5 . . ?
O36 C135 H35D 109.6 . . ?
O36 C135 H35E 109.2 . . ?
H35D C135 H35E 109.5 . . ?
O36 C135 H35F 109.7 . . ?
H35D C135 H35F 109.5 . . ?
H35E C135 H35F 109.4 . . ?
Mn16 F15 Mn10 139.4(6) . . ?
Mn12 F16 Mn15 142.4(6) . . ?
F11 Mn9 O28 172.9(6) . . ?
F11 Mn9 O29 96.9(6) . . ?
O28 Mn9 O29 80.3(6) . . ?
F11 Mn9 N22 95.7(6) . . ?
O28 Mn9 N22 88.2(6) . . ?
O29 Mn9 N22 164.5(7) . . ?
F11 Mn9 O26 90.0(5) . . ?
O28 Mn9 O26 83.7(5) . . ?
O29 Mn9 O26 93.1(6) . . ?
N22 Mn9 O26 95.8(6) . . ?
F11 Mn9 O27 84.4(5) . . ?
O28 Mn9 O27 101.7(6) . . ?
O29 Mn9 O27 85.0(6) . . ?
N22 Mn9 O27 87.4(6) . . ?
O26 Mn9 O27 173.8(5) . . ?
F11 Mn9 Mn10 137.6(4) . . ?
O28 Mn9 Mn10 39.2(4) . . ?
O29 Mn9 Mn10 41.1(4) . . ?
N22 Mn9 Mn10 126.7(5) . . ?
O26 Mn9 Mn10 87.6(4) . . ?
O27 Mn9 Mn10 94.7(4) . . ?
F12 Mn10 O28 174.0(5) . . ?
F12 Mn10 O29 97.4(6) . . ?
O28 Mn10 O29 78.8(6) . . ?
F12 Mn10 N31 95.2(6) . . ?
O28 Mn10 N31 89.1(6) . . ?
O29 Mn10 N31 165.8(7) . . ?
F12 Mn10 F15 91.2(5) . . ?
O28 Mn10 F15 84.4(5) . . ?
O29 Mn10 F15 92.7(5) . . ?
N31 Mn10 F15 93.6(6) . . ?
F12 Mn10 O30 84.9(5) . . ?
O28 Mn10 O30 99.5(6) . . ?
O29 Mn10 O30 87.7(6) . . ?
N31 Mn10 O30 86.8(6) . . ?
F15 Mn10 O30 176.1(5) . . ?
F12 Mn10 Mn9 137.9(4) . . ?
O28 Mn10 Mn9 38.2(4) . . ?
O29 Mn10 Mn9 40.6(4) . . ?
N31 Mn10 Mn9 126.9(5) . . ?
F15 Mn10 Mn9 88.2(3) . . ?
O30 Mn10 Mn9 94.7(4) . . ?
O39 Mn11 O28 176.8(6) . . ?
O39 Mn11 O32 82.3(6) . . ?
O28 Mn11 O32 97.5(5) . . ?
O39 Mn11 N29 83.6(6) . . ?
O28 Mn11 N29 96.6(6) . . ?
O32 Mn11 N29 165.8(6) . . ?
O39 Mn11 N32 99.1(6) . . ?
O28 Mn11 N32 84.1(6) . . ?
O32 Mn11 N32 91.3(6) . . ?
N29 Mn11 N32 89.7(6) . . ?
O39 Mn11 N23 94.8(6) . . ?
O28 Mn11 N23 82.1(5) . . ?
O32 Mn11 N23 102.8(5) . . ?
N29 Mn11 N23 79.6(6) . . ?
N32 Mn11 N23 161.4(6) . . ?
O39 Mn11 Mn13 42.0(4) . . ?
O28 Mn11 Mn13 137.5(4) . . ?
O32 Mn11 Mn13 40.7(4) . . ?
N29 Mn11 Mn13 125.4(4) . . ?
N32 Mn11 Mn13 100.9(5) . . ?
N23 Mn11 Mn13 97.7(4) . . ?
F9 Mn12 F16 89.0(5) . . ?
F9 Mn12 O39 168.3(5) . . ?
F16 Mn12 O39 96.2(5) . . ?
F9 Mn12 N30 88.3(6) . . ?
F16 Mn12 N30 172.8(6) . . ?
O39 Mn12 N30 87.7(6) . . ?
F9 Mn12 O37 94.9(5) . . ?
F16 Mn12 O37 86.5(5) . . ?
O39 Mn12 O37 95.9(5) . . ?
N30 Mn12 O37 87.1(6) . . ?
F9 Mn12 O38 90.3(5) . . ?
F16 Mn12 O38 91.9(5) . . ?
O39 Mn12 O38 79.1(5) . . ?
N30 Mn12 O38 94.7(6) . . ?
O37 Mn12 O38 174.5(5) . . ?
O32 Mn13 O35 171.8(6) . . ?
O32 Mn13 O39 83.4(6) . . ?
O35 Mn13 O39 96.8(6) . . ?
O32 Mn13 N38 88.6(6) . . ?
O35 Mn13 N38 92.4(6) . . ?
O39 Mn13 N38 167.8(6) . . ?
O32 Mn13 N35 103.0(6) . . ?
O35 Mn13 N35 85.2(6) . . ?
O39 Mn13 N35 91.9(6) . . ?
N38 Mn13 N35 80.9(6) . . ?
O32 Mn13 N26 91.3(6) . . ?
O35 Mn13 N26 80.6(6) . . ?
O39 Mn13 N26 100.5(6) . . ?
N38 Mn13 N26 88.8(6) . . ?
N35 Mn13 N26 162.1(6) . . ?
O32 Mn13 Mn11 43.6(4) . . ?
O35 Mn13 Mn11 135.1(5) . . ?
O39 Mn13 Mn11 40.1(4) . . ?
N38 Mn13 Mn11 132.2(4) . . ?
N35 Mn13 Mn11 103.8(4) . . ?
N26 Mn13 Mn11 94.0(4) . . ?
F14 Mn14 O35 170.4(6) . . ?
F14 Mn14 O34 95.2(6) . . ?
O35 Mn14 O34 79.3(6) . . ?
F14 Mn14 N27 93.4(5) . . ?
O35 Mn14 N27 91.0(6) . . ?
O34 Mn14 N27 168.3(6) . . ?
F14 Mn14 N42 92.3(6) . . ?
O35 Mn14 N42 96.1(6) . . ?
O34 Mn14 N42 95.4(6) . . ?
N27 Mn14 N42 92.0(6) . . ?
F14 Mn14 Mn15 135.8(4) . . ?
O35 Mn14 Mn15 38.3(4) . . ?
O34 Mn14 Mn15 41.0(4) . . ?
N27 Mn14 Mn15 129.1(4) . . ?
N42 Mn14 Mn15 96.9(5) . . ?
F13 Mn15 O35 173.8(6) . . ?
F13 Mn15 O34 97.1(6) . . ?
O35 Mn15 O34 78.5(6) . . ?
F13 Mn15 N36 92.4(6) . . ?
O35 Mn15 N36 92.4(6) . . ?
O34 Mn15 N36 169.4(6) . . ?
F13 Mn15 F16 98.5(5) . . ?
O35 Mn15 F16 85.7(5) . . ?
O34 Mn15 F16 87.0(5) . . ?
N36 Mn15 F16 86.8(6) . . ?
F13 Mn15 O36 92.6(5) . . ?
O35 Mn15 O36 83.5(5) . . ?
O34 Mn15 O36 95.5(6) . . ?
N36 Mn15 O36 88.9(6) . . ?
F16 Mn15 O36 168.3(5) . . ?
F13 Mn15 Mn14 137.0(4) . . ?
O35 Mn15 Mn14 38.3(4) . . ?
O34 Mn15 Mn14 40.2(4) . . ?
N36 Mn15 Mn14 130.6(4) . . ?
F16 Mn15 Mn14 85.9(3) . . ?
O36 Mn15 Mn14 88.6(3) . . ?
F10 Mn16 O32 175.2(6) . . ?
F10 Mn16 F15 89.2(5) . . ?
O32 Mn16 F15 93.1(5) . . ?
F10 Mn16 N39 87.1(6) . . ?
O32 Mn16 N39 90.5(6) . . ?
F15 Mn16 N39 176.2(6) . . ?
F10 Mn16 O33 91.1(5) . . ?
O32 Mn16 O33 93.0(5) . . ?
F15 Mn16 O33 91.8(5) . . ?
N39 Mn16 O33 88.9(6) . . ?
F10 Mn16 O31 87.0(5) . . ?
O32 Mn16 O31 88.8(5) . . ?
F15 Mn16 O31 90.7(5) . . ?
N39 Mn16 O31 88.5(6) . . ?
O33 Mn16 O31 176.9(6) . . ?
N23 N22 C71 109.8(14) . . ?
N23 N22 Mn9 117.6(12) . . ?
C71 N22 Mn9 132.1(11) . . ?
N24 N23 N22 110.4(15) . . ?
N24 N23 Mn11 128.3(11) . . ?
N22 N23 Mn11 120.9(12) . . ?
N23 N24 C76 106.8(13) . . ?
N26 N25 C79 107.0(13) . . ?
N27 N26 N25 111.0(15) . . ?
N27 N26 Mn13 118.7(11) . . ?
N25 N26 Mn13 128.2(12) . . ?
N26 N27 C84 107.7(12) . . ?
N26 N27 Mn14 115.5(11) . . ?
C84 N27 Mn14 136.7(10) . . ?
N29 N28 C87 105.6(14) . . ?
N28 N29 N30 112.4(17) . . ?
N28 N29 Mn11 126.1(12) . . ?
N30 N29 Mn11 120.9(13) . . ?
N29 N30 C92 106.0(14) . . ?
N29 N30 Mn12 117.4(13) . . ?
C92 N30 Mn12 136.3(12) . . ?
C95 N31 N32 107.1(13) . . ?
C95 N31 Mn10 132.1(12) . . ?
N32 N31 Mn10 118.9(12) . . ?
N33 N32 N31 111.1(15) . . ?
N33 N32 Mn11 132.4(13) . . ?
N31 N32 Mn11 116.5(11) . . ?
N32 N33 C100 106.6(14) . . ?
N35 N34 C103 105.1(15) . . ?
N34 N35 N36 111.6(16) . . ?
N34 N35 Mn13 127.9(13) . . ?
N36 N35 Mn13 119.3(12) . . ?
N35 N36 C108 109.3(15) . . ?
N35 N36 Mn15 115.3(12) . . ?
C108 N36 Mn15 135.1(12) . . ?
N38 N37 C111 102.3(13) . . ?
N37 N38 N39 115.0(16) . . ?
N37 N38 Mn13 125.6(12) . . ?
N39 N38 Mn13 119.1(12) . . ?
N38 N39 C116 105.5(14) . . ?
N38 N39 Mn16 117.5(13) . . ?
C116 N39 Mn16 136.0(12) . . ?
N41 N40 C119 109.0(16) . . ?
N42 N41 N40 111.4(17) . . ?
N41 N42 C124 107.0(16) . . ?
N41 N42 Mn14 114.0(13) . . ?
C124 N42 Mn14 137.2(12) . . ?
C130 O26 Mn9 130.6(12) . . ?
C129 O27 Mn9 123.4(13) . . ?
Mn9 O28 Mn10 102.6(6) . . ?
Mn9 O28 Mn11 131.0(7) . . ?
Mn10 O28 Mn11 124.5(7) . . ?
C131 O29 Mn9 121.6(13) . . ?
C131 O29 Mn10 124.3(11) . . ?
Mn9 O29 Mn10 98.3(6) . . ?
C128 O30 Mn10 120.9(13) . . ?
Mn16 O32 Mn13 123.7(7) . . ?
Mn16 O32 Mn11 140.0(7) . . ?
Mn13 O32 Mn11 95.7(6) . . ?
C127 O33 Mn16 128.2(11) . . ?
C134 O34 Mn14 131.0(12) . . ?
C134 O34 Mn15 129.2(12) . . ?
Mn14 O34 Mn15 98.9(7) . . ?
Mn15 O35 Mn14 103.3(6) . . ?
Mn15 O35 Mn13 124.6(7) . . ?
Mn14 O35 Mn13 127.0(7) . . ?
C135 O36 Mn15 124.9(11) . . ?
C132 O37 Mn12 123.5(11) . . ?
C133 O38 Mn12 121.7(12) . . ?
Mn11 O39 Mn12 128.3(7) . . ?
Mn11 O39 Mn13 97.9(6) . . ?
Mn12 O39 Mn13 133.6(7) . . ?

loop_
_geom_bond_atom_site_label_1
_geom_bond_atom_site_label_2
_geom_bond_distance
_geom_bond_site_symmetry_2
_geom_bond_publ_flag
C1 N1 1.354(17) . ?
C1 C2 1.3900 . ?
C1 C6 1.3900 . ?
C2 C3 1.3900 . ?
C2 H2 0.9500 . ?
C3 C4 1.3900 . ?
C3 C7 1.453(19) . ?
C4 C5 1.3900 . ?
C4 C8 1.664(17) . ?
C5 C6 1.3900 . ?
C5 H5 0.9500 . ?
C6 N3 1.373(18) . ?
C7 H7A 0.9800 . ?
C7 H7B 0.9800 . ?
C7 H7C 0.9800 . ?
C8 H8A 0.9800 . ?
C8 H8B 0.9800 . ?
C8 H8C 0.9800 . ?
C9 N4 1.388(18) . ?
C9 C10 1.3900 . ?
C9 C14 1.3900 . ?
C10 C11 1.3900 . ?
C10 H10 0.9500 . ?
C11 C12 1.3900 . ?
C11 C16 1.48(2) . ?
C12 C13 1.3900 . ?
C12 C15 1.563(18) . ?
C13 C14 1.3900 . ?
C13 H13 0.9500 . ?
C14 N6 1.402(18) . ?
C15 H15A 0.9800 . ?
C15 H15B 0.9800 . ?
C15 H15C 0.9800 . ?
C16 H16A 0.9800 . ?
C16 H16B 0.9800 . ?
C16 H16C 0.9800 . ?
C17 N7 1.378(18) . ?
C17 C18 1.3900 . ?
C17 C22 1.3900 . ?
C18 C19 1.3900 . ?
C18 H18 0.9500 . ?
C19 C20 1.3900 . ?
C19 C23 1.50(2) . ?
C20 C21 1.3900 . ?
C20 C24 1.53(2) . ?
C21 C22 1.3900 . ?
C21 H21 0.9500 . ?
C22 N9 1.410(18) . ?
C23 H23A 0.9800 . ?
C23 H23B 0.9800 . ?
C23 H23C 0.9800 . ?
C24 H24A 0.9800 . ?
C24 H24B 0.9800 . ?
C24 H24C 0.9800 . ?
C25 N10 1.363(19) . ?
C25 C26 1.3900 . ?
C25 C30 1.3900 . ?
C26 C27 1.3900 . ?
C26 H26 0.9500 . ?
C27 C28 1.3900 . ?
C27 C31 1.52(2) . ?
C28 C29 1.3900 . ?
C28 C32 1.51(2) . ?
C29 C30 1.3900 . ?
C29 H29 0.9500 . ?
C30 N12 1.395(17) . ?
C31 H31A 0.9800 . ?
C31 H31B 0.9800 . ?
C31 H31C 0.9800 . ?
C32 H32A 0.9804 . ?
C32 H32B 0.9804 . ?
C32 H32C 0.9805 . ?
C33 N13 1.362(17) . ?
C33 C34 1.3900 . ?
C33 C38 1.3900 . ?
C34 C35 1.3900 . ?
C34 H34 0.9500 . ?
C35 C36 1.3900 . ?
C35 C40 1.52(2) . ?
C36 C37 1.3900 . ?
C36 C39 1.56(2) . ?
C37 C38 1.3900 . ?
C37 H37 0.9500 . ?
C38 N15 1.368(17) . ?
C39 H39A 0.9802 . ?
C39 H39B 0.9802 . ?
C39 H39C 0.9802 . ?
C40 H40A 0.9800 . ?
C40 H40B 0.9800 . ?
C40 H40C 0.9800 . ?
C41 N16 1.377(17) . ?
C41 C42 1.3900 . ?
C41 C46 1.3900 . ?
C42 C43 1.3900 . ?
C42 H42 0.9500 . ?
C43 C44 1.3900 . ?
C43 C47 1.56(2) . ?
C44 C45 1.3900 . ?
C44 C48 1.50(2) . ?
C45 C46 1.3900 . ?
C45 H45 0.9500 . ?
C46 N18 1.344(18) . ?
C47 H47A 0.9800 . ?
C47 H47B 0.9800 . ?
C47 H47C 0.9800 . ?
C48 H48A 0.9800 . ?
C48 H48B 0.9800 . ?
C48 H48C 0.9800 . ?
C49 N19 1.355(18) . ?
C49 C50 1.3900 . ?
C49 C54 1.3900 . ?
C50 C51 1.3900 . ?
C50 H50 0.9500 . ?
C51 C52 1.3900 . ?
C51 C56 1.57(2) . ?
C52 C53 1.3900 . ?
C52 C55 1.483(19) . ?
C53 C54 1.3900 . ?
C53 H53 0.9500 . ?
C54 N21 1.350(18) . ?
C55 H55A 0.9800 . ?
C55 H55B 0.9800 . ?
C55 H55C 0.9800 . ?
C56 H56A 0.9800 . ?
C56 H56B 0.9800 . ?
C56 H56C 0.9800 . ?
C57 O3 1.41(2) . ?
C57 H57A 0.9800 . ?
C57 H57B 0.9800 . ?
C57 H57C 0.9800 . ?
C58 O14 1.41(2) . ?
C58 H58A 0.9800 . ?
C58 H58B 0.9800 . ?
C58 H58C 0.9800 . ?
C59 O9 1.47(3) . ?
C59 H59A 0.9803 . ?
C59 H59B 0.9803 . ?
C59 H59C 0.9803 . ?
C60 O6 1.44(2) . ?
C60 H60A 0.9800 . ?
C60 H60B 0.9800 . ?
C60 H60C 0.9800 . ?
C61 O13 1.466(17) . ?
C61 H61A 0.9800 . ?
C61 H61B 0.9800 . ?
C61 H61C 0.9800 . ?
C62 O10 1.44(2) . ?
C62 H62A 0.9800 . ?
C62 H62B 0.9800 . ?
C62 H62C 0.9800 . ?
C63 O5 1.45(2) . ?
C63 H63A 0.9800 . ?
C63 H63B 0.9800 . ?
C63 H63C 0.9800 . ?
C64 O7 1.479(15) . ?
C64 H64A 0.9800 . ?
C64 H64B 0.9800 . ?
C64 H64C 0.9800 . ?
C65 O4 1.37(3) . ?
C65 H65A 0.9800 . ?
C65 H65B 0.9800 . ?
C65 H65C 0.9800 . ?
C66 O1 1.41(2) . ?
C66 H66A 0.9800 . ?
C66 H66B 0.9800 . ?
C66 H66C 0.9800 . ?
C200 O100 1.45(2) . ?
C201 O101 1.46(2) . ?
C202 O102 1.49(3) . ?
C203 O103 1.48(2) . ?
C204 O104 1.42(3) . ?
C205 O105 1.39(3) . ?
F1 Mn8 1.836(11) . ?
F2 Mn5 1.823(11) . ?
F3 Mn1 1.836(12) . ?
F4 Mn2 1.831(12) . ?
F5 Mn7 1.792(11) . ?
F6 Mn4 1.845(12) . ?
F7 Mn4 1.888(11) . ?
F7 Mn2 2.185(11) . ?
F8 Mn5 1.874(11) . ?
F8 Mn8 2.145(11) . ?
Mn1 O2 1.917(12) . ?
Mn1 O1 1.952(14) . ?
Mn1 N6 2.053(16) . ?
Mn1 O3 2.171(14) . ?
Mn1 O4 2.278(15) . ?
Mn1 Mn2 2.935(5) . ?
Mn2 O2 1.903(12) . ?
Mn2 O1 1.954(13) . ?
Mn2 N12 2.037(15) . ?
Mn2 O5 2.313(15) . ?
Mn3 O2 1.853(12) . ?
Mn3 O12 1.873(12) . ?
Mn3 O8 1.978(13) . ?
Mn3 N8 2.125(17) . ?
Mn3 N11 2.225(16) . ?
Mn3 N5 2.255(17) . ?
Mn3 Mn6 2.868(4) . ?
Mn4 O8 1.884(13) . ?
Mn4 N16 2.075(15) . ?
Mn4 O6 2.199(14) . ?
Mn4 O7 2.232(13) . ?
Mn5 O12 1.895(12) . ?
Mn5 N7 2.035(16) . ?
Mn5 O14 2.248(13) . ?
Mn5 O13 2.317(11) . ?
Mn6 O8 1.867(12) . ?
Mn6 O11 1.880(12) . ?
Mn6 O12 1.945(13) . ?
Mn6 N17 2.033(18) . ?
Mn6 N14 2.256(15) . ?
Mn6 N2 2.301(15) . ?
Mn7 O11 1.890(12) . ?
Mn7 O10 1.922(13) . ?
Mn7 N1 1.988(16) . ?
Mn7 N21 2.277(17) . ?
Mn7 Mn8 2.946(4) . ?
Mn8 O11 1.898(12) . ?
Mn8 O10 1.937(13) . ?
Mn8 N15 2.050(15) . ?
Mn8 O9 2.226(15) . ?
N1 N2 1.38(2) . ?
N2 N3 1.32(2) . ?
N4 N5 1.35(2) . ?
N5 N6 1.33(2) . ?
N7 N8 1.362(19) . ?
N8 N9 1.33(2) . ?
N10 N11 1.31(2) . ?
N11 N12 1.36(2) . ?
N13 N14 1.35(2) . ?
N14 N15 1.348(19) . ?
N16 N17 1.37(2) . ?
N17 N18 1.35(2) . ?
N19 N20 1.33(2) . ?
N20 N21 1.35(2) . ?
O100 H100 0.8400 . ?
O101 H101 0.8401 . ?
O102 H102 0.8400 . ?
O103 H103 0.8400 . ?
O104 H104 0.8405 . ?
O105 H105 0.8411 . ?
C71 N22 1.367(18) . ?
C71 C72 1.3900 . ?
C71 C76 1.3900 . ?
C72 C73 1.3900 . ?
C72 H72 0.9500 . ?
C73 C74 1.3900 . ?
C73 C78 1.51(3) . ?
C74 C75 1.3900 . ?
C74 C77 1.57(2) . ?
C75 C76 1.3900 . ?
C75 H75 0.9500 . ?
C76 N24 1.405(16) . ?
C77 H77A 0.9800 . ?
C77 H77B 0.9800 . ?
C77 H77C 0.9800 . ?
C78 H78A 0.9800 . ?
C78 H78B 0.9800 . ?
C78 H78C 0.9800 . ?
C79 N25 1.372(16) . ?
C79 C80 1.3900 . ?
C79 C84 1.3900 . ?
C80 C81 1.3900 . ?
C80 H80 0.9500 . ?
C81 C82 1.3900 . ?
C81 C86 1.47(2) . ?
C82 C83 1.3900 . ?
C82 C85 1.62(2) . ?
C83 C84 1.3900 . ?
C83 H83 0.9500 . ?
C84 N27 1.412(15) . ?
C85 H85A 0.9800 . ?
C85 H85B 0.9800 . ?
C85 H85C 0.9800 . ?
C86 H86A 0.9800 . ?
C86 H86B 0.9800 . ?
C86 H86C 0.9800 . ?
C87 N28 1.350(18) . ?
C87 C88 1.3900 . ?
C87 C92 1.3900 . ?
C88 C89 1.3900 . ?
C88 H88 0.9500 . ?
C89 C90 1.3900 . ?
C89 C94 1.54(2) . ?
C90 C91 1.3900 . ?
C90 C93 1.50(2) . ?
C91 C92 1.3900 . ?
C91 H91 0.9500 . ?
C92 N30 1.383(19) . ?
C93 H93A 0.9800 . ?
C93 H93B 0.9800 . ?
C93 H93C 0.9800 . ?
C94 H94A 0.9800 . ?
C94 H94B 0.9800 . ?
C94 H94C 0.9800 . ?
C95 N31 1.371(17) . ?
C95 C96 1.3900 . ?
C95 C100 1.3900 . ?
C96 C97 1.3900 . ?
C96 H96 0.9500 . ?
C97 C98 1.3900 . ?
C97 C102 1.509(18) . ?
C98 C99 1.3900 . ?
C98 C101 1.54(2) . ?
C99 C100 1.3900 . ?
C99 H99 0.9500 . ?
C100 N33 1.373(17) . ?
C101 H1D 0.9800 . ?
C101 H1E 0.9800 . ?
C101 H1F 0.9800 . ?
C102 H2D 0.9803 . ?
C102 H2E 0.9803 . ?
C102 H2F 0.9803 . ?
C103 N34 1.39(2) . ?
C103 C108 1.414(15) . ?
C103 C104 1.443(16) . ?
C104 C105 1.357(17) . ?
C104 H4D 0.9500 . ?
C105 C106 1.466(17) . ?
C105 C110 1.51(2) . ?
C106 C107 1.412(16) . ?
C106 C109 1.55(2) . ?
C107 C108 1.411(15) . ?
C107 H7D 0.9500 . ?
C108 N36 1.38(2) . ?
C109 H9D 0.9802 . ?
C109 H9E 0.9802 . ?
C109 H9F 0.9802 . ?
C110 H10D 0.9800 . ?
C110 H10E 0.9800 . ?
C110 H10F 0.9800 . ?
C111 C112 1.3900 . ?
C111 C116 1.3900 . ?
C111 N37 1.388(18) . ?
C112 C113 1.3900 . ?
C112 H12D 0.9500 . ?
C113 C114 1.3900 . ?
C113 C118 1.54(2) . ?
C114 C115 1.3900 . ?
C114 C117 1.48(2) . ?
C115 C116 1.3900 . ?
C115 H15D 0.9500 . ?
C116 N39 1.365(18) . ?
C117 H17D 0.9800 . ?
C117 H17E 0.9800 . ?
C117 H17F 0.9800 . ?
C118 H18D 0.9800 . ?
C118 H18E 0.9800 . ?
C118 H18F 0.9800 . ?
C119 N40 1.36(2) . ?
C119 C120 1.3900 . ?
C119 C124 1.3900 . ?
C120 C121 1.3900 . ?
C120 H20D 0.9500 . ?
C121 C122 1.3900 . ?
C121 C125 1.49(2) . ?
C122 C123 1.3900 . ?
C122 C126 1.525(19) . ?
C123 C124 1.3900 . ?
C123 H23D 0.9500 . ?
C124 N42 1.455(19) . ?
C125 H25D 0.9800 . ?
C125 H25E 0.9800 . ?
C125 H25F 0.9800 . ?
C126 H26D 0.9800 . ?
C126 H26E 0.9800 . ?
C126 H26F 0.9800 . ?
C127 O33 1.42(2) . ?
C127 H27D 0.9800 . ?
C127 H27E 0.9800 . ?
C127 H27F 0.9800 . ?
C128 O30 1.43(2) . ?
C128 H28D 0.9800 . ?
C128 H28E 0.9800 . ?
C128 H28F 0.9800 . ?
C129 O27 1.42(2) . ?
C129 H29D 0.9801 . ?
C129 H29E 0.9801 . ?
C129 H29F 0.9801 . ?
C130 O26 1.48(3) . ?
C131 O29 1.43(2) . ?
C131 H31D 0.9800 . ?
C131 H31E 0.9800 . ?
C131 H31F 0.9800 . ?
C132 O37 1.48(2) . ?
C132 H32D 0.9800 . ?
C132 H32E 0.9800 . ?
C132 H32F 0.9800 . ?
C133 O38 1.41(2) . ?
C133 H33D 0.9800 . ?
C133 H33E 0.9800 . ?
C133 H33F 0.9800 . ?
C134 O34 1.43(2) . ?
C134 H34D 0.9800 . ?
C134 H34E 0.9800 . ?
C134 H34F 0.9800 . ?
C135 O36 1.46(2) . ?
C135 H35D 0.9802 . ?
C135 H35E 0.9802 . ?
C135 H35F 0.9802 . ?
F9 Mn12 1.836(11) . ?
F10 Mn16 1.831(11) . ?
F11 Mn9 1.831(11) . ?
F12 Mn10 1.804(11) . ?
F13 Mn15 1.831(11) . ?
F14 Mn14 1.830(11) . ?
F15 Mn16 1.905(11) . ?
F15 Mn10 2.166(11) . ?
F16 Mn12 1.867(11) . ?
F16 Mn15 2.129(11) . ?
Mn9 O28 1.860(12) . ?
Mn9 O29 1.932(14) . ?
Mn9 N22 2.071(16) . ?
Mn9 O26 2.197(14) . ?
Mn9 O27 2.256(15) . ?
Mn9 Mn10 2.936(4) . ?
Mn10 O28 1.902(13) . ?
Mn10 O29 1.950(14) . ?
Mn10 N31 2.040(16) . ?
Mn10 O30 2.311(15) . ?
Mn11 O39 1.866(13) . ?
Mn11 O28 1.914(12) . ?
Mn11 O32 1.990(14) . ?
Mn11 N29 2.142(17) . ?
Mn11 N32 2.201(15) . ?
Mn11 N23 2.211(15) . ?
Mn11 Mn13 2.870(4) . ?
Mn12 O39 1.909(13) . ?
Mn12 N30 2.013(17) . ?
Mn12 O37 2.225(13) . ?
Mn12 O38 2.329(13) . ?
Mn13 O32 1.879(12) . ?
Mn13 O35 1.910(13) . ?
Mn13 O39 1.938(14) . ?
Mn13 N38 2.076(16) . ?
Mn13 N35 2.260(16) . ?
Mn13 N26 2.293(16) . ?
Mn14 O35 1.878(13) . ?
Mn14 O34 1.923(14) . ?
Mn14 N27 2.039(14) . ?
Mn14 N42 2.248(18) . ?
Mn14 Mn15 2.945(4) . ?
Mn15 O35 1.877(12) . ?
Mn15 O34 1.954(15) . ?
Mn15 N36 2.078(16) . ?
Mn15 O36 2.216(14) . ?
Mn16 O32 1.876(13) . ?
Mn16 N39 2.033(16) . ?
Mn16 O33 2.155(14) . ?
Mn16 O31 2.278(12) . ?
N22 N23 1.34(2) . ?
N23 N24 1.315(19) . ?
N25 N26 1.34(2) . ?
N26 N27 1.34(2) . ?
N28 N29 1.34(2) . ?
N29 N30 1.35(2) . ?
N31 N32 1.37(2) . ?
N32 N33 1.32(2) . ?
N34 N35 1.34(2) . ?
N35 N36 1.35(2) . ?
N37 N38 1.33(2) . ?
N38 N39 1.36(2) . ?
N40 N41 1.35(2) . ?
N41 N42 1.28(2) . ?

loop_
_geom_hbond_atom_site_label_D
_geom_hbond_atom_site_label_H
_geom_hbond_atom_site_label_A
_geom_hbond_distance_DH
_geom_hbond_distance_HA
_geom_hbond_distance_DA
_geom_hbond_angle_DHA
_geom_hbond_site_symmetry_A
O104 H104 F13 0.84 2.65 2.77(2) 89.1 4_565
O103 H103 O100 0.84 1.90 2.700(19) 159.2 .
O100 H100 F16 0.84 2.65 3.301(19) 135.3 4_575
O100 H100 F9 0.84 2.33 2.759(18) 112.2 4_575

loop_
_geom_torsion_atom_site_label_1
_geom_torsion_atom_site_label_2
_geom_torsion_atom_site_label_3
_geom_torsion_atom_site_label_4
_geom_torsion
_geom_torsion_site_symmetry_1
_geom_torsion_site_symmetry_2
_geom_torsion_site_symmetry_3
_geom_torsion_site_symmetry_4
_geom_torsion_publ_flag
N1 C1 C2 C3 177.2(15) . . . . ?
C6 C1 C2 C3 0.0 . . . . ?
C1 C2 C3 C4 0.0 . . . . ?
C1 C2 C3 C7 -174.5(16) . . . . ?
C2 C3 C4 C5 0.0 . . . . ?
C7 C3 C4 C5 175.8(12) . . . . ?
C2 C3 C4 C8 -175.3(13) . . . . ?
C7 C3 C4 C8 0.5(15) . . . . ?
C3 C4 C5 C6 0.0 . . . . ?
C8 C4 C5 C6 176.2(11) . . . . ?
C4 C5 C6 N3 -177.2(16) . . . . ?
C4 C5 C6 C1 0.0 . . . . ?
N1 C1 C6 N3 -0.1(13) . . . . ?
C2 C1 C6 N3 177.8(13) . . . . ?
N1 C1 C6 C5 -177.8(12) . . . . ?
C2 C1 C6 C5 0.0 . . . . ?
N4 C9 C10 C11 -179.9(16) . . . . ?
C14 C9 C10 C11 0.0 . . . . ?
C9 C10 C11 C12 0.0 . . . . ?
C9 C10 C11 C16 -178.2(16) . . . . ?
C10 C11 C12 C13 0.0 . . . . ?
C16 C11 C12 C13 178.3(14) . . . . ?
C10 C11 C12 C15 172.2(15) . . . . ?
C16 C11 C12 C15 -9.4(16) . . . . ?
C11 C12 C13 C14 0.0 . . . . ?
C15 C12 C13 C14 -172.9(13) . . . . ?
C12 C13 C14 C9 0.0 . . . . ?
C12 C13 C14 N6 178.1(16) . . . . ?
N4 C9 C14 C13 179.9(13) . . . . ?
C10 C9 C14 C13 0.0 . . . . ?
N4 C9 C14 N6 1.4(13) . . . . ?
C10 C9 C14 N6 -178.6(13) . . . . ?
N7 C17 C18 C19 -178.5(15) . . . . ?
C22 C17 C18 C19 0.0 . . . . ?
C17 C18 C19 C20 0.0 . . . . ?
C17 C18 C19 C23 -179.9(14) . . . . ?
C18 C19 C20 C21 0.0 . . . . ?
C23 C19 C20 C21 180.0(14) . . . . ?
C18 C19 C20 C24 -178.5(14) . . . . ?
C23 C19 C20 C24 1.4(15) . . . . ?
C19 C20 C21 C22 0.0 . . . . ?
C24 C20 C21 C22 178.6(14) . . . . ?
C20 C21 C22 C17 0.0 . . . . ?
C20 C21 C22 N9 178.9(16) . . . . ?
N7 C17 C22 C21 178.9(12) . . . . ?
C18 C17 C22 C21 0.0 . . . . ?
N7 C17 C22 N9 -0.2(12) . . . . ?
C18 C17 C22 N9 -179.1(12) . . . . ?
N10 C25 C26 C27 -179.1(17) . . . . ?
C30 C25 C26 C27 0.0 . . . . ?
C25 C26 C27 C28 0.0 . . . . ?
C25 C26 C27 C31 177.9(15) . . . . ?
C26 C27 C28 C29 0.0 . . . . ?
C31 C27 C28 C29 -178.0(14) . . . . ?
C26 C27 C28 C32 -178.9(14) . . . . ?
C31 C27 C28 C32 3.1(17) . . . . ?
C27 C28 C29 C30 0.0 . . . . ?
C32 C28 C29 C30 178.9(14) . . . . ?
C28 C29 C30 C25 0.0 . . . . ?
C28 C29 C30 N12 177.1(16) . . . . ?
N10 C25 C30 C29 179.3(13) . . . . ?
C26 C25 C30 C29 0.0 . . . . ?
N10 C25 C30 N12 1.6(13) . . . . ?
C26 C25 C30 N12 -177.7(12) . . . . ?
N13 C33 C34 C35 176.7(16) . . . . ?
C38 C33 C34 C35 0.0 . . . . ?
C33 C34 C35 C36 0.0 . . . . ?
C33 C34 C35 C40 179.2(15) . . . . ?
C34 C35 C36 C37 0.0 . . . . ?
C40 C35 C36 C37 -179.2(15) . . . . ?
C34 C35 C36 C39 -177.7(15) . . . . ?
C40 C35 C36 C39 3.1(17) . . . . ?
C35 C36 C37 C38 0.0 . . . . ?
C39 C36 C37 C38 177.6(16) . . . . ?
C36 C37 C38 N15 -179.9(16) . . . . ?
C36 C37 C38 C33 0.0 . . . . ?
N13 C33 C38 N15 2.5(13) . . . . ?
C34 C33 C38 N15 179.9(13) . . . . ?
N13 C33 C38 C37 -177.4(13) . . . . ?
C34 C33 C38 C37 0.0 . . . . ?
N16 C41 C42 C43 -178.5(14) . . . . ?
C46 C41 C42 C43 0.0 . . . . ?
C41 C42 C43 C44 0.0 . . . . ?
C41 C42 C43 C47 174.8(13) . . . . ?
C42 C43 C44 C45 0.0 . . . . ?
C47 C43 C44 C45 -174.5(13) . . . . ?
C42 C43 C44 C48 -179.7(13) . . . . ?
C47 C43 C44 C48 5.8(15) . . . . ?
C43 C44 C45 C46 0.0 . . . . ?
C48 C44 C45 C46 179.7(13) . . . . ?
C44 C45 C46 N18 178.1(15) . . . . ?
C44 C45 C46 C41 0.0 . . . . ?
N16 C41 C46 N18 0.4(12) . . . . ?
C42 C41 C46 N18 -178.5(12) . . . . ?
N16 C41 C46 C45 178.9(11) . . . . ?
C42 C41 C46 C45 0.0 . . . . ?
N19 C49 C50 C51 178.6(18) . . . . ?
C54 C49 C50 C51 0.0 . . . . ?
C49 C50 C51 C52 0.0 . . . . ?
C49 C50 C51 C56 -179.4(13) . . . . ?
C50 C51 C52 C53 0.0 . . . . ?
C56 C51 C52 C53 179.4(14) . . . . ?
C50 C51 C52 C55 178.9(13) . . . . ?
C56 C51 C52 C55 -1.7(16) . . . . ?
C51 C52 C53 C54 0.0 . . . . ?
C55 C52 C53 C54 -178.8(14) . . . . ?
C52 C53 C54 N21 177.8(16) . . . . ?
C52 C53 C54 C49 0.0 . . . . ?
N19 C49 C54 N21 2.7(12) . . . . ?
C50 C49 C54 N21 -178.3(13) . . . . ?
N19 C49 C54 C53 -179.0(13) . . . . ?
C50 C49 C54 C53 0.0 . . . . ?
Mn4 F7 Mn2 F4 131.2(9) . . . . ?
Mn4 F7 Mn2 O2 -51.8(9) . . . . ?
Mn4 F7 Mn2 O1 -132.7(9) . . . . ?
Mn4 F7 Mn2 N12 36.5(10) . . . . ?
Mn4 F7 Mn2 O5 141(5) . . . . ?
Mn4 F7 Mn2 Mn1 -91.6(8) . . . . ?
F3 Mn1 Mn2 F4 -17.3(9) . . . . ?
O2 Mn1 Mn2 F4 172.5(9) . . . . ?
O1 Mn1 Mn2 F4 -6.1(9) . . . . ?
N6 Mn1 Mn2 F4 161.4(8) . . . . ?
O3 Mn1 Mn2 F4 -104.7(7) . . . . ?
O4 Mn1 Mn2 F4 68.5(7) . . . . ?
F3 Mn1 Mn2 O2 170.2(9) . . . . ?
O1 Mn1 Mn2 O2 -178.6(9) . . . . ?
N6 Mn1 Mn2 O2 -11.0(8) . . . . ?
O3 Mn1 Mn2 O2 82.8(7) . . . . ?
O4 Mn1 Mn2 O2 -104.0(7) . . . . ?
F3 Mn1 Mn2 O1 -11.1(9) . . . . ?
O2 Mn1 Mn2 O1 178.6(9) . . . . ?
N6 Mn1 Mn2 O1 167.6(9) . . . . ?
O3 Mn1 Mn2 O1 -98.5(7) . . . . ?
O4 Mn1 Mn2 O1 74.7(7) . . . . ?
F3 Mn1 Mn2 N12 157.5(9) . . . . ?
O2 Mn1 Mn2 N12 -12.7(8) . . . . ?
O1 Mn1 Mn2 N12 168.7(9) . . . . ?
N6 Mn1 Mn2 N12 -23.8(9) . . . . ?
O3 Mn1 Mn2 N12 70.1(7) . . . . ?
O4 Mn1 Mn2 N12 -116.7(7) . . . . ?
F3 Mn1 Mn2 F7 -106.8(7) . . . . ?
O2 Mn1 Mn2 F7 82.9(6) . . . . ?
O1 Mn1 Mn2 F7 -95.7(7) . . . . ?
N6 Mn1 Mn2 F7 71.9(7) . . . . ?
O3 Mn1 Mn2 F7 165.8(4) . . . . ?
O4 Mn1 Mn2 F7 -21.0(5) . . . . ?
F3 Mn1 Mn2 O5 68.9(7) . . . . ?
O2 Mn1 Mn2 O5 -101.3(7) . . . . ?
O1 Mn1 Mn2 O5 80.1(7) . . . . ?
N6 Mn1 Mn2 O5 -112.3(7) . . . . ?
O3 Mn1 Mn2 O5 -18.5(5) . . . . ?
O4 Mn1 Mn2 O5 154.8(5) . . . . ?
Mn2 F7 Mn4 F6 -156.8(9) . . . . ?
Mn2 F7 Mn4 O8 25.7(9) . . . . ?
Mn2 F7 Mn4 N16 -147(6) . . . . ?
Mn2 F7 Mn4 O6 -65.5(9) . . . . ?
Mn2 F7 Mn4 O7 113.7(9) . . . . ?
Mn8 F8 Mn5 F2 147.7(10) . . . . ?
Mn8 F8 Mn5 O12 -22.9(10) . . . . ?
Mn8 F8 Mn5 N7 -142(4) . . . . ?
Mn8 F8 Mn5 O14 -118.0(10) . . . . ?
Mn8 F8 Mn5 O13 58.6(10) . . . . ?
O2 Mn3 Mn6 O8 14.2(8) . . . . ?
O12 Mn3 Mn6 O8 -168.7(7) . . . . ?
N8 Mn3 Mn6 O8 -176.3(8) . . . . ?
N11 Mn3 Mn6 O8 -78.0(7) . . . . ?
N5 Mn3 Mn6 O8 101.5(7) . . . . ?
O2 Mn3 Mn6 O11 -155.4(8) . . . . ?
O12 Mn3 Mn6 O11 21.7(7) . . . . ?
O8 Mn3 Mn6 O11 -169.6(8) . . . . ?
N8 Mn3 Mn6 O11 14.1(8) . . . . ?
N11 Mn3 Mn6 O11 112.4(7) . . . . ?
N5 Mn3 Mn6 O11 -68.1(7) . . . . ?
O2 Mn3 Mn6 O12 -177.2(8) . . . . ?
O8 Mn3 Mn6 O12 168.7(7) . . . . ?
N8 Mn3 Mn6 O12 -7.6(7) . . . . ?
N11 Mn3 Mn6 O12 90.7(7) . . . . ?
N5 Mn3 Mn6 O12 -89.8(7) . . . . ?
O2 Mn3 Mn6 N17 16.9(9) . . . . ?
O12 Mn3 Mn6 N17 -166.0(8) . . . . ?
O8 Mn3 Mn6 N17 2.7(8) . . . . ?
N8 Mn3 Mn6 N17 -173.6(8) . . . . ?
N11 Mn3 Mn6 N17 -75.3(8) . . . . ?
N5 Mn3 Mn6 N17 104.2(8) . . . . ?
O2 Mn3 Mn6 N14 107.9(7) . . . . ?
O12 Mn3 Mn6 N14 -75.0(7) . . . . ?
O8 Mn3 Mn6 N14 93.7(7) . . . . ?
N8 Mn3 Mn6 N14 -82.6(7) . . . . ?
N11 Mn3 Mn6 N14 15.7(6) . . . . ?
N5 Mn3 Mn6 N14 -164.8(6) . . . . ?
O2 Mn3 Mn6 N2 -74.2(7) . . . . ?
O12 Mn3 Mn6 N2 103.0(7) . . . . ?
O8 Mn3 Mn6 N2 -88.3(7) . . . . ?
N8 Mn3 Mn6 N2 95.4(7) . . . . ?
N11 Mn3 Mn6 N2 -166.3(6) . . . . ?
N5 Mn3 Mn6 N2 13.2(6) . . . . ?
Mn5 F8 Mn8 F1 175.4(10) . . . . ?
Mn5 F8 Mn8 O11 -9.2(10) . . . . ?
Mn5 F8 Mn8 O10 -88.2(10) . . . . ?
Mn5 F8 Mn8 N15 83.1(10) . . . . ?
Mn5 F8 Mn8 O9 12(3) . . . . ?
Mn5 F8 Mn8 Mn7 -48.1(9) . . . . ?
F5 Mn7 Mn8 F1 18.5(9) . . . . ?
O11 Mn7 Mn8 F1 -173.4(9) . . . . ?
O10 Mn7 Mn8 F1 7.7(8) . . . . ?
N1 Mn7 Mn8 F1 179.2(8) . . . . ?
N21 Mn7 Mn8 F1 -82.3(7) . . . . ?
F5 Mn7 Mn8 O11 -168.1(9) . . . . ?
O10 Mn7 Mn8 O11 -178.9(9) . . . . ?
N1 Mn7 Mn8 O11 -7.4(9) . . . . ?
N21 Mn7 Mn8 O11 91.1(8) . . . . ?
F5 Mn7 Mn8 O10 10.8(9) . . . . ?
O11 Mn7 Mn8 O10 178.9(9) . . . . ?
N1 Mn7 Mn8 O10 171.5(9) . . . . ?
N21 Mn7 Mn8 O10 -90.0(8) . . . . ?
F5 Mn7 Mn8 N15 -162.6(9) . . . . ?
O11 Mn7 Mn8 N15 5.5(9) . . . . ?
O10 Mn7 Mn8 N15 -173.4(9) . . . . ?
N1 Mn7 Mn8 N15 -1.9(9) . . . . ?
N21 Mn7 Mn8 N15 96.6(8) . . . . ?
F5 Mn7 Mn8 F8 -80.0(7) . . . . ?
O11 Mn7 Mn8 F8 88.1(7) . . . . ?
O10 Mn7 Mn8 F8 -90.8(7) . . . . ?
N1 Mn7 Mn8 F8 80.7(7) . . . . ?
N21 Mn7 Mn8 F8 179.2(5) . . . . ?
F5 Mn7 Mn8 O9 110.5(7) . . . . ?
O11 Mn7 Mn8 O9 -81.4(7) . . . . ?
O10 Mn7 Mn8 O9 99.7(7) . . . . ?
N1 Mn7 Mn8 O9 -88.8(7) . . . . ?
N21 Mn7 Mn8 O9 9.7(5) . . . . ?
C2 C1 N1 N2 -177.3(11) . . . . ?
C6 C1 N1 N2 0.1(15) . . . . ?
C2 C1 N1 Mn7 10(2) . . . . ?
C6 C1 N1 Mn7 -172.2(13) . . . . ?
F5 Mn7 N1 C1 -11.4(17) . . . . ?
O11 Mn7 N1 C1 177.0(17) . . . . ?
O10 Mn7 N1 C1 -151(3) . . . . ?
N21 Mn7 N1 C1 81.3(17) . . . . ?
Mn8 Mn7 N1 C1 -178.3(13) . . . . ?
F5 Mn7 N1 N2 177.1(14) . . . . ?
O11 Mn7 N1 N2 5.4(14) . . . . ?
O10 Mn7 N1 N2 37(4) . . . . ?
N21 Mn7 N1 N2 -90.3(14) . . . . ?
Mn8 Mn7 N1 N2 10.1(17) . . . . ?
C1 N1 N2 N3 0(2) . . . . ?
Mn7 N1 N2 N3 173.6(12) . . . . ?
C1 N1 N2 Mn6 165.0(10) . . . . ?
Mn7 N1 N2 Mn6 -21.3(18) . . . . ?
O8 Mn6 N2 N3 7.9(18) . . . . ?
O11 Mn6 N2 N3 -173.5(19) . . . . ?
O12 Mn6 N2 N3 91.2(18) . . . . ?
N17 Mn6 N2 N3 -81.5(18) . . . . ?
N14 Mn6 N2 N3 -135(2) . . . . ?
Mn3 Mn6 N2 N3 51.2(18) . . . . ?
O8 Mn6 N2 N1 -153.2(13) . . . . ?
O11 Mn6 N2 N1 25.4(13) . . . . ?
O12 Mn6 N2 N1 -69.9(14) . . . . ?
N17 Mn6 N2 N1 117.3(14) . . . . ?
N14 Mn6 N2 N1 64(3) . . . . ?
Mn3 Mn6 N2 N1 -110.0(13) . . . . ?
N1 N2 N3 C6 0(2) . . . . ?
Mn6 N2 N3 C6 -161.6(12) . . . . ?
C5 C6 N3 N2 177.4(11) . . . . ?
C1 C6 N3 N2 0.0(17) . . . . ?
C10 C9 N4 N5 178.9(12) . . . . ?
C14 C9 N4 N5 -1.0(16) . . . . ?
C9 N4 N5 N6 0(2) . . . . ?
C9 N4 N5 Mn3 169.8(11) . . . . ?
O2 Mn3 N5 N6 -1.0(14) . . . . ?
O12 Mn3 N5 N6 179.5(14) . . . . ?
O8 Mn3 N5 N6 -97.4(15) . . . . ?
N8 Mn3 N5 N6 96.5(15) . . . . ?
N11 Mn3 N5 N6 41(3) . . . . ?
Mn6 Mn3 N5 N6 -138.0(14) . . . . ?
O2 Mn3 N5 N4 -170.1(16) . . . . ?
O12 Mn3 N5 N4 10.4(16) . . . . ?
O8 Mn3 N5 N4 93.5(16) . . . . ?
N8 Mn3 N5 N4 -72.6(16) . . . . ?
N11 Mn3 N5 N4 -128.5(19) . . . . ?
Mn6 Mn3 N5 N4 52.9(16) . . . . ?
N4 N5 N6 C14 0(2) . . . . ?
Mn3 N5 N6 C14 -169.6(11) . . . . ?
N4 N5 N6 Mn1 174.6(13) . . . . ?
Mn3 N5 N6 Mn1 5(2) . . . . ?
C13 C14 N6 N5 -179.4(12) . . . . ?
C9 C14 N6 N5 -1.1(16) . . . . ?
C13 C14 N6 Mn1 8(2) . . . . ?
C9 C14 N6 Mn1 -173.7(12) . . . . ?
F3 Mn1 N6 N5 -179.1(15) . . . . ?
O2 Mn1 N6 N5 -5.3(15) . . . . ?
O1 Mn1 N6 N5 35(3) . . . . ?
O3 Mn1 N6 N5 -91.7(15) . . . . ?
O4 Mn1 N6 N5 96.7(15) . . . . ?
Mn2 Mn1 N6 N5 1.7(17) . . . . ?
F3 Mn1 N6 C14 -7.3(18) . . . . ?
O2 Mn1 N6 C14 166.5(17) . . . . ?
O1 Mn1 N6 C14 -153.2(19) . . . . ?
O3 Mn1 N6 C14 80.2(17) . . . . ?
O4 Mn1 N6 C14 -91.5(17) . . . . ?
Mn2 Mn1 N6 C14 173.6(14) . . . . ?
C18 C17 N7 N8 178.8(11) . . . . ?
C22 C17 N7 N8 0.2(14) . . . . ?
C18 C17 N7 Mn5 -8(2) . . . . ?
C22 C17 N7 Mn5 173.7(11) . . . . ?
F2 Mn5 N7 N8 177.1(13) . . . . ?
F8 Mn5 N7 N8 107(4) . . . . ?
O12 Mn5 N7 N8 -12.7(12) . . . . ?
O14 Mn5 N7 N8 83.0(13) . . . . ?
O13 Mn5 N7 N8 -93.7(12) . . . . ?
F2 Mn5 N7 C17 4.1(15) . . . . ?
F8 Mn5 N7 C17 -66(5) . . . . ?
O12 Mn5 N7 C17 174.3(15) . . . . ?
O14 Mn5 N7 C17 -90.0(15) . . . . ?
O13 Mn5 N7 C17 93.3(15) . . . . ?
C17 N7 N8 N9 0(2) . . . . ?
Mn5 N7 N8 N9 -174.8(11) . . . . ?
C17 N7 N8 Mn3 -173.8(9) . . . . ?
Mn5 N7 N8 Mn3 11.5(17) . . . . ?
O2 Mn3 N8 N9 2.1(16) . . . . ?
O12 Mn3 N8 N9 -175.9(16) . . . . ?
O8 Mn3 N8 N9 179(100) . . . . ?
N11 Mn3 N8 N9 84.6(15) . . . . ?
N5 Mn3 N8 N9 -79.3(15) . . . . ?
Mn6 Mn3 N8 N9 -170.7(13) . . . . ?
O2 Mn3 N8 N7 174.8(13) . . . . ?
O12 Mn3 N8 N7 -3.2(13) . . . . ?
O8 Mn3 N8 N7 -8(3) . . . . ?
N11 Mn3 N8 N7 -102.7(13) . . . . ?
N5 Mn3 N8 N7 93.4(13) . . . . ?
Mn6 Mn3 N8 N7 2.0(15) . . . . ?
N7 N8 N9 C22 -0.1(19) . . . . ?
Mn3 N8 N9 C22 173.1(10) . . . . ?
C21 C22 N9 N8 -178.8(11) . . . . ?
C17 C22 N9 N8 0.2(15) . . . . ?
C26 C25 N10 N11 177.7(12) . . . . ?
C30 C25 N10 N11 -1.6(18) . . . . ?
C25 N10 N11 N12 1(2) . . . . ?
C25 N10 N11 Mn3 177.1(12) . . . . ?
O2 Mn3 N11 N10 161.5(19) . . . . ?
O12 Mn3 N11 N10 -18.6(19) . . . . ?
O8 Mn3 N11 N10 -100.8(18) . . . . ?
N8 Mn3 N11 N10 65.4(18) . . . . ?
N5 Mn3 N11 N10 120(2) . . . . ?
Mn6 Mn3 N11 N10 -61.5(18) . . . . ?
O2 Mn3 N11 N12 -22.5(14) . . . . ?
O12 Mn3 N11 N12 157.4(13) . . . . ?
O8 Mn3 N11 N12 75.1(14) . . . . ?
N8 Mn3 N11 N12 -118.6(14) . . . . ?
N5 Mn3 N11 N12 -64(3) . . . . ?
Mn6 Mn3 N11 N12 114.4(13) . . . . ?
N10 N11 N12 C30 0(2) . . . . ?
Mn3 N11 N12 C30 -176.6(10) . . . . ?
N10 N11 N12 Mn2 -169.5(13) . . . . ?
Mn3 N11 N12 Mn2 13.9(18) . . . . ?
C29 C30 N12 N11 -178.4(11) . . . . ?
C25 C30 N12 N11 -1.0(15) . . . . ?
C29 C30 N12 Mn2 -12(2) . . . . ?
C25 C30 N12 Mn2 165.2(13) . . . . ?
F4 Mn2 N12 N11 -173.2(13) . . . . ?
O2 Mn2 N12 N11 2.2(14) . . . . ?
O1 Mn2 N12 N11 44(3) . . . . ?
F7 Mn2 N12 N11 -82.5(14) . . . . ?
O5 Mn2 N12 N11 102.6(14) . . . . ?
Mn1 Mn2 N12 N11 10.3(16) . . . . ?
F4 Mn2 N12 C30 21.8(18) . . . . ?
O2 Mn2 N12 C30 -162.8(18) . . . . ?
O1 Mn2 N12 C30 -121(3) . . . . ?
F7 Mn2 N12 C30 112.5(17) . . . . ?
O5 Mn2 N12 C30 -62.4(17) . . . . ?
Mn1 Mn2 N12 C30 -154.6(14) . . . . ?
C34 C33 N13 N14 -179.7(12) . . . . ?
C38 C33 N13 N14 -2.7(16) . . . . ?
C33 N13 N14 N15 2(2) . . . . ?
C33 N13 N14 Mn6 -165.8(11) . . . . ?
O8 Mn6 N14 N15 175.5(13) . . . . ?
O11 Mn6 N14 N15 -4.6(14) . . . . ?
O12 Mn6 N14 N15 92.2(14) . . . . ?
N17 Mn6 N14 N15 -97.0(14) . . . . ?
N2 Mn6 N14 N15 -43(3) . . . . ?
Mn3 Mn6 N14 N15 131.0(13) . . . . ?
O8 Mn6 N14 N13 -17.6(17) . . . . ?
O11 Mn6 N14 N13 162.4(16) . . . . ?
O12 Mn6 N14 N13 -100.9(16) . . . . ?
N17 Mn6 N14 N13 69.9(16) . . . . ?
N2 Mn6 N14 N13 124(2) . . . . ?
Mn3 Mn6 N14 N13 -62.1(16) . . . . ?
N13 N14 N15 C38 0(2) . . . . ?
Mn6 N14 N15 C38 168.4(10) . . . . ?
N13 N14 N15 Mn8 -174.9(12) . . . . ?
Mn6 N14 N15 Mn8 -6.1(17) . . . . ?
C37 C38 N15 N14 178.6(11) . . . . ?
C33 C38 N15 N14 -1.3(15) . . . . ?
C37 C38 N15 Mn8 -9(3) . . . . ?
C33 C38 N15 Mn8 171.2(13) . . . . ?
F1 Mn8 N15 N14 -170.8(13) . . . . ?
O11 Mn8 N15 N14 13.3(13) . . . . ?
O10 Mn8 N15 N14 -15(4) . . . . ?
F8 Mn8 N15 N14 -72.5(13) . . . . ?
O9 Mn8 N15 N14 96.0(13) . . . . ?
Mn7 Mn8 N15 N14 9.9(16) . . . . ?
F1 Mn8 N15 C38 17.1(18) . . . . ?
O11 Mn8 N15 C38 -158.7(18) . . . . ?
O10 Mn8 N15 C38 173(3) . . . . ?
F8 Mn8 N15 C38 115.5(18) . . . . ?
O9 Mn8 N15 C38 -76.0(18) . . . . ?
Mn7 Mn8 N15 C38 -162.1(14) . . . . ?
C42 C41 N16 N17 177.7(10) . . . . ?
C46 C41 N16 N17 -1.0(14) . . . . ?
C42 C41 N16 Mn4 -16(2) . . . . ?
C46 C41 N16 Mn4 165.7(11) . . . . ?
F6 Mn4 N16 N17 177.8(12) . . . . ?
O8 Mn4 N16 N17 -4.7(12) . . . . ?
F7 Mn4 N16 N17 168(6) . . . . ?
O6 Mn4 N16 N17 86.4(12) . . . . ?
O7 Mn4 N16 N17 -92.7(12) . . . . ?
F6 Mn4 N16 C41 12.0(15) . . . . ?
O8 Mn4 N16 C41 -170.5(15) . . . . ?
F7 Mn4 N16 C41 2(8) . . . . ?
O6 Mn4 N16 C41 -79.4(16) . . . . ?
O7 Mn4 N16 C41 101.5(15) . . . . ?
C41 N16 N17 N18 1.3(18) . . . . ?
Mn4 N16 N17 N18 -168.6(11) . . . . ?
C41 N16 N17 Mn6 174.0(10) . . . . ?
Mn4 N16 N17 Mn6 4.0(17) . . . . ?
O8 Mn6 N17 N18 170.0(16) . . . . ?
O11 Mn6 N17 N18 -17.2(16) . . . . ?
O12 Mn6 N17 N18 118(3) . . . . ?
N14 Mn6 N17 N18 67.1(16) . . . . ?
N2 Mn6 N17 N18 -98.4(16) . . . . ?
Mn3 Mn6 N17 N18 168.2(13) . . . . ?
O8 Mn6 N17 N16 -1.0(13) . . . . ?
O11 Mn6 N17 N16 171.7(13) . . . . ?
O12 Mn6 N17 N16 -53(3) . . . . ?
N14 Mn6 N17 N16 -103.9(14) . . . . ?
N2 Mn6 N17 N16 90.6(13) . . . . ?
Mn3 Mn6 N17 N16 -2.9(16) . . . . ?
C45 C46 N18 N17 -177.8(10) . . . . ?
C41 C46 N18 N17 0.4(15) . . . . ?
N16 N17 N18 C46 -1.1(19) . . . . ?
Mn6 N17 N18 C46 -172.9(11) . . . . ?
C50 C49 N19 N20 177.9(12) . . . . ?
C54 C49 N19 N20 -3.3(17) . . . . ?
C49 N19 N20 N21 3(2) . . . . ?
C53 C54 N21 N20 -179.3(12) . . . . ?
C49 C54 N21 N20 -1.3(17) . . . . ?
C53 C54 N21 Mn7 -13(3) . . . . ?
C49 C54 N21 Mn7 164.7(13) . . . . ?
N19 N20 N21 C54 -1(2) . . . . ?
N19 N20 N21 Mn7 -170.6(11) . . . . ?
F5 Mn7 N21 C54 129.8(18) . . . . ?
O11 Mn7 N21 C54 -53.1(18) . . . . ?
O10 Mn7 N21 C54 -132.9(17) . . . . ?
N1 Mn7 N21 C54 37.3(18) . . . . ?
Mn8 Mn7 N21 C54 -92.3(17) . . . . ?
F5 Mn7 N21 N20 -64.3(13) . . . . ?
O11 Mn7 N21 N20 112.9(13) . . . . ?
O10 Mn7 N21 N20 33.0(14) . . . . ?
N1 Mn7 N21 N20 -156.7(13) . . . . ?
Mn8 Mn7 N21 N20 73.6(13) . . . . ?
F3 Mn1 O1 C66 32.2(15) . . . . ?
O2 Mn1 O1 C66 -141.2(15) . . . . ?
N6 Mn1 O1 C66 178(90) . . . . ?
O3 Mn1 O1 C66 -55.8(14) . . . . ?
O4 Mn1 O1 C66 115.5(14) . . . . ?
Mn2 Mn1 O1 C66 -140.3(17) . . . . ?
F3 Mn1 O1 Mn2 172.4(6) . . . . ?
O2 Mn1 O1 Mn2 -0.9(6) . . . . ?
N6 Mn1 O1 Mn2 -42(3) . . . . ?
O3 Mn1 O1 Mn2 84.4(6) . . . . ?
O4 Mn1 O1 Mn2 -104.2(6) . . . . ?
F4 Mn2 O1 C66 -41.8(15) . . . . ?
O2 Mn2 O1 C66 143.3(15) . . . . ?
N12 Mn2 O1 C66 101(3) . . . . ?
F7 Mn2 O1 C66 -132.4(14) . . . . ?
O5 Mn2 O1 C66 42.4(15) . . . . ?
Mn1 Mn2 O1 C66 142.4(18) . . . . ?
F4 Mn2 O1 Mn1 175.8(6) . . . . ?
O2 Mn2 O1 Mn1 0.9(6) . . . . ?
N12 Mn2 O1 Mn1 -42(3) . . . . ?
F7 Mn2 O1 Mn1 85.2(6) . . . . ?
O5 Mn2 O1 Mn1 -100.1(6) . . . . ?
O12 Mn3 O2 Mn2 -151(17) . . . . ?
O8 Mn3 O2 Mn2 -63.7(9) . . . . ?
N8 Mn3 O2 Mn2 115.6(9) . . . . ?
N11 Mn3 O2 Mn2 26.9(8) . . . . ?
N5 Mn3 O2 Mn2 -166.1(9) . . . . ?
Mn6 Mn3 O2 Mn2 -72.9(9) . . . . ?
O12 Mn3 O2 Mn1 11(18) . . . . ?
O8 Mn3 O2 Mn1 98.8(9) . . . . ?
N8 Mn3 O2 Mn1 -81.9(10) . . . . ?
N11 Mn3 O2 Mn1 -170.6(10) . . . . ?
N5 Mn3 O2 Mn1 -3.6(9) . . . . ?
Mn6 Mn3 O2 Mn1 89.6(10) . . . . ?
F4 Mn2 O2 Mn3 103(6) . . . . ?
O1 Mn2 O2 Mn3 165.7(9) . . . . ?
N12 Mn2 O2 Mn3 -23.3(9) . . . . ?
F7 Mn2 O2 Mn3 71.7(8) . . . . ?
O5 Mn2 O2 Mn3 -109.5(8) . . . . ?
Mn1 Mn2 O2 Mn3 166.7(12) . . . . ?
F4 Mn2 O2 Mn1 -63(6) . . . . ?
O1 Mn2 O2 Mn1 -0.9(6) . . . . ?
N12 Mn2 O2 Mn1 170.0(7) . . . . ?
F7 Mn2 O2 Mn1 -94.9(5) . . . . ?
O5 Mn2 O2 Mn1 83.9(6) . . . . ?
F3 Mn1 O2 Mn3 125(4) . . . . ?
O1 Mn1 O2 Mn3 -164.9(10) . . . . ?
N6 Mn1 O2 Mn3 5.3(10) . . . . ?
O3 Mn1 O2 Mn3 97.8(9) . . . . ?
O4 Mn1 O2 Mn3 -84.1(10) . . . . ?
Mn2 Mn1 O2 Mn3 -165.8(13) . . . . ?
F3 Mn1 O2 Mn2 -69(5) . . . . ?
O1 Mn1 O2 Mn2 0.9(6) . . . . ?
N6 Mn1 O2 Mn2 171.2(7) . . . . ?
O3 Mn1 O2 Mn2 -96.4(6) . . . . ?
O4 Mn1 O2 Mn2 81.7(6) . . . . ?
F3 Mn1 O3 C57 -18.3(18) . . . . ?
O2 Mn1 O3 C57 158.5(18) . . . . ?
O1 Mn1 O3 C57 78.1(18) . . . . ?
N6 Mn1 O3 C57 -114.0(18) . . . . ?
O4 Mn1 O3 C57 -9(5) . . . . ?
Mn2 Mn1 O3 C57 119.2(17) . . . . ?
F3 Mn1 O4 C65 -50.9(17) . . . . ?
O2 Mn1 O4 C65 132.6(17) . . . . ?
O1 Mn1 O4 C65 -148.3(18) . . . . ?
N6 Mn1 O4 C65 45.0(18) . . . . ?
O3 Mn1 O4 C65 -60(4) . . . . ?
Mn2 Mn1 O4 C65 171.8(17) . . . . ?
F4 Mn2 O5 C63 -12.4(13) . . . . ?
O2 Mn2 O5 C63 170.7(12) . . . . ?
O1 Mn2 O5 C63 -108.9(13) . . . . ?
N12 Mn2 O5 C63 82.6(13) . . . . ?
F7 Mn2 O5 C63 -23(6) . . . . ?
Mn1 Mn2 O5 C63 -149.5(12) . . . . ?
F6 Mn4 O6 C60 33.7(16) . . . . ?
O8 Mn4 O6 C60 -149.7(16) . . . . ?
F7 Mn4 O6 C60 -55.0(16) . . . . ?
N16 Mn4 O6 C60 120.3(17) . . . . ?
O7 Mn4 O6 C60 152(18) . . . . ?
F6 Mn4 O7 C64 23.2(9) . . . . ?
O8 Mn4 O7 C64 -153.5(9) . . . . ?
F7 Mn4 O7 C64 111.9(9) . . . . ?
N16 Mn4 O7 C64 -63.5(10) . . . . ?
O6 Mn4 O7 C64 -95(19) . . . . ?
O11 Mn6 O8 Mn4 -102(5) . . . . ?
O12 Mn6 O8 Mn4 167.8(8) . . . . ?
N17 Mn6 O8 Mn4 -2.9(8) . . . . ?
N14 Mn6 O8 Mn4 78.0(8) . . . . ?
N2 Mn6 O8 Mn4 -91.1(8) . . . . ?
Mn3 Mn6 O8 Mn4 175.1(10) . . . . ?
O11 Mn6 O8 Mn3 83(5) . . . . ?
O12 Mn6 O8 Mn3 -7.4(5) . . . . ?
N17 Mn6 O8 Mn3 -178.0(6) . . . . ?
N14 Mn6 O8 Mn3 -97.1(6) . . . . ?
N2 Mn6 O8 Mn3 93.8(6) . . . . ?
F6 Mn4 O8 Mn6 41(8) . . . . ?
F7 Mn4 O8 Mn6 -175.0(7) . . . . ?
N16 Mn4 O8 Mn6 4.4(8) . . . . ?
O6 Mn4 O8 Mn6 -84.4(8) . . . . ?
O7 Mn4 O8 Mn6 94.2(7) . . . . ?
F6 Mn4 O8 Mn3 -146(7) . . . . ?
F7 Mn4 O8 Mn3 -2.4(10) . . . . ?
N16 Mn4 O8 Mn3 177.0(10) . . . . ?
O6 Mn4 O8 Mn3 88.2(10) . . . . ?
O7 Mn4 O8 Mn3 -93.3(10) . . . . ?
O2 Mn3 O8 Mn6 -170.4(5) . . . . ?
O12 Mn3 O8 Mn6 7.7(5) . . . . ?
N8 Mn3 O8 Mn6 13(3) . . . . ?
N11 Mn3 O8 Mn6 106.9(6) . . . . ?
N5 Mn3 O8 Mn6 -86.0(6) . . . . ?
O2 Mn3 O8 Mn4 15.8(10) . . . . ?
O12 Mn3 O8 Mn4 -166.1(10) . . . . ?
N8 Mn3 O8 Mn4 -161.2(19) . . . . ?
N11 Mn3 O8 Mn4 -66.9(10) . . . . ?
N5 Mn3 O8 Mn4 100.2(10) . . . . ?
Mn6 Mn3 O8 Mn4 -173.8(13) . . . . ?
F1 Mn8 O9 C59 -26.9(15) . . . . ?
O11 Mn8 O9 C59 157.9(15) . . . . ?
O10 Mn8 O9 C59 -123.9(15) . . . . ?
N15 Mn8 O9 C59 65.7(15) . . . . ?
F8 Mn8 O9 C59 137(2) . . . . ?
Mn7 Mn8 O9 C59 -163.4(14) . . . . ?
F5 Mn7 O10 C62 19.8(16) . . . . ?
O11 Mn7 O10 C62 -168.3(17) . . . . ?
N1 Mn7 O10 C62 160(3) . . . . ?
N21 Mn7 O10 C62 -73.4(16) . . . . ?
Mn8 Mn7 O10 C62 -167.6(19) . . . . ?
F5 Mn7 O10 Mn8 -172.6(6) . . . . ?
O11 Mn7 O10 Mn8 -0.7(6) . . . . ?
N1 Mn7 O10 Mn8 -33(3) . . . . ?
N21 Mn7 O10 Mn8 94.2(6) . . . . ?
F1 Mn8 O10 C62 -6.8(16) . . . . ?
O11 Mn8 O10 C62 168.6(16) . . . . ?
N15 Mn8 O10 C62 -163(3) . . . . ?
F8 Mn8 O10 C62 -105.1(15) . . . . ?
O9 Mn8 O10 C62 86.9(15) . . . . ?
Mn7 Mn8 O10 C62 167.9(18) . . . . ?
F1 Mn8 O10 Mn7 -174.7(6) . . . . ?
O11 Mn8 O10 Mn7 0.7(6) . . . . ?
N15 Mn8 O10 Mn7 29(4) . . . . ?
F8 Mn8 O10 Mn7 87.0(6) . . . . ?
O9 Mn8 O10 Mn7 -81.0(6) . . . . ?
O8 Mn6 O11 Mn7 -14(5) . . . . ?
O12 Mn6 O11 Mn7 75.7(9) . . . . ?
N17 Mn6 O11 Mn7 -112.6(9) . . . . ?
N14 Mn6 O11 Mn7 166.4(9) . . . . ?
N2 Mn6 O11 Mn7 -24.7(9) . . . . ?
Mn3 Mn6 O11 Mn7 61.7(10) . . . . ?
O8 Mn6 O11 Mn8 -164(4) . . . . ?
O12 Mn6 O11 Mn8 -74.9(9) . . . . ?
N17 Mn6 O11 Mn8 96.8(9) . . . . ?
N14 Mn6 O11 Mn8 15.8(9) . . . . ?
N2 Mn6 O11 Mn8 -175.3(9) . . . . ?
Mn3 Mn6 O11 Mn8 -88.9(9) . . . . ?
F5 Mn7 O11 Mn6 -88(4) . . . . ?
O10 Mn7 O11 Mn6 -155.0(10) . . . . ?
N1 Mn7 O11 Mn6 18.5(10) . . . . ?
N21 Mn7 O11 Mn6 111.0(9) . . . . ?
Mn8 Mn7 O11 Mn6 -155.7(13) . . . . ?
F5 Mn7 O11 Mn8 68(4) . . . . ?
O10 Mn7 O11 Mn8 0.7(6) . . . . ?
N1 Mn7 O11 Mn8 174.3(7) . . . . ?
N21 Mn7 O11 Mn8 -93.2(6) . . . . ?
F1 Mn8 O11 Mn6 -158(5) . . . . ?
O10 Mn8 O11 Mn6 155.9(10) . . . . ?
N15 Mn8 O11 Mn6 -19.2(9) . . . . ?
F8 Mn8 O11 Mn6 67.5(8) . . . . ?
O9 Mn8 O11 Mn6 -108.2(9) . . . . ?
Mn7 Mn8 O11 Mn6 156.6(13) . . . . ?
F1 Mn8 O11 Mn7 45(6) . . . . ?
O10 Mn8 O11 Mn7 -0.7(6) . . . . ?
N15 Mn8 O11 Mn7 -175.8(7) . . . . ?
F8 Mn8 O11 Mn7 -89.2(6) . . . . ?
O9 Mn8 O11 Mn7 95.2(6) . . . . ?
O2 Mn3 O12 Mn5 -101(17) . . . . ?
O8 Mn3 O12 Mn5 171.2(9) . . . . ?
N8 Mn3 O12 Mn5 -7.6(8) . . . . ?
N11 Mn3 O12 Mn5 80.9(9) . . . . ?
N5 Mn3 O12 Mn5 -86.2(9) . . . . ?
Mn6 Mn3 O12 Mn5 178.6(11) . . . . ?
O2 Mn3 O12 Mn6 80(18) . . . . ?
O8 Mn3 O12 Mn6 -7.4(5) . . . . ?
N8 Mn3 O12 Mn6 173.8(6) . . . . ?
N11 Mn3 O12 Mn6 -97.7(6) . . . . ?
N5 Mn3 O12 Mn6 95.2(6) . . . . ?
F2 Mn5 O12 Mn3 88(3) . . . . ?
F8 Mn5 O12 Mn3 -160.9(8) . . . . ?
N7 Mn5 O12 Mn3 12.0(9) . . . . ?
O14 Mn5 O12 Mn3 -74.4(8) . . . . ?
O13 Mn5 O12 Mn3 108.8(8) . . . . ?
F2 Mn5 O12 Mn6 -94(3) . . . . ?
F8 Mn5 O12 Mn6 17.1(9) . . . . ?
N7 Mn5 O12 Mn6 -170.0(9) . . . . ?
O14 Mn5 O12 Mn6 103.6(9) . . . . ?
O13 Mn5 O12 Mn6 -73.1(8) . . . . ?
O8 Mn6 O12 Mn3 7.8(5) . . . . ?
O11 Mn6 O12 Mn3 -164.8(5) . . . . ?
N17 Mn6 O12 Mn3 60(3) . . . . ?
N14 Mn6 O12 Mn3 110.4(6) . . . . ?
N2 Mn6 O12 Mn3 -82.5(6) . . . . ?
O8 Mn6 O12 Mn5 -170.7(9) . . . . ?
O11 Mn6 O12 Mn5 16.7(9) . . . . ?
N17 Mn6 O12 Mn5 -119(3) . . . . ?
N14 Mn6 O12 Mn5 -68.1(9) . . . . ?
N2 Mn6 O12 Mn5 99.1(9) . . . . ?
Mn3 Mn6 O12 Mn5 -178.5(12) . . . . ?
F2 Mn5 O13 C61 15.1(10) . . . . ?
F8 Mn5 O13 C61 102.1(11) . . . . ?
O12 Mn5 O13 C61 -161.2(11) . . . . ?
N7 Mn5 O13 C61 -75.1(11) . . . . ?
O14 Mn5 O13 C61 152(6) . . . . ?
F2 Mn5 O14 C58 65.8(15) . . . . ?
F8 Mn5 O14 C58 -20.9(15) . . . . ?
O12 Mn5 O14 C58 -117.4(15) . . . . ?
N7 Mn5 O14 C58 155.8(15) . . . . ?
O13 Mn5 O14 C58 -71(6) . . . . ?
N22 C71 C72 C73 178.9(17) . . . . ?
C76 C71 C72 C73 0.0 . . . . ?
C71 C72 C73 C74 0.0 . . . . ?
C71 C72 C73 C78 177.2(18) . . . . ?
C72 C73 C74 C75 0.0 . . . . ?
C78 C73 C74 C75 -177.5(16) . . . . ?
C72 C73 C74 C77 179.3(15) . . . . ?
C78 C73 C74 C77 1.8(19) . . . . ?
C73 C74 C75 C76 0.0 . . . . ?
C77 C74 C75 C76 -179.3(14) . . . . ?
C74 C75 C76 C71 0.0 . . . . ?
C74 C75 C76 N24 -176.8(15) . . . . ?
N22 C71 C76 C75 -179.2(12) . . . . ?
C72 C71 C76 C75 0.0 . . . . ?
N22 C71 C76 N24 -1.7(12) . . . . ?
C72 C71 C76 N24 177.5(12) . . . . ?
N25 C79 C80 C81 -175.7(14) . . . . ?
C84 C79 C80 C81 0.0 . . . . ?
C79 C80 C81 C82 0.0 . . . . ?
C79 C80 C81 C86 -179.8(16) . . . . ?
C80 C81 C82 C83 0.0 . . . . ?
C86 C81 C82 C83 179.8(13) . . . . ?
C80 C81 C82 C85 179.6(15) . . . . ?
C86 C81 C82 C85 -0.6(17) . . . . ?
C81 C82 C83 C84 0.0 . . . . ?
C85 C82 C83 C84 -179.7(11) . . . . ?
C82 C83 C84 C79 0.0 . . . . ?
C82 C83 C84 N27 178.0(15) . . . . ?
N25 C79 C84 C83 176.5(11) . . . . ?
C80 C79 C84 C83 0.0 . . . . ?
N25 C79 C84 N27 -2.0(11) . . . . ?
C80 C79 C84 N27 -178.5(11) . . . . ?
N28 C87 C88 C89 179.2(15) . . . . ?
C92 C87 C88 C89 0.0 . . . . ?
C87 C88 C89 C90 0.0 . . . . ?
C87 C88 C89 C94 -176.6(13) . . . . ?
C88 C89 C90 C91 0.0 . . . . ?
C94 C89 C90 C91 176.6(13) . . . . ?
C88 C89 C90 C93 -178.6(14) . . . . ?
C94 C89 C90 C93 -2.0(16) . . . . ?
C89 C90 C91 C92 0.0 . . . . ?
C93 C90 C91 C92 178.7(14) . . . . ?
C90 C91 C92 N30 -179.4(15) . . . . ?
C90 C91 C92 C87 0.0 . . . . ?
N28 C87 C92 N30 0.2(12) . . . . ?
C88 C87 C92 N30 179.5(11) . . . . ?
N28 C87 C92 C91 -179.4(12) . . . . ?
C88 C87 C92 C91 0.0 . . . . ?
N31 C95 C96 C97 178.3(17) . . . . ?
C100 C95 C96 C97 0.0 . . . . ?
C95 C96 C97 C98 0.0 . . . . ?
C95 C96 C97 C102 179.3(13) . . . . ?
C96 C97 C98 C99 0.0 . . . . ?
C102 C97 C98 C99 -179.3(13) . . . . ?
C96 C97 C98 C101 -177.3(16) . . . . ?
C102 C97 C98 C101 3.4(17) . . . . ?
C97 C98 C99 C100 0.0 . . . . ?
C101 C98 C99 C100 177.4(15) . . . . ?
C98 C99 C100 N33 -177.4(16) . . . . ?
C98 C99 C100 C95 0.0 . . . . ?
N31 C95 C100 N33 -0.8(13) . . . . ?
C96 C95 C100 N33 177.9(13) . . . . ?
N31 C95 C100 C99 -178.7(13) . . . . ?
C96 C95 C100 C99 0.0 . . . . ?
N34 C103 C104 C105 -178.8(18) . . . . ?
C108 C103 C104 C105 -1.0(17) . . . . ?
C103 C104 C105 C106 -1.1(18) . . . . ?
C103 C104 C105 C110 179.9(16) . . . . ?
C104 C105 C106 C107 1(2) . . . . ?
C110 C105 C106 C107 -179.6(16) . . . . ?
C104 C105 C106 C109 -174.4(18) . . . . ?
C110 C105 C106 C109 5(2) . . . . ?
C105 C106 C107 C108 0.4(17) . . . . ?
C109 C106 C107 C108 176.5(16) . . . . ?
C106 C107 C108 N36 178.4(19) . . . . ?
C106 C107 C108 C103 -2.5(16) . . . . ?
N34 C103 C108 N36 0.4(17) . . . . ?
C104 C103 C108 N36 -177.7(15) . . . . ?
N34 C103 C108 C107 -179.0(15) . . . . ?
C104 C103 C108 C107 2.9(17) . . . . ?
C116 C111 C112 C113 0.0 . . . . ?
N37 C111 C112 C113 -179.7(14) . . . . ?
C111 C112 C113 C114 0.0 . . . . ?
C111 C112 C113 C118 -179.8(13) . . . . ?
C112 C113 C114 C115 0.0 . . . . ?
C118 C113 C114 C115 179.8(13) . . . . ?
C112 C113 C114 C117 -179.6(13) . . . . ?
C118 C113 C114 C117 0.2(15) . . . . ?
C113 C114 C115 C116 0.0 . . . . ?
C117 C114 C115 C116 179.5(13) . . . . ?
C114 C115 C116 N39 178.6(16) . . . . ?
C114 C115 C116 C111 0.0 . . . . ?
C112 C111 C116 N39 -178.9(12) . . . . ?
N37 C111 C116 N39 0.8(12) . . . . ?
C112 C111 C116 C115 0.0 . . . . ?
N37 C111 C116 C115 179.8(12) . . . . ?
N40 C119 C120 C121 -179.9(18) . . . . ?
C124 C119 C120 C121 0.0 . . . . ?
C119 C120 C121 C122 0.0 . . . . ?
C119 C120 C121 C125 176.7(15) . . . . ?
C120 C121 C122 C123 0.0 . . . . ?
C125 C121 C122 C123 -177.0(13) . . . . ?
C120 C121 C122 C126 178.6(15) . . . . ?
C125 C121 C122 C126 1.6(16) . . . . ?
C121 C122 C123 C124 0.0 . . . . ?
C126 C122 C123 C124 -178.8(13) . . . . ?
C122 C123 C124 C119 0.0 . . . . ?
C122 C123 C124 N42 -177.8(16) . . . . ?
N40 C119 C124 C123 179.9(14) . . . . ?
C120 C119 C124 C123 0.0 . . . . ?
N40 C119 C124 N42 -1.7(13) . . . . ?
C120 C119 C124 N42 178.4(12) . . . . ?
Mn16 F15 Mn10 F12 127.6(10) . . . . ?
Mn16 F15 Mn10 O28 -56.5(10) . . . . ?
Mn16 F15 Mn10 O29 -134.9(10) . . . . ?
Mn16 F15 Mn10 N31 32.3(10) . . . . ?
Mn16 F15 Mn10 O30 129(7) . . . . ?
Mn16 F15 Mn10 Mn9 -94.6(9) . . . . ?
F11 Mn9 Mn10 F12 -16.8(9) . . . . ?
O28 Mn9 Mn10 F12 172.9(9) . . . . ?
O29 Mn9 Mn10 F12 -6.6(9) . . . . ?
N22 Mn9 Mn10 F12 160.4(8) . . . . ?
O26 Mn9 Mn10 F12 -104.1(7) . . . . ?
O27 Mn9 Mn10 F12 70.2(7) . . . . ?
F11 Mn9 Mn10 O28 170.3(9) . . . . ?
O29 Mn9 Mn10 O28 -179.5(10) . . . . ?
N22 Mn9 Mn10 O28 -12.5(9) . . . . ?
O26 Mn9 Mn10 O28 83.0(7) . . . . ?
O27 Mn9 Mn10 O28 -102.7(8) . . . . ?
F11 Mn9 Mn10 O29 -10.2(9) . . . . ?
O28 Mn9 Mn10 O29 179.5(10) . . . . ?
N22 Mn9 Mn10 O29 167.0(9) . . . . ?
O26 Mn9 Mn10 O29 -97.5(8) . . . . ?
O27 Mn9 Mn10 O29 76.8(8) . . . . ?
F11 Mn9 Mn10 N31 160.4(9) . . . . ?
O28 Mn9 Mn10 N31 -9.9(9) . . . . ?
O29 Mn9 Mn10 N31 170.6(9) . . . . ?
N22 Mn9 Mn10 N31 -22.5(9) . . . . ?
O26 Mn9 Mn10 N31 73.0(7) . . . . ?
O27 Mn9 Mn10 N31 -112.7(7) . . . . ?
F11 Mn9 Mn10 F15 -106.5(7) . . . . ?
O28 Mn9 Mn10 F15 83.2(7) . . . . ?
O29 Mn9 Mn10 F15 -96.3(7) . . . . ?
N22 Mn9 Mn10 F15 70.7(7) . . . . ?
O26 Mn9 Mn10 F15 166.2(5) . . . . ?
O27 Mn9 Mn10 F15 -19.5(5) . . . . ?
F11 Mn9 Mn10 O30 70.8(7) . . . . ?
O28 Mn9 Mn10 O30 -99.5(7) . . . . ?
O29 Mn9 Mn10 O30 81.0(8) . . . . ?
N22 Mn9 Mn10 O30 -112.0(7) . . . . ?
O26 Mn9 Mn10 O30 -16.5(5) . . . . ?
O27 Mn9 Mn10 O30 157.8(5) . . . . ?
Mn15 F16 Mn12 F9 148.0(10) . . . . ?
Mn15 F16 Mn12 O39 -21.5(10) . . . . ?
Mn15 F16 Mn12 N30 -144(4) . . . . ?
Mn15 F16 Mn12 O37 -117.0(10) . . . . ?
Mn15 F16 Mn12 O38 57.7(10) . . . . ?
O39 Mn11 Mn13 O32 -170.8(8) . . . . ?
O28 Mn11 Mn13 O32 13.9(8) . . . . ?
N29 Mn11 Mn13 O32 -176.7(8) . . . . ?
N32 Mn11 Mn13 O32 -79.2(7) . . . . ?
N23 Mn11 Mn13 O32 100.6(7) . . . . ?
O39 Mn11 Mn13 O35 20.9(8) . . . . ?
O28 Mn11 Mn13 O35 -154.4(8) . . . . ?
O32 Mn11 Mn13 O35 -168.3(8) . . . . ?
N29 Mn11 Mn13 O35 15.0(8) . . . . ?
N32 Mn11 Mn13 O35 112.5(7) . . . . ?
N23 Mn11 Mn13 O35 -67.7(7) . . . . ?
O28 Mn11 Mn13 O39 -175.3(8) . . . . ?
O32 Mn11 Mn13 O39 170.8(8) . . . . ?
N29 Mn11 Mn13 O39 -5.9(8) . . . . ?
N32 Mn11 Mn13 O39 91.6(7) . . . . ?
N23 Mn11 Mn13 O39 -88.6(7) . . . . ?
O39 Mn11 Mn13 N38 -166.4(8) . . . . ?
O28 Mn11 Mn13 N38 18.2(8) . . . . ?
O32 Mn11 Mn13 N38 4.3(8) . . . . ?
N29 Mn11 Mn13 N38 -172.4(7) . . . . ?
N32 Mn11 Mn13 N38 -74.9(7) . . . . ?
N23 Mn11 Mn13 N38 105.0(7) . . . . ?
O39 Mn11 Mn13 N35 -76.3(7) . . . . ?
O28 Mn11 Mn13 N35 108.4(7) . . . . ?
O32 Mn11 Mn13 N35 94.5(7) . . . . ?
N29 Mn11 Mn13 N35 -82.2(7) . . . . ?
N32 Mn11 Mn13 N35 15.3(6) . . . . ?
N23 Mn11 Mn13 N35 -164.9(6) . . . . ?
O39 Mn11 Mn13 N26 101.6(7) . . . . ?
O28 Mn11 Mn13 N26 -73.8(7) . . . . ?
O32 Mn11 Mn13 N26 -87.7(7) . . . . ?
N29 Mn11 Mn13 N26 95.6(7) . . . . ?
N32 Mn11 Mn13 N26 -166.9(6) . . . . ?
N23 Mn11 Mn13 N26 13.0(6) . . . . ?
Mn12 F16 Mn15 F13 174.3(10) . . . . ?
Mn12 F16 Mn15 O35 -10.3(10) . . . . ?
Mn12 F16 Mn15 O34 -89.0(10) . . . . ?
Mn12 F16 Mn15 N36 82.4(10) . . . . ?
Mn12 F16 Mn15 O36 14(3) . . . . ?
Mn12 F16 Mn15 Mn14 -48.7(9) . . . . ?
F14 Mn14 Mn15 F13 17.9(9) . . . . ?
O35 Mn14 Mn15 F13 -173.7(9) . . . . ?
O34 Mn14 Mn15 F13 7.9(9) . . . . ?
N27 Mn14 Mn15 F13 179.2(8) . . . . ?
N42 Mn14 Mn15 F13 -82.5(7) . . . . ?
F14 Mn14 Mn15 O35 -168.4(9) . . . . ?
O34 Mn14 Mn15 O35 -178.5(10) . . . . ?
N27 Mn14 Mn15 O35 -7.1(9) . . . . ?
N42 Mn14 Mn15 O35 91.1(8) . . . . ?
F14 Mn14 Mn15 O34 10.1(9) . . . . ?
O35 Mn14 Mn15 O34 178.5(10) . . . . ?
N27 Mn14 Mn15 O34 171.4(9) . . . . ?
N42 Mn14 Mn15 O34 -90.4(8) . . . . ?
F14 Mn14 Mn15 N36 -162.4(8) . . . . ?
O35 Mn14 Mn15 N36 6.0(9) . . . . ?
O34 Mn14 Mn15 N36 -172.5(9) . . . . ?
N27 Mn14 Mn15 N36 -1.1(9) . . . . ?
N42 Mn14 Mn15 N36 97.2(8) . . . . ?
F14 Mn14 Mn15 F16 -80.1(6) . . . . ?
O35 Mn14 Mn15 F16 88.3(7) . . . . ?
O34 Mn14 Mn15 F16 -90.2(7) . . . . ?
N27 Mn14 Mn15 F16 81.2(6) . . . . ?
N42 Mn14 Mn15 F16 179.5(5) . . . . ?
F14 Mn14 Mn15 O36 110.3(7) . . . . ?
O35 Mn14 Mn15 O36 -81.3(7) . . . . ?
O34 Mn14 Mn15 O36 100.2(8) . . . . ?
N27 Mn14 Mn15 O36 -88.4(7) . . . . ?
N42 Mn14 Mn15 O36 9.8(6) . . . . ?
Mn10 F15 Mn16 F10 -154.3(10) . . . . ?
Mn10 F15 Mn16 O32 29.9(10) . . . . ?
Mn10 F15 Mn16 N39 -164(9) . . . . ?
Mn10 F15 Mn16 O33 -63.2(10) . . . . ?
Mn10 F15 Mn16 O31 118.7(9) . . . . ?
C72 C71 N22 N23 -178.8(11) . . . . ?
C76 C71 N22 N23 0.2(16) . . . . ?
C72 C71 N22 Mn9 10(2) . . . . ?
C76 C71 N22 Mn9 -171.5(12) . . . . ?
F11 Mn9 N22 N23 -177.7(14) . . . . ?
O28 Mn9 N22 N23 -3.7(14) . . . . ?
O29 Mn9 N22 N23 38(3) . . . . ?
O26 Mn9 N22 N23 -87.2(14) . . . . ?
O27 Mn9 N22 N23 98.1(14) . . . . ?
Mn10 Mn9 N22 N23 4.2(17) . . . . ?
F11 Mn9 N22 C71 -6.6(17) . . . . ?
O28 Mn9 N22 C71 167.4(16) . . . . ?
O29 Mn9 N22 C71 -151.0(19) . . . . ?
O26 Mn9 N22 C71 83.9(16) . . . . ?
O27 Mn9 N22 C71 -90.8(16) . . . . ?
Mn10 Mn9 N22 C71 175.3(13) . . . . ?
C71 N22 N23 N24 2(2) . . . . ?
Mn9 N22 N23 N24 174.5(11) . . . . ?
C71 N22 N23 Mn11 -171.2(10) . . . . ?
Mn9 N22 N23 Mn11 1.8(19) . . . . ?
O39 Mn11 N23 N24 10.6(16) . . . . ?
O28 Mn11 N23 N24 -170.2(16) . . . . ?
O32 Mn11 N23 N24 93.8(15) . . . . ?
N29 Mn11 N23 N24 -71.9(15) . . . . ?
N32 Mn11 N23 N24 -127.7(19) . . . . ?
Mn13 Mn11 N23 N24 52.8(15) . . . . ?
O39 Mn11 N23 N22 -178.1(14) . . . . ?
O28 Mn11 N23 N22 1.0(14) . . . . ?
O32 Mn11 N23 N22 -95.0(14) . . . . ?
N29 Mn11 N23 N22 99.3(15) . . . . ?
N32 Mn11 N23 N22 44(3) . . . . ?
Mn13 Mn11 N23 N22 -136.0(13) . . . . ?
N22 N23 N24 C76 -2.5(19) . . . . ?
Mn11 N23 N24 C76 169.5(11) . . . . ?
C75 C76 N24 N23 179.7(11) . . . . ?
C71 C76 N24 N23 2.6(15) . . . . ?
C80 C79 N25 N26 177.2(11) . . . . ?
C84 C79 N25 N26 1.2(15) . . . . ?
C79 N25 N26 N27 0(2) . . . . ?
C79 N25 N26 Mn13 -162.7(11) . . . . ?
O32 Mn13 N26 N27 -153.3(14) . . . . ?
O35 Mn13 N26 N27 25.5(14) . . . . ?
O39 Mn13 N26 N27 -69.8(14) . . . . ?
N38 Mn13 N26 N27 118.1(14) . . . . ?
N35 Mn13 N26 N27 63(3) . . . . ?
Mn11 Mn13 N26 N27 -109.7(13) . . . . ?
O32 Mn13 N26 N25 8.5(17) . . . . ?
O35 Mn13 N26 N25 -172.8(17) . . . . ?
O39 Mn13 N26 N25 92.0(16) . . . . ?
N38 Mn13 N26 N25 -80.1(16) . . . . ?
N35 Mn13 N26 N25 -135(2) . . . . ?
Mn11 Mn13 N26 N25 52.1(16) . . . . ?
N25 N26 N27 C84 -1(2) . . . . ?
Mn13 N26 N27 C84 163.3(10) . . . . ?
N25 N26 N27 Mn14 175.2(11) . . . . ?
Mn13 N26 N27 Mn14 -20.1(17) . . . . ?
C83 C84 N27 N26 -176.1(11) . . . . ?
C79 C84 N27 N26 2.1(14) . . . . ?
C83 C84 N27 Mn14 8(2) . . . . ?
C79 C84 N27 Mn14 -173.5(12) . . . . ?
F14 Mn14 N27 N26 175.0(13) . . . . ?
O35 Mn14 N27 N26 3.6(13) . . . . ?
O34 Mn14 N27 N26 37(4) . . . . ?
N42 Mn14 N27 N26 -92.6(13) . . . . ?
Mn15 Mn14 N27 N26 8.0(15) . . . . ?
F14 Mn14 N27 C84 -9.7(16) . . . . ?
O35 Mn14 N27 C84 178.9(16) . . . . ?
O34 Mn14 N27 C84 -148(3) . . . . ?
N42 Mn14 N27 C84 82.7(16) . . . . ?
Mn15 Mn14 N27 C84 -176.7(12) . . . . ?
C88 C87 N28 N29 179.7(10) . . . . ?
C92 C87 N28 N29 -1.1(15) . . . . ?
C87 N28 N29 N30 2(2) . . . . ?
C87 N28 N29 Mn11 172.3(10) . . . . ?
O39 Mn11 N29 N28 -173.7(15) . . . . ?
O28 Mn11 N29 N28 3.1(15) . . . . ?
O32 Mn11 N29 N28 -178(77) . . . . ?
N32 Mn11 N29 N28 87.2(15) . . . . ?
N23 Mn11 N29 N28 -77.6(15) . . . . ?
Mn13 Mn11 N29 N28 -169.7(12) . . . . ?
O39 Mn11 N29 N30 -3.7(13) . . . . ?
O28 Mn11 N29 N30 173.1(14) . . . . ?
O32 Mn11 N29 N30 -8(3) . . . . ?
N32 Mn11 N29 N30 -102.8(14) . . . . ?
N23 Mn11 N29 N30 92.4(14) . . . . ?
Mn13 Mn11 N29 N30 0.3(16) . . . . ?
N28 N29 N30 C92 -2(2) . . . . ?
Mn11 N29 N30 C92 -172.8(10) . . . . ?
N28 N29 N30 Mn12 -175.7(11) . . . . ?
Mn11 N29 N30 Mn12 13.0(18) . . . . ?
C91 C92 N30 N29 -180(100) . . . . ?
C87 C92 N30 N29 0.8(15) . . . . ?
C91 C92 N30 Mn12 -7(2) . . . . ?
C87 C92 N30 Mn12 173.3(12) . . . . ?
F9 Mn12 N30 N29 176.6(13) . . . . ?
F16 Mn12 N30 N29 109(5) . . . . ?
O39 Mn12 N30 N29 -14.3(13) . . . . ?
O37 Mn12 N30 N29 81.6(13) . . . . ?
O38 Mn12 N30 N29 -93.2(13) . . . . ?
F9 Mn12 N30 C92 4.7(16) . . . . ?
F16 Mn12 N30 C92 -63(6) . . . . ?
O39 Mn12 N30 C92 173.8(17) . . . . ?
O37 Mn12 N30 C92 -90.2(17) . . . . ?
O38 Mn12 N30 C92 94.9(17) . . . . ?
C96 C95 N31 N32 -178.2(12) . . . . ?
C100 C95 N31 N32 0.2(16) . . . . ?
C96 C95 N31 Mn10 -15(2) . . . . ?
C100 C95 N31 Mn10 163.9(12) . . . . ?
F12 Mn10 N31 C95 24.1(17) . . . . ?
O28 Mn10 N31 C95 -160.1(17) . . . . ?
O29 Mn10 N31 C95 -128(2) . . . . ?
F15 Mn10 N31 C95 115.6(16) . . . . ?
O30 Mn10 N31 C95 -60.5(16) . . . . ?
Mn9 Mn10 N31 C95 -154.0(13) . . . . ?
F12 Mn10 N31 N32 -173.8(14) . . . . ?
O28 Mn10 N31 N32 2.0(15) . . . . ?
O29 Mn10 N31 N32 34(4) . . . . ?
F15 Mn10 N31 N32 -82.3(14) . . . . ?
O30 Mn10 N31 N32 101.6(14) . . . . ?
Mn9 Mn10 N31 N32 8.1(17) . . . . ?
C95 N31 N32 N33 0(2) . . . . ?
Mn10 N31 N32 N33 -165.7(13) . . . . ?
C95 N31 N32 Mn11 -179.4(10) . . . . ?
Mn10 N31 N32 Mn11 14.4(19) . . . . ?
O39 Mn11 N32 N33 -22.5(19) . . . . ?
O28 Mn11 N32 N33 157.6(18) . . . . ?
O32 Mn11 N32 N33 -104.9(18) . . . . ?
N29 Mn11 N32 N33 60.9(18) . . . . ?
N23 Mn11 N32 N33 115(2) . . . . ?
Mn13 Mn11 N32 N33 -65.1(18) . . . . ?
O39 Mn11 N32 N31 157.3(14) . . . . ?
O28 Mn11 N32 N31 -22.5(14) . . . . ?
O32 Mn11 N32 N31 74.9(14) . . . . ?
N29 Mn11 N32 N31 -119.2(14) . . . . ?
N23 Mn11 N32 N31 -65(3) . . . . ?
Mn13 Mn11 N32 N31 114.7(13) . . . . ?
N31 N32 N33 C100 -1(2) . . . . ?
Mn11 N32 N33 C100 178.9(13) . . . . ?
C99 C100 N33 N32 178.7(12) . . . . ?
C95 C100 N33 N32 1.1(17) . . . . ?
C108 C103 N34 N35 -0.1(19) . . . . ?
C104 C103 N34 N35 177.9(15) . . . . ?
C103 N34 N35 N36 0(2) . . . . ?
C103 N34 N35 Mn13 -167.6(12) . . . . ?
O32 Mn13 N35 N34 -17.7(18) . . . . ?
O35 Mn13 N35 N34 162.0(17) . . . . ?
O39 Mn13 N35 N34 -101.4(17) . . . . ?
N38 Mn13 N35 N34 68.7(17) . . . . ?
N26 Mn13 N35 N34 124(2) . . . . ?
Mn11 Mn13 N35 N34 -62.6(17) . . . . ?
O32 Mn13 N35 N36 175.8(14) . . . . ?
O35 Mn13 N35 N36 -4.5(14) . . . . ?
O39 Mn13 N35 N36 92.1(14) . . . . ?
N38 Mn13 N35 N36 -97.8(14) . . . . ?
N26 Mn13 N35 N36 -42(3) . . . . ?
Mn11 Mn13 N35 N36 130.9(13) . . . . ?
N34 N35 N36 C108 0(2) . . . . ?
Mn13 N35 N36 C108 169.1(11) . . . . ?
N34 N35 N36 Mn15 -174.7(12) . . . . ?
Mn13 N35 N36 Mn15 -6.2(18) . . . . ?
C107 C108 N36 N35 178.7(16) . . . . ?
C103 C108 N36 N35 -0.5(18) . . . . ?
C107 C108 N36 Mn15 -7(3) . . . . ?
C103 C108 N36 Mn15 173.4(13) . . . . ?
F13 Mn15 N36 N35 -170.2(13) . . . . ?
O35 Mn15 N36 N35 13.8(14) . . . . ?
O34 Mn15 N36 N35 -17(4) . . . . ?
F16 Mn15 N36 N35 -71.8(13) . . . . ?
O36 Mn15 N36 N35 97.2(14) . . . . ?
Mn14 Mn15 N36 N35 10.0(16) . . . . ?
F13 Mn15 N36 C108 16.2(18) . . . . ?
O35 Mn15 N36 C108 -159.8(18) . . . . ?
O34 Mn15 N36 C108 169(3) . . . . ?
F16 Mn15 N36 C108 114.6(18) . . . . ?
O36 Mn15 N36 C108 -76.4(18) . . . . ?
Mn14 Mn15 N36 C108 -163.6(14) . . . . ?
C112 C111 N37 N38 -179.7(10) . . . . ?
C116 C111 N37 N38 0.6(14) . . . . ?
C111 N37 N38 N39 -1.9(19) . . . . ?
C111 N37 N38 Mn13 -175.6(10) . . . . ?
O32 Mn13 N38 N37 171.9(14) . . . . ?
O35 Mn13 N38 N37 -16.2(14) . . . . ?
O39 Mn13 N38 N37 123(3) . . . . ?
N35 Mn13 N38 N37 68.5(14) . . . . ?
N26 Mn13 N38 N37 -96.8(14) . . . . ?
Mn11 Mn13 N38 N37 168.9(11) . . . . ?
O32 Mn13 N38 N39 -1.6(13) . . . . ?
O35 Mn13 N38 N39 170.3(13) . . . . ?
O39 Mn13 N38 N39 -50(3) . . . . ?
N35 Mn13 N38 N39 -105.0(13) . . . . ?
N26 Mn13 N38 N39 89.7(13) . . . . ?
Mn11 Mn13 N38 N39 -4.6(15) . . . . ?
N37 N38 N39 C116 2(2) . . . . ?
Mn13 N38 N39 C116 176.6(9) . . . . ?
N37 N38 N39 Mn16 -167.9(11) . . . . ?
Mn13 N38 N39 Mn16 6.3(17) . . . . ?
C115 C116 N39 N38 179(100) . . . . ?
C111 C116 N39 N38 -1.9(14) . . . . ?
C115 C116 N39 Mn16 -13(2) . . . . ?
C111 C116 N39 Mn16 165.8(12) . . . . ?
F10 Mn16 N39 N38 176.7(13) . . . . ?
O32 Mn16 N39 N38 -7.5(13) . . . . ?
F15 Mn16 N39 N38 -174(80) . . . . ?
O33 Mn16 N39 N38 85.5(13) . . . . ?
O31 Mn16 N39 N38 -96.3(13) . . . . ?
F10 Mn16 N39 C116 10.2(17) . . . . ?
O32 Mn16 N39 C116 -174.0(17) . . . . ?
F15 Mn16 N39 C116 20(10) . . . . ?
O33 Mn16 N39 C116 -81.0(17) . . . . ?
O31 Mn16 N39 C116 97.2(17) . . . . ?
C120 C119 N40 N41 -177.2(12) . . . . ?
C124 C119 N40 N41 2.8(18) . . . . ?
C119 N40 N41 N42 -3(2) . . . . ?
N40 N41 N42 C124 2(2) . . . . ?
N40 N41 N42 Mn14 -165.5(12) . . . . ?
C123 C124 N42 N41 178.0(12) . . . . ?
C119 C124 N42 N41 -0.1(16) . . . . ?
C123 C124 N42 Mn14 -19(3) . . . . ?
C119 C124 N42 Mn14 162.8(13) . . . . ?
F14 Mn14 N42 N41 -62.8(14) . . . . ?
O35 Mn14 N42 N41 112.4(14) . . . . ?
O34 Mn14 N42 N41 32.6(15) . . . . ?
N27 Mn14 N42 N41 -156.4(14) . . . . ?
Mn15 Mn14 N42 N41 73.8(14) . . . . ?
F14 Mn14 N42 C124 135.1(17) . . . . ?
O35 Mn14 N42 C124 -49.7(18) . . . . ?
O34 Mn14 N42 C124 -129.4(17) . . . . ?
N27 Mn14 N42 C124 41.6(17) . . . . ?
Mn15 Mn14 N42 C124 -88.3(17) . . . . ?
F11 Mn9 O26 C130 1.4(16) . . . . ?
O28 Mn9 O26 C130 178.2(16) . . . . ?
O29 Mn9 O26 C130 98.4(16) . . . . ?
N22 Mn9 O26 C130 -94.3(16) . . . . ?
O27 Mn9 O26 C130 27(6) . . . . ?
Mn10 Mn9 O26 C130 139.1(15) . . . . ?
F11 Mn9 O27 C129 -44.2(14) . . . . ?
O28 Mn9 O27 C129 139.3(14) . . . . ?
O29 Mn9 O27 C129 -141.7(14) . . . . ?
N22 Mn9 O27 C129 51.8(14) . . . . ?
O26 Mn9 O27 C129 -70(6) . . . . ?
Mn10 Mn9 O27 C129 178.4(13) . . . . ?
F11 Mn9 O28 Mn10 -67(5) . . . . ?
O29 Mn9 O28 Mn10 0.3(6) . . . . ?
N22 Mn9 O28 Mn10 170.0(7) . . . . ?
O26 Mn9 O28 Mn10 -94.0(6) . . . . ?
O27 Mn9 O28 Mn10 83.1(7) . . . . ?
F11 Mn9 O28 Mn11 129(5) . . . . ?
O29 Mn9 O28 Mn11 -164.2(11) . . . . ?
N22 Mn9 O28 Mn11 5.4(10) . . . . ?
O26 Mn9 O28 Mn11 101.5(10) . . . . ?
O27 Mn9 O28 Mn11 -81.5(10) . . . . ?
Mn10 Mn9 O28 Mn11 -164.5(14) . . . . ?
F12 Mn10 O28 Mn9 -52(6) . . . . ?
O29 Mn10 O28 Mn9 -0.3(6) . . . . ?
N31 Mn10 O28 Mn9 172.1(7) . . . . ?
F15 Mn10 O28 Mn9 -94.2(6) . . . . ?
O30 Mn10 O28 Mn9 85.4(6) . . . . ?
F12 Mn10 O28 Mn11 114(5) . . . . ?
O29 Mn10 O28 Mn11 165.5(9) . . . . ?
N31 Mn10 O28 Mn11 -22.1(9) . . . . ?
F15 Mn10 O28 Mn11 71.7(8) . . . . ?
O30 Mn10 O28 Mn11 -108.7(8) . . . . ?
Mn9 Mn10 O28 Mn11 165.9(12) . . . . ?
O39 Mn11 O28 Mn9 10(12) . . . . ?
O32 Mn11 O28 Mn9 97.3(10) . . . . ?
N29 Mn11 O28 Mn9 -83.1(10) . . . . ?
N32 Mn11 O28 Mn9 -172.1(10) . . . . ?
N23 Mn11 O28 Mn9 -4.6(10) . . . . ?
Mn13 Mn11 O28 Mn9 88.2(11) . . . . ?
O39 Mn11 O28 Mn10 -151(11) . . . . ?
O32 Mn11 O28 Mn10 -64.3(8) . . . . ?
N29 Mn11 O28 Mn10 115.3(8) . . . . ?
N32 Mn11 O28 Mn10 26.3(8) . . . . ?
N23 Mn11 O28 Mn10 -166.2(9) . . . . ?
Mn13 Mn11 O28 Mn10 -73.4(9) . . . . ?
F11 Mn9 O29 C131 33.7(14) . . . . ?
O28 Mn9 O29 C131 -139.7(14) . . . . ?
N22 Mn9 O29 C131 178(83) . . . . ?
O26 Mn9 O29 C131 -56.6(13) . . . . ?
O27 Mn9 O29 C131 117.5(14) . . . . ?
Mn10 Mn9 O29 C131 -139.4(16) . . . . ?
F11 Mn9 O29 Mn10 173.1(6) . . . . ?
O28 Mn9 O29 Mn10 -0.3(6) . . . . ?
N22 Mn9 O29 Mn10 -43(3) . . . . ?
O26 Mn9 O29 Mn10 82.8(6) . . . . ?
O27 Mn9 O29 Mn10 -103.1(6) . . . . ?
F12 Mn10 O29 C131 -46.6(16) . . . . ?
O28 Mn10 O29 C131 138.1(16) . . . . ?
N31 Mn10 O29 C131 106(3) . . . . ?
F15 Mn10 O29 C131 -138.2(15) . . . . ?
O30 Mn10 O29 C131 38.0(15) . . . . ?
Mn9 Mn10 O29 C131 137.8(18) . . . . ?
F12 Mn10 O29 Mn9 175.5(6) . . . . ?
O28 Mn10 O29 Mn9 0.3(6) . . . . ?
N31 Mn10 O29 Mn9 -32(3) . . . . ?
F15 Mn10 O29 Mn9 84.0(6) . . . . ?
O30 Mn10 O29 Mn9 -99.9(6) . . . . ?
F12 Mn10 O30 C128 -6.0(14) . . . . ?
O28 Mn10 O30 C128 178.1(13) . . . . ?
O29 Mn10 O30 C128 -103.7(14) . . . . ?
N31 Mn10 O30 C128 89.5(14) . . . . ?
F15 Mn10 O30 C128 -7(8) . . . . ?
Mn9 Mn10 O30 C128 -143.7(13) . . . . ?
F10 Mn16 O32 Mn13 67(7) . . . . ?
F15 Mn16 O32 Mn13 -174.2(7) . . . . ?
N39 Mn16 O32 Mn13 6.7(8) . . . . ?
O33 Mn16 O32 Mn13 -82.2(8) . . . . ?
O31 Mn16 O32 Mn13 95.3(8) . . . . ?
F10 Mn16 O32 Mn11 -125(7) . . . . ?
F15 Mn16 O32 Mn11 -5.9(10) . . . . ?
N39 Mn16 O32 Mn11 175.0(11) . . . . ?
O33 Mn16 O32 Mn11 86.0(10) . . . . ?
O31 Mn16 O32 Mn11 -96.5(10) . . . . ?
O35 Mn13 O32 Mn16 -102(4) . . . . ?
O39 Mn13 O32 Mn16 166.5(8) . . . . ?
N38 Mn13 O32 Mn16 -4.4(8) . . . . ?
N35 Mn13 O32 Mn16 76.0(9) . . . . ?
N26 Mn13 O32 Mn16 -93.2(8) . . . . ?
Mn11 Mn13 O32 Mn16 172.4(11) . . . . ?
O35 Mn13 O32 Mn11 86(4) . . . . ?
O39 Mn13 O32 Mn11 -6.0(5) . . . . ?
N38 Mn13 O32 Mn11 -176.8(6) . . . . ?
N35 Mn13 O32 Mn11 -96.4(6) . . . . ?
N26 Mn13 O32 Mn11 94.4(6) . . . . ?
O39 Mn11 O32 Mn16 -164.0(11) . . . . ?
O28 Mn11 O32 Mn16 19.2(11) . . . . ?
N29 Mn11 O32 Mn16 -159.2(19) . . . . ?
N32 Mn11 O32 Mn16 -65.0(11) . . . . ?
N23 Mn11 O32 Mn16 102.8(10) . . . . ?
Mn13 Mn11 O32 Mn16 -170.2(14) . . . . ?
O39 Mn11 O32 Mn13 6.2(5) . . . . ?
O28 Mn11 O32 Mn13 -170.6(5) . . . . ?
N29 Mn11 O32 Mn13 11(3) . . . . ?
N32 Mn11 O32 Mn13 105.2(6) . . . . ?
N23 Mn11 O32 Mn13 -87.0(6) . . . . ?
F10 Mn16 O33 C127 36.5(15) . . . . ?
O32 Mn16 O33 C127 -145.9(15) . . . . ?
F15 Mn16 O33 C127 -52.7(15) . . . . ?
N39 Mn16 O33 C127 123.6(15) . . . . ?
O31 Mn16 O33 C127 89(9) . . . . ?
F14 Mn14 O34 C134 17.5(18) . . . . ?
O35 Mn14 O34 C134 -170.5(18) . . . . ?
N27 Mn14 O34 C134 155(3) . . . . ?
N42 Mn14 O34 C134 -75.3(18) . . . . ?
Mn15 Mn14 O34 C134 -170(2) . . . . ?
F14 Mn14 O34 Mn15 -173.0(6) . . . . ?
O35 Mn14 O34 Mn15 -1.0(6) . . . . ?
N27 Mn14 O34 Mn15 -35(4) . . . . ?
N42 Mn14 O34 Mn15 94.2(7) . . . . ?
F13 Mn15 O34 C134 -4.8(17) . . . . ?
O35 Mn15 O34 C134 170.8(18) . . . . ?
N36 Mn15 O34 C134 -158(3) . . . . ?
F16 Mn15 O34 C134 -103.0(17) . . . . ?
O36 Mn15 O34 C134 88.5(17) . . . . ?
Mn14 Mn15 O34 C134 170(2) . . . . ?
F13 Mn15 O34 Mn14 -174.6(6) . . . . ?
O35 Mn15 O34 Mn14 1.0(6) . . . . ?
N36 Mn15 O34 Mn14 33(4) . . . . ?
F16 Mn15 O34 Mn14 87.2(6) . . . . ?
O36 Mn15 O34 Mn14 -81.3(6) . . . . ?
F13 Mn15 O35 Mn14 44(6) . . . . ?
O34 Mn15 O35 Mn14 -1.0(6) . . . . ?
N36 Mn15 O35 Mn14 -175.4(7) . . . . ?
F16 Mn15 O35 Mn14 -88.8(6) . . . . ?
O36 Mn15 O35 Mn14 96.0(6) . . . . ?
F13 Mn15 O35 Mn13 -160(5) . . . . ?
O34 Mn15 O35 Mn13 155.1(10) . . . . ?
N36 Mn15 O35 Mn13 -19.4(10) . . . . ?
F16 Mn15 O35 Mn13 67.3(8) . . . . ?
O36 Mn15 O35 Mn13 -108.0(9) . . . . ?
Mn14 Mn15 O35 Mn13 156.1(13) . . . . ?
F14 Mn14 O35 Mn15 57(4) . . . . ?
O34 Mn14 O35 Mn15 1.0(7) . . . . ?
N27 Mn14 O35 Mn15 174.5(7) . . . . ?
N42 Mn14 O35 Mn15 -93.4(7) . . . . ?
F14 Mn14 O35 Mn13 -99(3) . . . . ?
O34 Mn14 O35 Mn13 -154.3(10) . . . . ?
N27 Mn14 O35 Mn13 19.2(9) . . . . ?
N42 Mn14 O35 Mn13 111.3(9) . . . . ?
Mn15 Mn14 O35 Mn13 -155.3(13) . . . . ?
O32 Mn13 O35 Mn15 -166(4) . . . . ?
O39 Mn13 O35 Mn15 -75.3(9) . . . . ?
N38 Mn13 O35 Mn15 96.7(9) . . . . ?
N35 Mn13 O35 Mn15 16.0(9) . . . . ?
N26 Mn13 O35 Mn15 -174.9(10) . . . . ?
Mn11 Mn13 O35 Mn15 -88.7(9) . . . . ?
O32 Mn13 O35 Mn14 -16(5) . . . . ?
O39 Mn13 O35 Mn14 75.0(9) . . . . ?
N38 Mn13 O35 Mn14 -112.9(9) . . . . ?
N35 Mn13 O35 Mn14 166.4(9) . . . . ?
N26 Mn13 O35 Mn14 -24.5(9) . . . . ?
Mn11 Mn13 O35 Mn14 61.7(10) . . . . ?
F13 Mn15 O36 C135 -25.9(13) . . . . ?
O35 Mn15 O36 C135 159.0(14) . . . . ?
O34 Mn15 O36 C135 -123.3(13) . . . . ?
N36 Mn15 O36 C135 66.4(14) . . . . ?
F16 Mn15 O36 C135 135(2) . . . . ?
Mn14 Mn15 O36 C135 -162.9(13) . . . . ?
F9 Mn12 O37 C132 64.8(14) . . . . ?
F16 Mn12 O37 C132 -23.9(14) . . . . ?
O39 Mn12 O37 C132 -119.7(14) . . . . ?
N30 Mn12 O37 C132 152.9(14) . . . . ?
O38 Mn12 O37 C132 -97(5) . . . . ?
F9 Mn12 O38 C133 10.4(15) . . . . ?
F16 Mn12 O38 C133 99.4(15) . . . . ?
O39 Mn12 O38 C133 -164.6(15) . . . . ?
N30 Mn12 O38 C133 -77.9(15) . . . . ?
O37 Mn12 O38 C133 173(5) . . . . ?
O28 Mn11 O39 Mn12 -102(11) . . . . ?
O32 Mn11 O39 Mn12 170.4(9) . . . . ?
N29 Mn11 O39 Mn12 -8.5(9) . . . . ?
N32 Mn11 O39 Mn12 80.3(9) . . . . ?
N23 Mn11 O39 Mn12 -87.4(9) . . . . ?
Mn13 Mn11 O39 Mn12 176.4(12) . . . . ?
O28 Mn11 O39 Mn13 81(11) . . . . ?
O32 Mn11 O39 Mn13 -6.1(5) . . . . ?
N29 Mn11 O39 Mn13 175.1(6) . . . . ?
N32 Mn11 O39 Mn13 -96.2(6) . . . . ?
N23 Mn11 O39 Mn13 96.2(6) . . . . ?
F9 Mn12 O39 Mn11 84(3) . . . . ?
F16 Mn12 O39 Mn11 -160.5(8) . . . . ?
N30 Mn12 O39 Mn11 13.5(9) . . . . ?
O37 Mn12 O39 Mn11 -73.4(9) . . . . ?
O38 Mn12 O39 Mn11 108.7(9) . . . . ?
F9 Mn12 O39 Mn13 -101(3) . . . . ?
F16 Mn12 O39 Mn13 14.6(10) . . . . ?
N30 Mn12 O39 Mn13 -171.4(10) . . . . ?
O37 Mn12 O39 Mn13 101.7(9) . . . . ?
O38 Mn12 O39 Mn13 -76.2(9) . . . . ?
O32 Mn13 O39 Mn11 6.4(6) . . . . ?
O35 Mn13 O39 Mn11 -165.3(6) . . . . ?
N38 Mn13 O39 Mn11 56(3) . . . . ?
N35 Mn13 O39 Mn11 109.3(6) . . . . ?
N26 Mn13 O39 Mn11 -83.7(6) . . . . ?
O32 Mn13 O39 Mn12 -169.7(10) . . . . ?
O35 Mn13 O39 Mn12 18.6(10) . . . . ?
N38 Mn13 O39 Mn12 -121(3) . . . . ?
N35 Mn13 O39 Mn12 -66.8(10) . . . . ?
N26 Mn13 O39 Mn12 100.2(10) . . . . ?
Mn11 Mn13 O39 Mn12 -176.1(13) . . . . ?
